data_2103907
loop_
_publ_author_name
'Pinheiro, Carlos Bas\'ilio'
'Gardon, Manuel'
'Chapuis, Gervais'

_publ_section_title
;
 Structural changes of hexamethylenetetramine and undecanedioic acid
 co-crystal (HMT-C11) as a function of the temperature
;
_journal_issue 3
_journal_name_full 'Acta Crystallographica Section B'
_journal_page_first 416
_journal_page_last 427
_journal_paper_doi 10.1107/S0108768103007754
_journal_volume 59
_journal_year 2003
_chemical_formula_sum 'C17 H32 N4 O4'
_chemical_formula_weight 356.5
_chemical_name_systematic ' ?'
_space_group_IT_number 14
_symmetry_cell_setting monoclinic
_symmetry_space_group_name_Hall '-P 2ybc'
_symmetry_space_group_name_H-M 'P 1 21/c 1'
_cell_angle_alpha 90
_cell_angle_beta 102.916(6)
_cell_angle_gamma 90
_cell_formula_units_Z 8
_cell_length_a 5.8933(3)
_cell_length_b 27.6701(19)
_cell_length_c 23.4703(12)
_cell_measurement_reflns_used 35600
_cell_measurement_temperature 93
_cell_measurement_theta_max 24.71
_cell_measurement_theta_min 1.91
_cell_volume 3730.4(4)
_computing_cell_refinement 'kM4 - Oxford Diffraction'
_computing_data_collection 'kM4 - Oxford Diffraction'
_computing_data_reduction Xprep
_computing_molecular_graphics Xp
_computing_publication_material '(Jana2000; Petricek and Dusek, 2000)'
_computing_structure_refinement '(Jana2000; Petricek and Dusek, 2000)'
_computing_structure_solution Shelxs97
_diffrn_measurement_device_type Stoe-IPDS
_diffrn_measurement_method Oscillation
_diffrn_radiation_monochromator Graphite
_diffrn_radiation_source 'Sealed tube'
_diffrn_radiation_type 'Mo K\a'
_diffrn_radiation_wavelength 0.71069
_diffrn_reflns_av_R_equivalents 0.0635
_diffrn_reflns_av_sigmaI/netI 0.0224
_diffrn_reflns_limit_h_max 6
_diffrn_reflns_limit_h_min -6
_diffrn_reflns_limit_k_max 32
_diffrn_reflns_limit_k_min -32
_diffrn_reflns_limit_l_max 27
_diffrn_reflns_limit_l_min -27
_diffrn_reflns_number 35600
_diffrn_reflns_theta_max 24.71
_diffrn_reflns_theta_min 1.91
_diffrn_standards_number 0
_exptl_absorpt_coefficient_mu 0.091
_exptl_absorpt_correction_T_max 1.000
_exptl_absorpt_correction_T_min 1.000
_exptl_absorpt_correction_type none
_exptl_crystal_colour transparent
_exptl_crystal_density_diffrn 1.26899(13)
_exptl_crystal_description Platelets
_exptl_crystal_F_000 1552
_exptl_crystal_size_max 0.30
_exptl_crystal_size_mid 0.23
_exptl_crystal_size_min 0.20
_refine_diff_density_max 0.22
_refine_diff_density_min -0.21
_refine_ls_extinction_method None
_refine_ls_goodness_of_fit_ref 1.22
_refine_ls_hydrogen_treatment mixed
_refine_ls_number_parameters 439
_refine_ls_number_reflns 6806
_refine_ls_R_factor_all 0.0427
_refine_ls_R_factor_gt 0.0329
_refine_ls_shift/su_max 0.0021
_refine_ls_shift/su_mean 0.0002
_refine_ls_structure_factor_coef Fsqd
_refine_ls_weighting_details w=1/(\s^2^(I)+0.0016I^2^)
_refine_ls_weighting_scheme sigma
_refine_ls_wR_factor_gt 0.0795
_refine_ls_wR_factor_ref 0.0821
_reflns_number_gt 5577
_reflns_number_total 6806
_reflns_threshold_expression I>2\s(I)
_cod_data_source_file na0146.cif
_cod_data_source_block 93K
_cod_depositor_comments
;
The following automatic conversions were performed:
'_exptl_absorpt_correction_type' value 'None' changed to 'none' according
to '/home/saulius/struct/CIF-dictionaries/cif_core.dic' dictionary named
'cif_core.dic' version 2.4.1 from
2010-06-29.

'_refine_ls_hydrogen_treatment' value 'Mixed' changed to
'mixed' according to '/home/saulius/struct/CIF-dictionaries/cif_core.dic'
dictionary named 'cif_core.dic' version 2.4.1 from 2010-06-29.

Automatic conversion script
Id: cif_fix_enum 1527 2010-12-29 10:47:43Z saulius 

The following automatic conversions were performed:

'_exptl_absorpt_correction_type' value 'None' changed to 'none'
according to /home/saulius/struct/CIF-dictionaries/cif_core.dic
dictionary named 'cif_core.dic' version 2.4.1 from
2010-06-29.

'_refine_ls_hydrogen_treatment' value 'Mixed' changed to
'mixed' according to
/home/saulius/struct/CIF-dictionaries/cif_core.dic dictionary named
'cif_core.dic' version 2.4.1 from 2010-06-29.

Automatic conversion script
Id: cif_fix_values 1715 2011-07-08 13:25:40Z adriana 
;
_cod_original_sg_symbol_H-M P21/c
_cod_database_code 2103907
_cod_database_fobs_code 2103907

loop_
_symmetry_equiv_pos_site_id
_symmetry_equiv_pos_as_xyz
1 x,y,z
2 -x,1/2+y,1/2-z
3 -x,-y,-z
4 x,1/2-y,1/2+z

loop_
_atom_site_label
_atom_site_fract_x
_atom_site_fract_y
_atom_site_fract_z
_atom_site_U_iso_or_equiv
_atom_site_adp_type
_atom_site_calc_flag
_atom_site_occupancy
_atom_site_type_symbol
O1a 2.0026(4) 0.35386(7) 1.07308(8) 0.0193(3) Uani d 1 O
Ho1a 2.037(3) 0.3261(6) 1.0994(6) 0.027117(2) Uiso d 1 H
O2a 1.6436(4) 0.32371(7) 1.05327(8) 0.0241(3) Uani d 1 O
O3a 0.2534(4) 0.63279(7) 0.65742(8) 0.0230(3) Uani d 1 O
Ho3a 0.144(3) 0.6546(6) 0.6480(7) 0.032620(2) Uiso d 1 H
O4a 0.2770(4) 0.65858(8) 0.74798(8) 0.0339(4) Uani d 1 O
C1a 1.7819(2) 0.35418(4) 1.04543(5) 0.0138(4) Uani d 1 C
C2a 1.7220(2) 0.39468(4) 1.00183(5) 0.0162(4) Uani d 1 C
H2aa 1.7495 0.3827 0.9649 0.023677(3) Uiso d 1 H
H2ab 1.829 0.4209 1.0144 0.023677(3) Uiso d 1 H
C3a 1.4721(2) 0.41226(4) 0.99113(5) 0.0169(4) Uani d 1 C
H3ab 1.4451 0.4272 1.0279 0.024806(3) Uiso d 1 H
H3aa 1.3634 0.3846 0.9812 0.024806(3) Uiso d 1 H
C4a 1.4181(2) 0.44911(4) 0.94161(5) 0.0173(4) Uani d 1 C
H4ab 1.5308 0.4751 0.951 0.025467(3) Uiso d 1 H
H4aa 1.4388 0.4335 0.9057 0.025467(3) Uiso d 1 H
C5a 1.1755(2) 0.47061(4) 0.93080(5) 0.0162(4) Uani d 1 C
H5ab 1.157 0.4874 0.9663 0.023602(3) Uiso d 1 H
H5aa 1.058 0.444 0.9225 0.023602(3) Uiso d 1 H
C6a 1.1274(2) 0.50528(4) 0.87909(5) 0.0175(4) Uani d 1 C
H6ab 1.2453 0.5313 0.8868 0.025388(3) Uiso d 1 H
H6aa 1.1476 0.4882 0.8448 0.025388(3) Uiso d 1 H
C7a 0.8861(2) 0.52773(4) 0.86512(5) 0.0168(4) Uani d 1 C
H7ab 0.8704 0.5496 0.8966 0.024349(3) Uiso d 1 H
H7aa 0.7688 0.5022 0.8626 0.024349(3) Uiso d 1 H
C8a 0.8390(2) 0.55576(4) 0.80760(5) 0.0179(4) Uani d 1 C
H8ab 0.9622 0.5801 0.8096 0.026088(3) Uiso d 1 H
H8aa 0.8487 0.5334 0.7756 0.026088(3) Uiso d 1 H
C9a 0.6043(2) 0.58113(4) 0.79234(5) 0.0173(4) Uani d 1 C
H9ab 0.4823 0.5583 0.7971 0.025260(3) Uiso d 1 H
H9aa 0.6034 0.6082 0.8195 0.025260(3) Uiso d 1 H
Caa 0.5529(2) 0.60000(4) 0.72976(5) 0.0162(4) Uani d 1 C
Haab 0.69 0.6182 0.7238 0.023632(3) Uiso d 1 H
Haaa 0.53 0.573 0.7025 0.023632(3) Uiso d 1 H
Cba 0.3464(2) 0.63331(4) 0.71355(5) 0.0155(4) Uani d 1 C
O1b 2.0106(4) 0.36788(7) 0.83617(8) 0.0199(3) Uani d 1 O
Ho1b 2.035(3) 0.3446(6) 0.8650(7) 0.029705(2) Uiso d 1 H
O2b 1.6467(4) 0.36040(8) 0.84707(8) 0.0268(3) Uani d 1 O
O3b 0.2544(4) 0.61866(7) 0.38589(8) 0.0201(3) Uani d 1 O
Ho3b 0.129(3) 0.6395(6) 0.3742(6) 0.030073(2) Uiso d 1 H
O4b 0.1673(4) 0.62288(7) 0.47308(8) 0.0263(3) Uani d 1 O
C1b 1.7854(2) 0.37798(4) 0.82231(5) 0.0135(4) Uani d 1 C
C2b 1.7234(2) 0.41217(4) 0.77117(5) 0.0158(4) Uani d 1 C
H2ba 1.741 0.3939 0.7368 0.023689(3) Uiso d 1 H
H2bb 1.8373 0.4384 0.7768 0.023689(3) Uiso d 1 H
C3b 1.4788(2) 0.43295(4) 0.76017(5) 0.0152(4) Uani d 1 C
H3bb 1.4689 0.4554 0.7916 0.022628(3) Uiso d 1 H
H3ba 1.3658 0.4065 0.761 0.022628(3) Uiso d 1 H
C4b 1.4150(2) 0.45941(4) 0.70167(5) 0.0156(4) Uani d 1 C
H4bb 1.5333 0.4848 0.7011 0.023387(3) Uiso d 1 H
H4ba 1.4236 0.4365 0.6701 0.023387(3) Uiso d 1 H
C5b 1.1742(2) 0.48236(4) 0.68803(5) 0.0177(4) Uani d 1 C
H5bb 1.1693 0.5083 0.7167 0.026368(3) Uiso d 1 H
H5ba 1.0561 0.4575 0.6924 0.026368(3) Uiso d 1 H
C6b 1.1081(2) 0.50317(4) 0.62625(5) 0.0174(4) Uani d 1 C
H6bb 1.2279 0.5262 0.6214 0.025967(3) Uiso d 1 H
H6ba 1.1081 0.4771 0.5982 0.025967(3) Uiso d 1 H
C7b 0.8724(2) 0.52811(4) 0.61100(5) 0.0171(4) Uani d 1 C
H7bb 0.8762 0.5566 0.6372 0.025174(3) Uiso d 1 H
H7ba 0.7513 0.5058 0.6187 0.025174(3) Uiso d 1 H
C8b 0.8072(2) 0.54413(4) 0.54716(5) 0.0166(4) Uani d 1 C
H8bb 0.9255 0.5671 0.5403 0.024651(3) Uiso d 1 H
H8ba 0.812 0.5159 0.5223 0.024651(3) Uiso d 1 H
C9b 0.5672(2) 0.56691(4) 0.52817(5) 0.0159(4) Uani d 1 C
H9bb 0.4481 0.5435 0.5353 0.023472(3) Uiso d 1 H
H9ba 0.5598 0.5959 0.5525 0.023472(3) Uiso d 1 H
Cab 0.5151(2) 0.58144(4) 0.46400(5) 0.0163(4) Uani d 1 C
Habb 0.6403 0.6009 0.457 0.024339(3) Uiso d 1 H
Haba 0.5076 0.5523 0.4396 0.024339(3) Uiso d 1 H
Cbb 0.2934(2) 0.60935(4) 0.44245(5) 0.0139(4) Uani d 1 C
O1am 2.0075 0.3547 1.0736 0.038 Uiso d 0 O
O2am 1.6452 0.3228 1.0534 0.038 Uiso d 0 O
O3am 0.2476 0.6338 0.6564 0.038 Uiso d 0 O
O4am 0.2886 0.66 0.7488 0.038 Uiso d 0 O
O1bm 2.0138 0.3674 0.8372 0.038 Uiso d 0 O
O2bm 1.6489 0.3608 0.8483 0.038 Uiso d 0 O
O3bm 0.25 0.6195 0.3844 0.038 Uiso d 0 O
O4bm 0.1624 0.6234 0.474 0.038 Uiso d 0 O
N1a -0.12224(13) 0.78765(2) 0.59715(3) 0.0138(2) Uani d 1 N
N2a -0.2004(2) 0.73041(4) 0.51539(5) 0.0141(2) Uani d 1 N
N3a -0.0576(2) 0.70098(4) 0.61539(5) 0.0141(2) Uani d 1 N
N4a -0.4533(2) 0.73238(4) 0.58518(5) 0.0147(2) Uani d 1 N
Cca 0.0251(2) 0.75058(4) 0.63324(5) 0.0146(3) Uani d 1 C
Hcba 0.18674(13) 0.75425(2) 0.62871(3) 0.0187(4) Uani d 1 H
Hcaa 0.01898(13) 0.75494(2) 0.67467(3) 0.0176(4) Uani d 1 H
Cda -0.3644(2) 0.78109(4) 0.60313(5) 0.0145(2) Uani d 1 C
Hdaa -0.36980(13) 0.78629(2) 0.64411(3) 0.0176(4) Uani d 1 H
Hdba -0.46288(13) 0.80503(2) 0.57819(3) 0.0181(4) Uani d 1 H
Cea -0.1157(2) 0.77906(4) 0.53505(5) 0.0150(2) Uani d 1 C
Heaa -0.21997(13) 0.80293(2) 0.51047(3) 0.0185(4) Uani d 1 H
Heba 0.04263(13) 0.78250(2) 0.53086(3) 0.0190(4) Uani d 1 H
Cfa -0.0537(2) 0.69475(4) 0.55259(5) 0.0148(3) Uani d 1 C
Hfaa 0.10688(13) 0.69885(2) 0.54833(3) 0.0185(4) Uani d 1 H
Hfba -0.11300(13) 0.66213(2) 0.54021(3) 0.0183(5) Uani d 1 H
Cga -0.3006(2) 0.69690(4) 0.62150(5) 0.0154(3) Uani d 1 C
Hgaa -0.35882(13) 0.66381(2) 0.60939(3) 0.0197(5) Uani d 1 H
Hgba -0.30178(13) 0.70249(2) 0.66303(3) 0.0187(4) Uani d 1 H
Cha -0.4389(2) 0.72525(4) 0.52378(5) 0.0153(2) Uani d 1 C
Hhba -0.49445(13) 0.69252(2) 0.51105(3) 0.0192(4) Uani d 1 H
Hhaa -0.53889(13) 0.74915(2) 0.49937(3) 0.0189(4) Uani d 1 H
N1b -0.12658(13) 0.77430(2) 0.36177(3) 0.0136(2) Uani d 1 N
N2b -0.2019(2) 0.73932(4) 0.26338(5) 0.0155(2) Uani d 1 N
N3b -0.0657(2) 0.68771(4) 0.34897(5) 0.0137(2) Uani d 1 N
N4b -0.4599(2) 0.72062(4) 0.32902(5) 0.0146(2) Uani d 1 N
Ccb 0.0178(2) 0.73155(4) 0.38389(5) 0.0136(3) Uani d 1 C
Hcbb 0.18035(13) 0.73811(2) 0.38181(3) 0.0168(4) Uani d 1 H
Hcab 0.00923(13) 0.72520(2) 0.42480(3) 0.0173(4) Uani d 1 H
Cdb -0.3701(2) 0.76367(4) 0.36376(5) 0.0145(2) Uani d 1 C
Hdab -0.37790(13) 0.75824(2) 0.40454(3) 0.0181(4) Uani d 1 H
Hdbb -0.46659(13) 0.79164(2) 0.34790(3) 0.0181(4) Uani d 1 H
Ceb -0.1165(2) 0.78182(4) 0.29970(5) 0.0162(2) Uani d 1 C
Heab -0.21878(13) 0.80957(2) 0.28413(3) 0.0210(4) Uani d 1 H
Hebb 0.04274(13) 0.78803(2) 0.29784(3) 0.0204(4) Uani d 1 H
Cfb -0.0582(2) 0.69763(4) 0.28705(5) 0.0152(3) Uani d 1 C
Hfab 0.10331(13) 0.70451(2) 0.28537(3) 0.0184(4) Uani d 1 H
Hfbb -0.11804(13) 0.66890(2) 0.26345(3) 0.0194(5) Uani d 1 H
Cgb -0.3101(2) 0.67941(4) 0.35195(5) 0.0160(3) Uani d 1 C
Hgab -0.36888(13) 0.65017(2) 0.32844(3) 0.0209(5) Uani d 1 H
Hgbb -0.31365(13) 0.67426(2) 0.39342(3) 0.0203(4) Uani d 1 H
Chb -0.4419(2) 0.72946(5) 0.26818(5) 0.0160(2) Uani d 1 C
Hhbb -0.49794(13) 0.70075(2) 0.24423(3) 0.0203(4) Uani d 1 H
Hhab -0.53989(13) 0.75725(2) 0.25280(3) 0.0199(4) Uani d 1 H

loop_
_atom_site_aniso_label
_atom_site_aniso_U_11
_atom_site_aniso_U_22
_atom_site_aniso_U_33
_atom_site_aniso_U_12
_atom_site_aniso_U_13
_atom_site_aniso_U_23
_atom_site_aniso_type_symbol
O1a 0.0156(5) 0.0135(4) 0.0256(4) 0.0001(3) -0.0018(3) 0.0068(3) O
O2a 0.0180(5) 0.0183(4) 0.0332(5) -0.0035(4) -0.0006(4) 0.0099(4) O
O3a 0.0270(6) 0.0210(5) 0.0179(4) 0.0128(4) -0.0013(3) 0.0014(3) O
O4a 0.0387(7) 0.0375(6) 0.0234(5) 0.0252(5) 0.0022(4) -0.0046(4) O
C1a 0.0145(8) 0.0108(6) 0.0159(5) 0.0002(5) 0.0029(5) -0.0022(4) C
C2a 0.0168(7) 0.0131(5) 0.0179(5) 0.0003(4) 0.0022(4) 0.0028(4) C
C3a 0.0158(7) 0.0136(6) 0.0207(6) 0.0023(4) 0.0028(5) 0.0033(4) C
C4a 0.0175(7) 0.0151(6) 0.0189(6) 0.0018(5) 0.0030(4) 0.0026(4) C
C5a 0.0158(7) 0.0142(6) 0.0177(5) 0.0020(4) 0.0018(4) 0.0014(4) C
C6a 0.0158(7) 0.0169(6) 0.0185(5) 0.0020(5) 0.0016(4) 0.0023(4) C
C7a 0.0161(7) 0.0149(6) 0.0182(5) 0.0017(4) 0.0014(4) 0.0017(4) C
C8a 0.0166(7) 0.0172(6) 0.0190(5) 0.0032(5) 0.0019(4) 0.0028(4) C
C9a 0.0174(7) 0.0143(5) 0.0193(6) 0.0031(4) 0.0022(5) 0.0019(4) C
Caa 0.0171(7) 0.0125(5) 0.0182(5) 0.0037(4) 0.0019(4) -0.0007(4) C
Cba 0.0163(7) 0.0119(6) 0.0176(6) 0.0000(5) 0.0021(5) 0.0009(5) C
O1b 0.0172(6) 0.0178(4) 0.0250(4) 0.0041(3) 0.0054(3) 0.0086(3) O
O2b 0.0194(6) 0.0296(5) 0.0328(5) 0.0014(4) 0.0092(4) 0.0155(4) O
O3b 0.0211(5) 0.0219(4) 0.0177(4) 0.0098(4) 0.0051(3) 0.0038(3) O
O4b 0.0249(6) 0.0336(5) 0.0223(4) 0.0125(4) 0.0094(4) 0.0023(4) O
C1b 0.0154(8) 0.0090(5) 0.0158(5) -0.0007(5) 0.0030(5) -0.0023(4) C
C2b 0.0179(7) 0.0137(5) 0.0163(5) 0.0001(4) 0.0046(4) 0.0017(4) C
C3b 0.0167(7) 0.0133(5) 0.0157(5) 0.0003(4) 0.0040(4) 0.0006(4) C
C4b 0.0173(7) 0.0129(5) 0.0171(5) 0.0012(4) 0.0045(4) 0.0012(4) C
C5b 0.0165(7) 0.0189(6) 0.0179(5) 0.0014(5) 0.0042(4) 0.0019(4) C
C6b 0.0162(7) 0.0185(6) 0.0178(6) 0.0014(5) 0.0043(4) 0.0014(4) C
C7b 0.0167(7) 0.0166(6) 0.0175(5) 0.0009(5) 0.0031(4) 0.0008(4) C
C8b 0.0172(7) 0.0150(6) 0.0176(5) 0.0005(4) 0.0041(4) 0.0013(4) C
C9b 0.0168(7) 0.0135(6) 0.0171(5) -0.0004(4) 0.0030(4) -0.0001(4) C
Cab 0.0163(7) 0.0145(6) 0.0184(5) 0.0018(4) 0.0047(4) 0.0006(4) C
Cbb 0.0165(7) 0.0096(5) 0.0160(6) -0.0026(4) 0.0045(5) -0.0013(4) C
N1a 0.0134(4) 0.0116(3) 0.0161(4) -0.0016(2) 0.0028(2) -0.0013(2) N
N2a 0.0147(4) 0.0145(4) 0.0128(2) 0.0012(3) 0.00291(19) -0.0007(2) N
N3a 0.0142(4) 0.0132(4) 0.0144(4) 0.0023(3) 0.0022(2) 0.0007(3) N
N4a 0.0107(3) 0.0154(4) 0.0184(4) -0.0012(2) 0.0040(2) -0.0015(3) N
Cca 0.0117(3) 0.0162(6) 0.0148(3) -0.0004(3) 0.0007(2) -0.0015(3) C
Hcba 0.0109(3) 0.0231(10) 0.0207(6) -0.0014(4) 0.0003(3) -0.0021(6) H
Hcaa 0.0171(7) 0.0199(10) 0.0142(3) 0.0000(6) -0.0002(3) -0.0025(3) H
Cda 0.0132(5) 0.0135(3) 0.0172(4) 0.0018(3) 0.0040(3) -0.0019(3) C
Hdaa 0.0179(8) 0.0175(6) 0.0187(5) 0.0024(5) 0.0068(5) -0.0037(4) H
Hdba 0.0165(6) 0.0155(4) 0.0218(8) 0.0052(4) 0.0035(5) -0.0014(4) H
Cea 0.0157(5) 0.0140(3) 0.0160(4) -0.0010(3) 0.0048(3) 0.0016(3) C
Heaa 0.0228(9) 0.0149(4) 0.0180(5) 0.0008(4) 0.0047(4) 0.0039(4) H
Heba 0.0180(6) 0.0199(5) 0.0211(6) -0.0034(4) 0.0085(5) 0.0021(5) H
Cfa 0.0149(5) 0.0142(3) 0.0155(5) 0.0032(3) 0.0038(3) -0.0012(3) C
Hfaa 0.0153(5) 0.0213(6) 0.0198(8) 0.0054(4) 0.0062(5) -0.0012(5) H
Hfba 0.0222(9) 0.0136(3) 0.0189(8) 0.0038(3) 0.0043(6) -0.0029(4) H
Cga 0.0167(6) 0.0133(3) 0.0170(4) -0.0018(3) 0.0056(3) 0.0009(3) C
Hgaa 0.0232(9) 0.0137(3) 0.0233(8) -0.0045(4) 0.0074(6) 0.0011(4) H
Hgba 0.0224(9) 0.0182(7) 0.0175(4) -0.0014(5) 0.0085(4) 0.0022(4) H
Cha 0.0124(3) 0.0156(5) 0.0163(3) -0.0004(3) 0.0000(2) -0.0023(3) C
Hhba 0.0166(6) 0.0182(7) 0.0206(6) -0.0034(5) -0.0007(4) -0.0050(5) H
Hhaa 0.0145(4) 0.0208(9) 0.0184(4) 0.0023(4) -0.0025(3) -0.0016(5) H
N1b 0.0125(4) 0.0121(3) 0.0156(4) -0.0013(2) 0.0018(2) -0.0020(2) N
N2b 0.0152(4) 0.0190(4) 0.0125(2) -0.0004(3) 0.0032(2) 0.0003(2) N
N3b 0.0126(4) 0.0122(4) 0.0164(4) 0.0005(3) 0.0030(2) 0.0000(3) N
N4b 0.0101(3) 0.0161(4) 0.0179(4) -0.0019(2) 0.0035(2) -0.0020(3) N
Ccb 0.0111(4) 0.0153(6) 0.0137(3) 0.0000(3) 0.0011(2) -0.0010(3) C
Hcbb 0.0104(3) 0.0199(10) 0.0188(7) -0.0009(3) 0.0005(3) -0.0029(6) H
Hcab 0.0161(7) 0.0215(9) 0.0130(3) 0.0023(6) 0.0007(3) 0.0000(4) H
Cdb 0.0120(5) 0.0158(3) 0.0157(4) 0.0011(3) 0.0032(3) -0.0025(3) C
Hdab 0.0157(8) 0.0233(6) 0.0164(5) 0.0019(5) 0.0059(5) -0.0034(4) H
Hdbb 0.0149(6) 0.0176(5) 0.0211(8) 0.0041(4) 0.0021(5) -0.0037(4) H
Ceb 0.0166(5) 0.0142(3) 0.0180(4) -0.0025(3) 0.0041(3) 0.0028(2) C
Heab 0.0239(9) 0.0151(5) 0.0233(5) -0.0005(4) 0.0038(4) 0.0060(4) H
Hebb 0.0191(6) 0.0190(6) 0.0243(6) -0.0060(4) 0.0075(5) 0.0037(4) H
Cfb 0.0130(5) 0.0174(3) 0.0156(5) 0.0001(3) 0.0042(3) -0.0034(3) C
Hfab 0.0137(5) 0.0241(6) 0.0189(7) 0.0004(4) 0.0068(5) -0.0036(5) H
Hfbb 0.0174(9) 0.0206(3) 0.0202(8) 0.0011(4) 0.0040(6) -0.0082(4) H
Cgb 0.0148(6) 0.0131(4) 0.0208(4) -0.0029(3) 0.0056(3) 0.0010(3) C
Hgab 0.0190(9) 0.0134(4) 0.0308(8) -0.0054(4) 0.0064(6) -0.0016(4) H
Hgbb 0.0208(9) 0.0186(7) 0.0234(4) -0.0027(5) 0.0091(4) 0.0056(4) H
Chb 0.0124(3) 0.0190(5) 0.0150(3) 0.0001(3) -0.0001(2) -0.0028(3) C
Hhbb 0.0147(6) 0.0244(7) 0.0193(6) -0.0012(5) -0.0014(4) -0.0077(5) H
Hhab 0.0158(4) 0.0240(9) 0.0171(5) 0.0036(4) -0.0023(3) -0.0010(5) H

loop_
_atom_type_symbol
_atom_type_scat_dispersion_real
_atom_type_scat_dispersion_imag
_atom_type_scat_source
C 0.003 0.002 'International Tables Vol C Tables  4.2.6.8 and 6.1.1.4'
H 0.000 0.000 'International Tables Vol C Tables  4.2.6.8 and 6.1.1.4'
N 0.006 0.003 'International Tables Vol C Tables  4.2.6.8 and 6.1.1.4'
O 0.011 0.006 'International Tables Vol C Tables  4.2.6.8 and 6.1.1.4'

loop_
_geom_angle_atom_site_label_1
_geom_angle_atom_site_label_2
_geom_angle_atom_site_label_3
_geom_angle_site_symmetry_1
_geom_angle_site_symmetry_3
_geom_angle
_geom_angle_publ_flag
Ho1a O1a O2a . . 83.6(9) yes
Ho1a O1a C1a . . 110.9(9) yes
Ho1a O1a C2a . . 146.7(9) yes
Ho1a O1a H2aa . . 143.2(9) yes
Ho1a O1a H2ab . . 166.1(10) yes
Ho1a O1a H7ab . 3_867 125.3(9) yes
Ho1a O1a O1am . . 104(3) yes
Ho1a O1a O2am . . 83.0(9) yes
Ho1a O1a Heaa . 2_746 89.3(10) yes
Ho1a O1a N1b . 2_746 6.2(10) yes
O2a O1a C1a . . 27.29(9) yes
O2a O1a C2a . . 63.15(7) yes
O2a O1a H2aa . . 67.84(7) yes
O2a O1a H2ab . . 84.62(8) yes
O2a O1a H7ab . 3_867 126.42(10) yes
O2a O1a O1am . . 160(3) yes
O2a O1a O2am . . 0.69(5) yes
O2a O1a Heaa . 2_746 102.55(9) yes
O2a O1a N1b . 2_746 86.36(8) yes
C1a O1a C2a . . 35.87(8) yes
C1a O1a H2aa . . 43.43(8) yes
C1a O1a H2ab . . 57.63(9) yes
C1a O1a H7ab . 3_867 107.15(12) yes
C1a O1a O1am . . 140(3) yes
C1a O1a O2am . . 27.87(7) yes
C1a O1a Heaa . 2_746 101.81(11) yes
C1a O1a N1b . 2_746 113.49(13) yes
C2a O1a H2aa . . 20.05(3) yes
C2a O1a H2ab . . 23.34(3) yes
C2a O1a H7ab . 3_867 80.22(6) yes
C2a O1a O1am . . 108(3) yes
C2a O1a O2am . . 63.71(6) yes
C2a O1a Heaa . 2_746 95.61(7) yes
C2a O1a N1b . 2_746 148.61(9) yes
H2aa O1a H2ab . . 34.38(2) yes
H2aa O1a H7ab . 3_867 90.95(6) yes
H2aa O1a O1am . . 110(3) yes
H2aa O1a O2am . . 68.21(5) yes
H2aa O1a Heaa . 2_746 75.58(5) yes
H2aa O1a N1b . 2_746 141.53(8) yes
H2ab O1a H7ab . 3_867 57.85(4) yes
H2ab O1a O1am . . 85(3) yes
H2ab O1a O2am . . 85.24(6) yes
H2ab O1a Heaa . 2_746 100.48(7) yes
H2ab O1a N1b . 2_746 170.79(10) yes
H7ab O1a O1am 3_867 . 35(3) yes
H7ab O1a O2am 3_867 . 127.09(9) yes
H7ab O1a Heaa 3_867 2_746 119.54(8) yes
H7ab O1a N1b 3_867 2_746 127.52(7) yes
O1am O1a O2am . . 161(3) yes
O1am O1a Heaa . 2_746 96(3) yes
O1am O1a N1b . 2_746 104(3) yes
O2am O1a Heaa . 2_746 102.14(7) yes
O2am O1a N1b . 2_746 85.75(7) yes
Heaa O1a N1b 2_746 2_746 83.28(6) yes
O1a Ho1a O2a . . 71.8(8) yes
O1a Ho1a C1a . . 40.4(6) yes
O1a Ho1a O1am . . 2.07(12) yes
O1a Ho1a O2am . . 72.3(8) yes
O1a Ho1a N1b . 2_746 170.4(15) yes
O1a Ho1a Ccb . 2_746 147.8(11) yes
O1a Ho1a Hcbb . 2_746 137.6(10) yes
O1a Ho1a Hcab . 2_746 130.3(11) yes
O1a Ho1a Cdb . 2_746 139.5(13) yes
O1a Ho1a Hdab . 2_746 124.0(12) yes
O1a Ho1a Hdbb . 2_746 126.8(12) yes
O1a Ho1a Ceb . 2_746 155.6(13) yes
O1a Ho1a Heab . 2_746 137.8(12) yes
O1a Ho1a Hebb . 2_746 143.1(13) yes
O2a Ho1a C1a . . 31.4(2) yes
O2a Ho1a O1am . . 73.7(8) yes
O2a Ho1a O2am . . 0.63(5) yes
O2a Ho1a N1b . 2_746 112.3(8) yes
O2a Ho1a Ccb . 2_746 84.3(5) yes
O2a Ho1a Hcbb . 2_746 67.1(4) yes
O2a Ho1a Hcab . 2_746 80.7(4) yes
O2a Ho1a Cdb . 2_746 137.0(7) yes
O2a Ho1a Hdab . 2_746 128.3(6) yes
O2a Ho1a Hdbb . 2_746 157.9(7) yes
O2a Ho1a Ceb . 2_746 111.5(6) yes
O2a Ho1a Heab . 2_746 125.9(7) yes
O2a Ho1a Hebb . 2_746 92.9(5) yes
C1a Ho1a O1am . . 42.4(6) yes
C1a Ho1a O2am . . 31.9(2) yes
C1a Ho1a N1b . 2_746 143.0(9) yes
C1a Ho1a Ccb . 2_746 113.2(6) yes
C1a Ho1a Hcbb . 2_746 98.0(6) yes
C1a Ho1a Hcab . 2_746 104.0(6) yes
C1a Ho1a Cdb . 2_746 156.0(8) yes
C1a Ho1a Hdab . 2_746 136.6(7) yes
C1a Ho1a Hdbb . 2_746 163.6(8) yes
C1a Ho1a Ceb . 2_746 138.7(8) yes
C1a Ho1a Heab . 2_746 143.9(8) yes
C1a Ho1a Hebb . 2_746 118.3(7) yes
O1am Ho1a O2am . . 74.2(8) yes
O1am Ho1a N1b . 2_746 169.9(15) yes
O1am Ho1a Ccb . 2_746 149.7(11) yes
O1am Ho1a Hcbb . 2_746 139.7(10) yes
O1am Ho1a Hcab . 2_746 131.8(11) yes
O1am Ho1a Cdb . 2_746 138.3(12) yes
O1am Ho1a Hdab . 2_746 123.4(12) yes
O1am Ho1a Hdbb . 2_746 125.0(11) yes
O1am Ho1a Ceb . 2_746 154.5(12) yes
O1am Ho1a Heab . 2_746 136.1(11) yes
O1am Ho1a Hebb . 2_746 143.1(13) yes
O2am Ho1a N1b . 2_746 111.8(8) yes
O2am Ho1a Ccb . 2_746 83.7(5) yes
O2am Ho1a Hcbb . 2_746 66.5(4) yes
O2am Ho1a Hcab . 2_746 80.1(4) yes
O2am Ho1a Cdb . 2_746 136.3(7) yes
O2am Ho1a Hdab . 2_746 127.7(6) yes
O2am Ho1a Hdbb . 2_746 157.2(7) yes
O2am Ho1a Ceb . 2_746 111.2(6) yes
O2am Ho1a Heab . 2_746 125.7(7) yes
O2am Ho1a Hebb . 2_746 92.7(5) yes
N1b Ho1a Ccb 2_746 2_746 30.6(3) yes
N1b Ho1a Hcbb 2_746 2_746 45.2(4) yes
N1b Ho1a Hcab 2_746 2_746 45.0(4) yes
N1b Ho1a Cdb 2_746 2_746 32.1(3) yes
N1b Ho1a Hdab 2_746 2_746 46.5(4) yes
N1b Ho1a Hdbb 2_746 2_746 47.4(4) yes
N1b Ho1a Ceb 2_746 2_746 32.5(3) yes
N1b Ho1a Heab 2_746 2_746 47.6(3) yes
N1b Ho1a Hebb 2_746 2_746 46.5(4) yes
Ccb Ho1a Hcbb 2_746 2_746 20.40(13) yes
Ccb Ho1a Hcab 2_746 2_746 20.29(13) yes
Ccb Ho1a Cdb 2_746 2_746 53.9(3) yes
Ccb Ho1a Hdab 2_746 2_746 56.8(3) yes
Ccb Ho1a Hdbb 2_746 2_746 73.8(4) yes
Ccb Ho1a Ceb 2_746 2_746 54.0(3) yes
Ccb Ho1a Heab 2_746 2_746 73.9(4) yes
Ccb Ho1a Hebb 2_746 2_746 56.7(3) yes
Hcbb Ho1a Hcab 2_746 2_746 33.09(19) yes
Hcbb Ho1a Cdb 2_746 2_746 73.3(4) yes
Hcbb Ho1a Hdab 2_746 2_746 77.2(4) yes
Hcbb Ho1a Hdbb 2_746 2_746 92.0(5) yes
Hcbb Ho1a Ceb 2_746 2_746 56.7(3) yes
Hcbb Ho1a Heab 2_746 2_746 77.9(4) yes
Hcbb Ho1a Hebb 2_746 2_746 50.6(3) yes
Hcab Ho1a Cdb 2_746 2_746 56.6(3) yes
Hcab Ho1a Hdab 2_746 2_746 50.6(3) yes
Hcab Ho1a Hdbb 2_746 2_746 77.6(4) yes
Hcab Ho1a Ceb 2_746 2_746 73.2(4) yes
Hcab Ho1a Heab 2_746 2_746 91.9(5) yes
Hcab Ho1a Hebb 2_746 2_746 76.9(4) yes
Cdb Ho1a Hdab 2_746 2_746 20.72(13) yes
Cdb Ho1a Hdbb 2_746 2_746 21.04(12) yes
Cdb Ho1a Ceb 2_746 2_746 54.6(3) yes
Cdb Ho1a Heab 2_746 2_746 57.5(3) yes
Cdb Ho1a Hebb 2_746 2_746 73.8(4) yes
Hdab Ho1a Hdbb 2_746 2_746 33.97(19) yes
Hdab Ho1a Ceb 2_746 2_746 74.1(4) yes
Hdab Ho1a Heab 2_746 2_746 78.1(4) yes
Hdab Ho1a Hebb 2_746 2_746 92.1(5) yes
Hdbb Ho1a Ceb 2_746 2_746 57.6(3) yes
Hdbb Ho1a Heab 2_746 2_746 51.2(2) yes
Hdbb Ho1a Hebb 2_746 2_746 78.0(4) yes
Ceb Ho1a Heab 2_746 2_746 21.21(12) yes
Ceb Ho1a Hebb 2_746 2_746 20.41(13) yes
Heab Ho1a Hebb 2_746 2_746 34.12(18) yes
O1a O2a Ho1a . . 24.7(4) yes
O1a O2a C1a . . 29.82(9) yes
O1a O2a C2a . . 61.17(8) yes
O1a O2a H2aa . . 65.13(7) yes
O1a O2a C3a . . 89.80(9) yes
O1a O2a H3aa . . 108.62(9) yes
O1a O2a O1am . . 0.32(5) yes
O1a O2a O2am . . 92(4) yes
O1a O2a Heaa . 2_646 157.55(10) yes
O1a O2a Hhaa . 2_646 123.36(11) yes
O1a O2a Hcbb . 2_746 89.11(8) yes
O1a O2a Hdab . 2_646 140.46(9) yes
O1a O2a Hdbb . 2_646 116.41(8) yes
Ho1a O2a C1a . . 54.5(4) yes
Ho1a O2a C2a . . 85.8(4) yes
Ho1a O2a H2aa . . 88.0(4) yes
Ho1a O2a C3a . . 114.0(4) yes
Ho1a O2a H3aa . . 133.2(4) yes
Ho1a O2a O1am . . 24.8(4) yes
Ho1a O2a O2am . . 71(4) yes
Ho1a O2a Heaa . 2_646 167.2(4) yes
Ho1a O2a Hhaa . 2_646 112.1(4) yes
Ho1a O2a Hcbb . 2_746 64.8(4) yes
Ho1a O2a Hdab . 2_646 116.3(4) yes
Ho1a O2a Hdbb . 2_646 97.8(4) yes
C1a O2a C2a . . 31.37(8) yes
C1a O2a H2aa . . 38.71(8) yes
C1a O2a C3a . . 60.68(10) yes
C1a O2a H3aa . . 78.92(10) yes
C1a O2a O1am . . 29.69(7) yes
C1a O2a O2am . . 116(5) yes
C1a O2a Heaa . 2_646 129.76(12) yes
C1a O2a Hhaa . 2_646 128.25(15) yes
C1a O2a Hcbb . 2_746 118.42(13) yes
C1a O2a Hdab . 2_646 167.68(13) yes
C1a O2a Hdbb . 2_646 135.23(12) yes
C2a O2a H2aa . . 19.52(3) yes
C2a O2a C3a . . 31.34(5) yes
C2a O2a H3aa . . 47.91(4) yes
C2a O2a O1am . . 61.05(6) yes
C2a O2a O2am . . 136(5) yes
C2a O2a Heaa . 2_646 98.94(7) yes
C2a O2a Hhaa . 2_646 119.82(8) yes
C2a O2a Hcbb . 2_746 148.24(9) yes
C2a O2a Hdab . 2_646 156.57(9) yes
C2a O2a Hdbb . 2_646 143.06(9) yes
H2aa O2a C3a . . 41.70(4) yes
H2aa O2a H3aa . . 51.50(3) yes
H2aa O2a O1am . . 65.12(5) yes
H2aa O2a O2am . . 120(5) yes
H2aa O2a Heaa . 2_646 92.63(5) yes
H2aa O2a Hhaa . 2_646 101.08(7) yes
H2aa O2a Hcbb . 2_746 138.84(8) yes
H2aa O2a Hdab . 2_646 153.38(7) yes
H2aa O2a Hdbb . 2_646 161.59(8) yes
C3a O2a H3aa . . 19.85(3) yes
C3a O2a O1am . . 89.62(7) yes
C3a O2a O2am . . 157(4) yes
C3a O2a Heaa . 2_646 74.01(5) yes
C3a O2a Hhaa . 2_646 116.25(7) yes
C3a O2a Hcbb . 2_746 178.04(8) yes
C3a O2a Hdab . 2_646 125.34(8) yes
C3a O2a Hdbb . 2_646 120.88(8) yes
H3aa O2a O1am . . 108.46(8) yes
H3aa O2a O2am . . 145(4) yes
H3aa O2a Heaa . 2_646 54.18(4) yes
H3aa O2a Hhaa . 2_646 99.41(6) yes
H3aa O2a Hcbb . 2_746 161.65(8) yes
H3aa O2a Hdab . 2_646 108.96(7) yes
H3aa O2a Hdbb . 2_646 114.72(8) yes
O1am O2a O2am . . 92(4) yes
O1am O2a Heaa . 2_646 157.58(9) yes
O1am O2a Hhaa . 2_646 123.68(9) yes
O1am O2a Hcbb . 2_746 89.29(6) yes
O1am O2a Hdab . 2_646 140.52(8) yes
O1am O2a Hdbb . 2_646 116.31(7) yes
O2am O2a Heaa . 2_646 97(4) yes
O2am O2a Hhaa . 2_646 46(4) yes
O2am O2a Hcbb . 2_746 25(4) yes
O2am O2a Hdab . 2_646 64(5) yes
O2am O2a Hdbb . 2_646 79(4) yes
Heaa O2a Hhaa 2_646 2_646 55.19(4) yes
Heaa O2a Hcbb 2_646 2_746 107.48(7) yes
Heaa O2a Hdab 2_646 2_646 61.23(5) yes
Heaa O2a Hdbb 2_646 2_646 85.61(6) yes
Hhaa O2a Hcbb 2_646 2_746 65.71(5) yes
Hhaa O2a Hdab 2_646 2_646 61.00(5) yes
Hhaa O2a Hdbb 2_646 2_646 92.96(7) yes
Hcbb O2a Hdab 2_746 2_646 55.17(4) yes
Hcbb O2a Hdbb 2_746 2_646 58.30(4) yes
Hdab O2a Hdbb 2_646 2_646 33.14(3) yes
Ho3a O3a O4a . . 84.6(10) yes
Ho3a O3a Caa . . 147.6(10) yes
Ho3a O3a Haab . . 142.7(11) yes
Ho3a O3a Haaa . . 168.0(11) yes
Ho3a O3a Cba . . 111.5(10) yes
Ho3a O3a O3am . . 16(3) yes
Ho3a O3a O4am . . 85.1(10) yes
Ho3a O3a N3a . . 7.9(11) yes
Ho3a O3a Hgaa . 1_655 107.3(12) yes
O4a O3a Caa . . 63.49(8) yes
O4a O3a Haab . . 69.56(7) yes
O4a O3a Haaa . . 84.71(8) yes
O4a O3a Cba . . 27.00(9) yes
O4a O3a O3am . . 100(3) yes
O4a O3a O4am . . 1.91(6) yes
O4a O3a N3a . . 91.01(10) yes
O4a O3a Hgaa . 1_655 113.07(10) yes
Caa O3a Haab . . 20.80(4) yes
Caa O3a Haaa . . 23.65(3) yes
Caa O3a Cba . . 36.50(8) yes
Caa O3a O3am . . 163(3) yes
Caa O3a O4am . . 62.74(6) yes
Caa O3a N3a . . 152.69(10) yes
Caa O3a Hgaa . 1_655 82.21(7) yes
Haab O3a Haaa . . 35.16(3) yes
Haab O3a Cba . . 45.31(9) yes
Haab O3a O3am . . 151(3) yes
Haab O3a O4am . . 68.21(5) yes
Haab O3a N3a . . 143.26(9) yes
Haab O3a Hgaa . 1_655 62.57(5) yes
Haaa O3a Cba . . 58.16(9) yes
Haaa O3a O3am . . 173(2) yes
Haaa O3a O4am . . 84.29(6) yes
Haaa O3a N3a . . 175.66(10) yes
Haaa O3a Hgaa . 1_655 81.85(7) yes
Cba O3a O3am . . 127(3) yes
Cba O3a O4am . . 26.32(7) yes
Cba O3a N3a . . 117.64(14) yes
Cba O3a Hgaa . 1_655 101.49(13) yes
O3am O3a O4am . . 101(3) yes
O3am O3a N3a . . 10(2) yes
O3am O3a Hgaa . 1_655 100(3) yes
O4am O3a N3a . . 91.46(8) yes
O4am O3a Hgaa . 1_655 111.17(8) yes
N3a O3a Hgaa . 1_655 100.58(7) yes
O3a Ho3a O4a . . 73.3(9) yes
O3a Ho3a Cba . . 42.0(7) yes
O3a Ho3a O3am . . 0.88(14) yes
O3a Ho3a O4am . . 73.0(9) yes
O3a Ho3a N3a . . 168.3(17) yes
O3a Ho3a Cca . . 148.5(15) yes
O3a Ho3a Hcba . . 129.1(14) yes
O3a Ho3a Hcaa . . 142.7(13) yes
O3a Ho3a Cfa . . 133.9(14) yes
O3a Ho3a Hfaa . . 117.5(14) yes
O3a Ho3a Hfba . . 121.8(13) yes
O3a Ho3a Cga . . 160.3(15) yes
O3a Ho3a Hgaa . . 141.3(15) yes
O4a Ho3a Cba . . 31.3(3) yes
O4a Ho3a O3am . . 74.2(10) yes
O4a Ho3a O4am . . 1.77(6) yes
O4a Ho3a N3a . . 116.1(9) yes
O4a Ho3a Cca . . 95.8(6) yes
O4a Ho3a Hcba . . 95.4(6) yes
O4a Ho3a Hcaa . . 77.6(5) yes
O4a Ho3a Cfa . . 149.5(8) yes
O4a Ho3a Hfaa . . 146.4(8) yes
O4a Ho3a Hfba . . 163.6(8) yes
O4a Ho3a Cga . . 107.0(7) yes
O4a Ho3a Hgaa . . 113.8(7) yes
Cba Ho3a O3am . . 42.9(7) yes
Cba Ho3a O4am . . 30.9(2) yes
Cba Ho3a N3a . . 146.6(10) yes
Cba Ho3a Cca . . 121.3(8) yes
Cba Ho3a Hcba . . 112.8(7) yes
Cba Ho3a Hcaa . . 105.7(7) yes
Cba Ho3a Cfa . . 166.5(10) yes
Cba Ho3a Hfaa . . 145.0(9) yes
Cba Ho3a Hfba . . 163.5(9) yes
Cba Ho3a Cga . . 136.3(9) yes
Cba Ho3a Hgaa . . 136.0(9) yes
O3am Ho3a O4am . . 73.9(10) yes
O3am Ho3a N3a . . 167.5(17) yes
O3am Ho3a Cca . . 148.6(15) yes
O3am Ho3a Hcba . . 129.2(15) yes
O3am Ho3a Hcaa . . 143.3(13) yes
O3am Ho3a Cfa . . 133.0(14) yes
O3am Ho3a Hfaa . . 116.7(14) yes
O3am Ho3a Hfba . . 121.0(13) yes
O3am Ho3a Cga . . 160.2(16) yes
O3am Ho3a Hgaa . . 141.1(15) yes
O4am Ho3a N3a . . 116.2(8) yes
O4am Ho3a Cca . . 95.2(6) yes
O4am Ho3a Hcba . . 94.3(6) yes
O4am Ho3a Hcaa . . 77.2(5) yes
O4am Ho3a Cfa . . 149.1(8) yes
O4am Ho3a Hfaa . . 144.9(8) yes
O4am Ho3a Hfba . . 164.5(8) yes
O4am Ho3a Cga . . 107.9(7) yes
O4am Ho3a Hgaa . . 115.1(7) yes
N3a Ho3a Cca . . 29.7(3) yes
N3a Ho3a Hcba . . 46.1(4) yes
N3a Ho3a Hcaa . . 41.6(4) yes
N3a Ho3a Cfa . . 35.2(3) yes
N3a Ho3a Hfaa . . 50.8(4) yes
N3a Ho3a Hfba . . 49.9(4) yes
N3a Ho3a Cga . . 27.6(3) yes
N3a Ho3a Hgaa . . 43.5(4) yes
Cca Ho3a Hcba . . 20.38(13) yes
Cca Ho3a Hcaa . . 19.36(13) yes
Cca Ho3a Cfa . . 53.9(3) yes
Cca Ho3a Hfaa . . 57.6(4) yes
Cca Ho3a Hfba . . 74.2(4) yes
Cca Ho3a Cga . . 51.0(3) yes
Cca Ho3a Hgaa . . 70.2(4) yes
Hcba Ho3a Hcaa . . 32.3(2) yes
Hcba Ho3a Cfa . . 57.9(4) yes
Hcba Ho3a Hfaa . . 52.2(3) yes
Hcba Ho3a Hfba . . 79.7(4) yes
Hcba Ho3a Cga . . 70.6(4) yes
Hcba Ho3a Hgaa . . 89.1(5) yes
Hcaa Ho3a Cfa . . 71.9(4) yes
Hcaa Ho3a Hfaa . . 77.0(4) yes
Hcaa Ho3a Hfba . . 90.6(5) yes
Hcaa Ho3a Cga . . 52.7(3) yes
Hcaa Ho3a Hgaa . . 72.5(4) yes
Cfa Ho3a Hfaa . . 21.91(14) yes
Cfa Ho3a Hfba . . 21.80(12) yes
Cfa Ho3a Cga . . 53.1(3) yes
Cfa Ho3a Hgaa . . 56.7(3) yes
Hfaa Ho3a Hfba . . 36.0(2) yes
Hfaa Ho3a Cga . . 73.6(4) yes
Hfaa Ho3a Hgaa . . 78.6(4) yes
Hfba Ho3a Cga . . 56.6(3) yes
Hfba Ho3a Hgaa . . 51.0(3) yes
Cga Ho3a Hgaa . . 19.96(12) yes
O3a O4a Ho3a . . 22.1(5) yes
O3a O4a C9a . . 90.03(9) yes
O3a O4a H9aa . . 108.62(10) yes
O3a O4a Caa . . 60.78(8) yes
O3a O4a Haab . . 63.63(8) yes
O3a O4a Cba . . 29.49(9) yes
O3a O4a O3am . . 1.17(5) yes
O3a O4a O4am . . 105.4(16) yes
O3a O4a Hdbb . 4_665 148.67(12) yes
O3a O4a Hebb . 4_565 136.06(10) yes
O3a O4a Hhab . 4_665 105.73(10) yes
Ho3a O4a C9a . . 112.0(5) yes
Ho3a O4a H9aa . . 130.8(5) yes
Ho3a O4a Caa . . 82.8(5) yes
Ho3a O4a Haab . . 83.6(5) yes
Ho3a O4a Cba . . 51.6(5) yes
Ho3a O4a O3am . . 21.0(4) yes
Ho3a O4a O4am . . 111.0(16) yes
Ho3a O4a Hdbb . 4_665 149.3(5) yes
Ho3a O4a Hebb . 4_565 114.2(5) yes
Ho3a O4a Hhab . 4_665 97.6(5) yes
C9a O4a H9aa . . 19.63(3) yes
C9a O4a Caa . . 31.46(4) yes
C9a O4a Haab . . 41.95(4) yes
C9a O4a Cba . . 61.14(10) yes
C9a O4a O3am . . 91.20(8) yes
C9a O4a O4am . . 79.0(16) yes
C9a O4a Hdbb . 4_665 82.79(5) yes
C9a O4a Hebb . 4_565 131.41(8) yes
C9a O4a Hhab . 4_665 114.50(8) yes
H9aa O4a Caa . . 48.15(5) yes
H9aa O4a Haab . . 52.28(4) yes
H9aa O4a Cba . . 79.21(11) yes
H9aa O4a O3am . . 109.79(9) yes
H9aa O4a O4am . . 68.6(15) yes
H9aa O4a Hdbb . 4_665 63.64(4) yes
H9aa O4a Hebb . 4_565 114.55(7) yes
H9aa O4a Hhab . 4_665 102.23(7) yes
Caa O4a Haab . . 19.40(3) yes
Caa O4a Cba . . 31.30(8) yes
Caa O4a O3am . . 61.95(6) yes
Caa O4a O4am . . 78.1(17) yes
Caa O4a Hdbb . 4_665 102.57(7) yes
Caa O4a Hebb . 4_565 162.64(9) yes
Caa O4a Hhab . 4_665 109.08(9) yes
Haab O4a Cba . . 37.51(9) yes
Haab O4a O3am . . 64.66(6) yes
Haab O4a O4am . . 60.3(17) yes
Haab O4a Hdbb . 4_665 91.98(6) yes
Haab O4a Hebb . 4_565 156.39(8) yes
Haab O4a Hhab . 4_665 89.74(7) yes
Cba O4a O3am . . 30.66(7) yes
Cba O4a O4am . . 92.9(17) yes
Cba O4a Hdbb . 4_665 129.46(14) yes
Cba O4a Hebb . 4_565 165.07(14) yes
Cba O4a Hhab . 4_665 110.76(15) yes
O3am O4a O4am . . 105.8(16) yes
O3am O4a Hdbb . 4_665 149.04(10) yes
O3am O4a Hebb . 4_565 134.92(9) yes
O3am O4a Hhab . 4_665 105.32(9) yes
O4am O4a Hdbb . 4_665 43.3(15) yes
O4am O4a Hebb . 4_565 97.6(17) yes
O4am O4a Hhab . 4_665 35.6(16) yes
Hdbb O4a Hebb 4_665 4_565 64.71(5) yes
Hdbb O4a Hhab 4_665 4_665 51.82(4) yes
Hebb O4a Hhab 4_565 4_665 73.22(6) yes
O1a C1a Ho1a . . 28.7(5) yes
O1a C1a O2a . . 122.88(15) yes
O1a C1a C2a . . 113.28(13) yes
O1a C1a H2aa . . 109.88(12) yes
O1a C1a H2ab . . 89.05(11) yes
O1a C1a C3a . . 140.19(12) yes
O1a C1a H3ab . . 131.85(11) yes
O1a C1a H3aa . . 161.42(11) yes
O1a C1a O1am . . 1.00(9) yes
O1a C1a O2am . . 122.00(12) yes
Ho1a C1a O2a . . 94.2(5) yes
Ho1a C1a C2a . . 141.9(5) yes
Ho1a C1a H2aa . . 132.8(5) yes
Ho1a C1a H2ab . . 117.4(5) yes
Ho1a C1a C3a . . 164.0(5) yes
Ho1a C1a H3ab . . 145.3(5) yes
Ho1a C1a H3aa . . 168.3(5) yes
Ho1a C1a O1am . . 29.6(5) yes
Ho1a C1a O2am . . 93.3(5) yes
O2a C1a C2a . . 123.79(13) yes
O2a C1a H2aa . . 119.16(11) yes
O2a C1a H2ab . . 146.83(13) yes
O2a C1a C3a . . 94.77(11) yes
O2a C1a H3ab . . 92.59(12) yes
O2a C1a H3aa . . 75.09(10) yes
O2a C1a O1am . . 123.75(12) yes
O2a C1a O2am . . 1.14(10) yes
C2a C1a H2aa . . 27.51(5) yes
C2a C1a H2ab . . 26.83(5) yes
C2a C1a C3a . . 32.66(6) yes
C2a C1a H3ab . . 46.51(6) yes
C2a C1a H3aa . . 49.26(6) yes
C2a C1a O1am . . 112.43(10) yes
C2a C1a O2am . . 124.64(10) yes
H2aa C1a H2ab . . 45.47(2) yes
H2aa C1a C3a . . 51.52(4) yes
H2aa C1a H3ab . . 70.38(3) yes
H2aa C1a H3aa . . 58.38(3) yes
H2aa C1a O1am . . 109.39(8) yes
H2aa C1a O2am . . 119.47(7) yes
H2ab C1a C3a . . 52.15(4) yes
H2ab C1a H3ab . . 55.87(3) yes
H2ab C1a H3aa . . 72.48(3) yes
H2ab C1a O1am . . 88.11(6) yes
H2ab C1a O2am . . 147.88(9) yes
C3a C1a H3ab . . 20.93(3) yes
C3a C1a H3aa . . 21.37(3) yes
C3a C1a O1am . . 139.20(7) yes
C3a C1a O2am . . 95.80(7) yes
H3ab C1a H3aa . . 33.851(14) yes
H3ab C1a O1am . . 130.91(6) yes
H3ab C1a O2am . . 93.72(7) yes
H3aa C1a O1am . . 160.44(7) yes
H3aa C1a O2am . . 76.03(6) yes
O1am C1a O2am . . 122.88(8) yes
O1a C2a O2a . . 55.68(7) yes
O1a C2a C1a . . 30.85(7) yes
O1a C2a H2aa . . 103.75(10) yes
O1a C2a H2ab . . 80.57(8) yes
O1a C2a C3a . . 140.44(10) yes
O1a C2a H3ab . . 118.14(7) yes
O1a C2a H3aa . . 128.00(8) yes
O1a C2a C4a . . 168.99(8) yes
O1a C2a H4ab . . 151.59(7) yes
O1a C2a H4aa . . 169.42(8) yes
O1a C2a O1am . . 0.85(5) yes
O1a C2a O2am . . 55.45(6) yes
O2a C2a C1a . . 24.84(7) yes
O2a C2a H2aa . . 104.94(9) yes
O2a C2a H2ab . . 130.36(9) yes
O2a C2a C3a . . 93.23(9) yes
O2a C2a H3ab . . 87.33(7) yes
O2a C2a H3aa . . 73.00(6) yes
O2a C2a C4a . . 125.30(8) yes
O2a C2a H4ab . . 143.21(7) yes
O2a C2a H4aa . . 126.15(6) yes
O2a C2a O1am . . 56.48(5) yes
O2a C2a O2am . . 0.44(5) yes
C1a C2a H2aa . . 106.92(10) yes
C1a C2a H2ab . . 108.32(9) yes
C1a C2a C3a . . 114.98(11) yes
C1a C2a H3ab . . 101.69(8) yes
C1a C2a H3aa . . 97.47(8) yes
C1a C2a C4a . . 148.86(10) yes
C1a C2a H4ab . . 160.25(9) yes
C1a C2a H4aa . . 150.22(8) yes
C1a C2a O1am . . 31.65(5) yes
C1a C2a O2am . . 24.62(5) yes
H2aa C2a H2ab . . 107.53(12) yes
H2aa C2a C3a . . 108.06(9) yes
H2aa C2a H3ab . . 135.15(9) yes
H2aa C2a H3aa . . 96.31(7) yes
H2aa C2a C4a . . 86.74(7) yes
H2aa C2a H4ab . . 91.36(7) yes
H2aa C2a H4aa . . 65.70(6) yes
H2aa C2a O1am . . 103.91(8) yes
H2aa C2a O2am . . 104.59(8) yes
H2ab C2a C3a . . 110.71(10) yes
H2ab C2a H3ab . . 95.00(8) yes
H2ab C2a H3aa . . 137.22(10) yes
H2ab C2a C4a . . 93.23(8) yes
H2ab C2a H4ab . . 71.90(6) yes
H2ab C2a H4aa . . 101.30(7) yes
H2ab C2a O1am . . 79.73(6) yes
H2ab C2a O2am . . 130.36(8) yes
C3a C2a H3ab . . 27.20(5) yes
C3a C2a H3aa . . 26.61(5) yes
C3a C2a C4a . . 34.24(6) yes
C3a C2a H4ab . . 50.07(5) yes
C3a C2a H4aa . . 48.78(5) yes
C3a C2a O1am . . 140.81(8) yes
C3a C2a O2am . . 93.61(7) yes
H3ab C2a H3aa . . 45.58(3) yes
H3ab C2a C4a . . 52.98(4) yes
H3ab C2a H4ab . . 59.05(3) yes
H3ab C2a H4aa . . 72.23(3) yes
H3ab C2a O1am . . 118.23(5) yes
H3ab C2a O2am . . 87.77(5) yes
H3aa C2a C4a . . 52.48(4) yes
H3aa C2a H4ab . . 72.57(3) yes
H3aa C2a H4aa . . 56.93(3) yes
H3aa C2a O1am . . 128.74(6) yes
H3aa C2a O2am . . 73.29(4) yes
C4a C2a H4ab . . 21.42(3) yes
C4a C2a H4aa . . 21.17(3) yes
C4a C2a O1am . . 168.57(6) yes
C4a C2a O2am . . 125.61(6) yes
H4ab C2a H4aa . . 34.215(13) yes
H4ab C2a O1am . . 150.79(5) yes
H4ab C2a O2am . . 143.60(6) yes
H4aa C2a O1am . . 169.47(6) yes
H4aa C2a O2am . . 126.29(5) yes
O1am C2a O2am . . 56.25(2) yes
O2a C3a C1a . . 24.55(5) yes
O2a C3a C2a . . 55.43(7) yes
O2a C3a H2aa . . 66.58(5) yes
O2a C3a H2ab . . 75.29(5) yes
O2a C3a H3ab . . 91.10(8) yes
O2a C3a H3aa . . 66.57(7) yes
O2a C3a C4a . . 158.96(9) yes
O2a C3a H4ab . . 150.52(7) yes
O2a C3a H4aa . . 132.45(6) yes
O2a C3a C5a . . 157.53(7) yes
O2a C3a H5ab . . 151.65(7) yes
O2a C3a H5aa . . 136.41(6) yes
O2a C3a O2am . . 0.21(4) yes
C1a C3a C2a . . 32.36(6) yes
C1a C3a H2aa . . 50.64(4) yes
C1a C3a H2ab . . 50.77(4) yes
C1a C3a H3ab . . 93.60(7) yes
C1a C3a H3aa . . 89.07(7) yes
C1a C3a C4a . . 143.75(9) yes
C1a C3a H4ab . . 126.20(6) yes
C1a C3a H4aa . . 124.68(6) yes
C1a C3a C5a . . 176.05(7) yes
C1a C3a H5ab . . 162.30(5) yes
C1a C3a H5aa . . 159.46(5) yes
C1a C3a O2am . . 24.54(3) yes
C2a C3a H2aa . . 26.96(5) yes
C2a C3a H2ab . . 25.86(5) yes
C2a C3a H3ab . . 108.95(9) yes
C2a C3a H3aa . . 110.09(10) yes
C2a C3a C4a . . 111.70(10) yes
C2a C3a H4ab . . 95.22(8) yes
C2a C3a H4aa . . 97.49(8) yes
C2a C3a C5a . . 144.15(9) yes
C2a C3a H5ab . . 149.11(8) yes
C2a C3a H5aa . . 154.23(8) yes
C2a C3a O2am . . 55.36(6) yes
H2aa C3a H2ab . . 44.71(3) yes
H2aa C3a H3ab . . 135.79(9) yes
H2aa C3a H3aa . . 97.99(8) yes
H2aa C3a C4a . . 94.76(8) yes
H2aa C3a H4ab . . 88.42(5) yes
H2aa C3a H4aa . . 74.28(4) yes
H2aa C3a C5a . . 125.41(6) yes
H2aa C3a H5ab . . 141.63(5) yes
H2aa C3a H5aa . . 128.11(5) yes
H2aa C3a O2am . . 66.43(3) yes
H2ab C3a H3ab . . 94.17(7) yes
H2ab C3a H3aa . . 135.85(9) yes
H2ab C3a C4a . . 98.68(8) yes
H2ab C3a H4ab . . 75.89(4) yes
H2ab C3a H4aa . . 95.42(5) yes
H2ab C3a C5a . . 127.02(6) yes
H2ab C3a H5ab . . 124.46(5) yes
H2ab C3a H5aa . . 146.73(5) yes
H2ab C3a O2am . . 75.29(3) yes
H3ab C3a H3aa . . 107.58(12) yes
H3ab C3a C4a . . 109.58(10) yes
H3ab C3a H4ab . . 97.04(7) yes
H3ab C3a H4aa . . 136.41(9) yes
H3ab C3a C5a . . 89.81(7) yes
H3ab C3a H5ab . . 69.06(6) yes
H3ab C3a H5aa . . 94.72(7) yes
H3ab C3a O2am . . 91.31(7) yes
H3aa C3a C4a . . 108.85(9) yes
H3aa C3a H4ab . . 135.67(8) yes
H3aa C3a H4aa . . 94.33(7) yes
H3aa C3a C5a . . 91.80(7) yes
H3aa C3a H5ab . . 99.36(8) yes
H3aa C3a H5aa . . 70.51(6) yes
H3aa C3a O2am . . 66.49(6) yes
C4a C3a H4ab . . 26.87(5) yes
C4a C3a H4aa . . 26.85(5) yes
C4a C3a C5a . . 32.54(6) yes
C4a C3a H5ab . . 47.17(6) yes
C4a C3a H5aa . . 48.23(6) yes
C4a C3a O2am . . 158.76(8) yes
H4ab C3a H4aa . . 45.30(2) yes
H4ab C3a C5a . . 51.23(4) yes
H4ab C3a H5ab . . 55.77(3) yes
H4ab C3a H5aa . . 71.23(3) yes
H4ab C3a O2am . . 150.47(6) yes
H4aa C3a C5a . . 51.41(4) yes
H4aa C3a H5ab . . 70.51(3) yes
H4aa C3a H5aa . . 57.26(3) yes
H4aa C3a O2am . . 132.24(5) yes
C5a C3a H5ab . . 20.81(3) yes
C5a C3a H5aa . . 21.34(3) yes
C5a C3a O2am . . 157.51(6) yes
H5ab C3a H5aa . . 33.833(14) yes
H5ab C3a O2am . . 151.79(5) yes
H5aa C3a O2am . . 136.37(4) yes
C2a C4a H2aa . . 21.54(3) yes
C2a C4a H2ab . . 20.50(3) yes
C2a C4a C3a . . 34.06(6) yes
C2a C4a H3ab . . 52.47(4) yes
C2a C4a H3aa . . 52.78(4) yes
C2a C4a H4ab . . 87.21(7) yes
C2a C4a H4aa . . 90.50(8) yes
C2a C4a C5a . . 148.66(9) yes
C2a C4a H5ab . . 129.28(6) yes
C2a C4a H5aa . . 130.18(6) yes
C2a C4a C6a . . 177.39(7) yes
C2a C4a H6ab . . 156.49(6) yes
C2a C4a H6aa . . 157.85(6) yes
H2aa C4a H2ab . . 33.605(14) yes
H2aa C4a C3a . . 50.21(6) yes
H2aa C4a H3ab . . 72.83(3) yes
H2aa C4a H3aa . . 59.38(3) yes
H2aa C4a H4ab . . 91.82(8) yes
H2aa C4a H4aa . . 69.09(6) yes
H2aa C4a C5a . . 158.58(8) yes
H2aa C4a H5ab . . 149.68(5) yes
H2aa C4a H5aa . . 131.98(5) yes
H2aa C4a C6a . . 156.96(6) yes
H2aa C4a H6ab . . 149.98(5) yes
H2aa C4a H6aa . . 136.33(5) yes
H2ab C4a C3a . . 48.02(6) yes
H2ab C4a H3ab . . 56.49(2) yes
H2ab C4a H3aa . . 71.32(3) yes
H2ab C4a H4ab . . 66.81(6) yes
H2ab C4a H4aa . . 98.49(8) yes
H2ab C4a C5a . . 151.97(8) yes
H2ab C4a H5ab . . 125.63(5) yes
H2ab C4a H5aa . . 146.33(5) yes
H2ab C4a C6a . . 157.75(6) yes
H2ab C4a H6ab . . 136.26(4) yes
H2ab C4a H6aa . . 155.81(5) yes
C3a C4a H3ab . . 26.88(5) yes
C3a C4a H3aa . . 26.95(5) yes
C3a C4a H4ab . . 107.89(9) yes
C3a C4a H4aa . . 108.40(10) yes
C3a C4a C5a . . 114.71(10) yes
C3a C4a H5ab . . 99.86(8) yes
C3a C4a H5aa . . 98.49(8) yes
C3a C4a C6a . . 148.53(9) yes
C3a C4a H6ab . . 156.78(8) yes
C3a C4a H6aa . . 153.48(8) yes
H3ab C4a H3aa . . 45.51(2) yes
H3ab C4a H4ab . . 95.49(7) yes
H3ab C4a H4aa . . 135.25(9) yes
H3ab C4a C5a . . 98.11(8) yes
H3ab C4a H5ab . . 77.01(4) yes
H3ab C4a H5aa . . 92.40(5) yes
H3ab C4a C6a . . 129.62(6) yes
H3ab C4a H6ab . . 130.29(5) yes
H3ab C4a H6aa . . 146.95(6) yes
H3aa C4a H4ab . . 134.80(8) yes
H3aa C4a H4aa . . 93.86(7) yes
H3aa C4a C5a . . 100.24(8) yes
H3aa C4a H5ab . . 96.65(5) yes
H3aa C4a H5aa . . 77.48(4) yes
H3aa C4a C6a . . 129.63(6) yes
H3aa C4a H6ab . . 149.39(6) yes
H3aa C4a H6aa . . 127.08(5) yes
H4ab C4a H4aa . . 108.18(12) yes
H4ab C4a C5a . . 108.60(10) yes
H4ab C4a H5ab . . 94.12(8) yes
H4ab C4a H5aa . . 135.68(9) yes
H4ab C4a C6a . . 90.94(7) yes
H4ab C4a H6ab . . 69.46(6) yes
H4ab C4a H6aa . . 98.00(7) yes
H4aa C4a C5a . . 108.88(9) yes
H4aa C4a H5ab . . 135.72(9) yes
H4aa C4a H5aa . . 95.88(7) yes
H4aa C4a C6a . . 88.33(7) yes
H4aa C4a H6ab . . 93.95(7) yes
H4aa C4a H6aa . . 67.40(6) yes
C5a C4a H5ab . . 26.86(5) yes
C5a C4a H5aa . . 27.10(5) yes
C5a C4a C6a . . 33.88(6) yes
C5a C4a H6ab . . 49.33(5) yes
C5a C4a H6aa . . 48.95(5) yes
H5ab C4a H5aa . . 45.70(3) yes
H5ab C4a C6a . . 52.67(4) yes
H5ab C4a H6ab . . 58.23(3) yes
H5ab C4a H6aa . . 72.05(3) yes
H5aa C4a C6a . . 52.30(4) yes
H5aa C4a H6ab . . 72.31(3) yes
H5aa C4a H6aa . . 57.42(3) yes
C6a C4a H6ab . . 21.51(3) yes
C6a C4a H6aa . . 20.95(3) yes
H6ab C4a H6aa . . 33.911(13) yes
C3a C5a H3ab . . 21.38(3) yes
C3a C5a H3aa . . 20.92(3) yes
C3a C5a C4a . . 32.75(6) yes
C3a C5a H4ab . . 51.20(4) yes
C3a C5a H4aa . . 51.48(4) yes
C3a C5a H5ab . . 91.14(7) yes
C3a C5a H5aa . . 89.98(7) yes
C3a C5a C6a . . 145.08(9) yes
C3a C5a H6ab . . 127.06(6) yes
C3a C5a H6aa . . 126.14(6) yes
C3a C5a C7a . . 176.76(7) yes
C3a C5a H7ab . . 162.84(5) yes
C3a C5a H7aa . . 158.94(5) yes
H3ab C5a H3aa . . 33.851(13) yes
H3ab C5a C4a . . 48.76(5) yes
H3ab C5a H4ab . . 57.45(3) yes
H3ab C5a H4aa . . 71.64(3) yes
H3ab C5a H5ab . . 69.83(6) yes
H3ab C5a H5aa . . 94.89(7) yes
H3ab C5a C6a . . 155.07(8) yes
H3ab C5a H6ab . . 128.97(5) yes
H3ab C5a H6aa . . 145.74(6) yes
H3ab C5a C7a . . 161.76(6) yes
H3ab C5a H7ab . . 141.84(4) yes
H3ab C5a H7aa . . 154.38(5) yes
H3aa C5a C4a . . 47.23(5) yes
H3aa C5a H4ab . . 70.32(3) yes
H3aa C5a H4aa . . 55.82(3) yes
H3aa C5a H5ab . . 98.77(7) yes
H3aa C5a H5aa . . 69.11(6) yes
H3aa C5a C6a . . 149.91(8) yes
H3aa C5a H6ab . . 143.81(6) yes
H3aa C5a H6aa . . 124.13(5) yes
H3aa C5a C7a . . 158.58(5) yes
H3aa C5a H7ab . . 161.94(5) yes
H3aa C5a H7aa . . 138.04(4) yes
C4a C5a H4ab . . 26.74(5) yes
C4a C5a H4aa . . 26.80(5) yes
C4a C5a H5ab . . 108.83(9) yes
C4a C5a H5aa . . 109.21(10) yes
C4a C5a C6a . . 112.39(10) yes
C4a C5a H6ab . . 96.73(8) yes
C4a C5a H6aa . . 97.08(8) yes
C4a C5a C7a . . 144.66(9) yes
C4a C5a H7ab . . 149.98(8) yes
C4a C5a H7aa . . 154.26(8) yes
H4ab C5a H4aa . . 45.31(3) yes
H4ab C5a H5ab . . 94.40(7) yes
H4ab C5a H5aa . . 135.92(9) yes
H4ab C5a C6a . . 98.32(8) yes
H4ab C5a H6ab . . 75.96(4) yes
H4ab C5a H6aa . . 93.80(5) yes
H4ab C5a C7a . . 127.52(6) yes
H4ab C5a H7ab . . 124.86(5) yes
H4ab C5a H7aa . . 147.27(5) yes
H4aa C5a H5ab . . 135.60(9) yes
H4aa C5a H5aa . . 96.33(8) yes
H4aa C5a C6a . . 96.01(8) yes
H4aa C5a H6ab . . 90.92(5) yes
H4aa C5a H6aa . . 74.68(4) yes
H4aa C5a C7a . . 125.32(6) yes
H4aa C5a H7ab . . 141.06(5) yes
H4aa C5a H7aa . . 128.07(5) yes
H5ab C5a H5aa . . 108.03(12) yes
H5ab C5a C6a . . 110.07(10) yes
H5ab C5a H6ab . . 96.47(7) yes
H5ab C5a H6aa . . 136.51(9) yes
H5ab C5a C7a . . 91.96(8) yes
H5ab C5a H7ab . . 72.06(6) yes
H5ab C5a H7aa . . 95.62(8) yes
H5aa C5a C6a . . 108.22(9) yes
H5aa C5a H6ab . . 135.32(8) yes
H5aa C5a H6aa . . 94.89(7) yes
H5aa C5a C7a . . 89.98(7) yes
H5aa C5a H7ab . . 98.39(7) yes
H5aa C5a H7aa . . 68.97(6) yes
C6a C5a H6ab . . 27.11(5) yes
C6a C5a H6aa . . 26.45(5) yes
C6a C5a C7a . . 32.27(6) yes
C6a C5a H7ab . . 45.10(6) yes
C6a C5a H7aa . . 49.02(6) yes
H6ab C5a H6aa . . 45.01(2) yes
H6ab C5a C7a . . 51.56(4) yes
H6ab C5a H7ab . . 54.11(3) yes
H6ab C5a H7aa . . 72.00(3) yes
H6aa C5a C7a . . 50.65(4) yes
H6aa C5a H7ab . . 68.31(3) yes
H6aa C5a H7aa . . 58.38(3) yes
C7a C5a H7ab . . 20.06(3) yes
C7a C5a H7aa . . 21.20(3) yes
H7ab C5a H7aa . . 33.072(13) yes
C4a C6a H4ab . . 20.90(3) yes
C4a C6a H4aa . . 21.39(3) yes
C4a C6a C5a . . 33.72(6) yes
C4a C6a H5ab . . 51.94(4) yes
C4a C6a H5aa . . 52.52(4) yes
C4a C6a H6ab . . 89.08(7) yes
C4a C6a H6aa . . 89.40(8) yes
C4a C6a C7a . . 149.07(9) yes
C4a C6a H7ab . . 133.14(6) yes
C4a C6a H7aa . . 128.07(6) yes
C4a C6a C8a . . 173.97(6) yes
C4a C6a H8ab . . 159.34(6) yes
C4a C6a H8aa . . 152.79(6) yes
H4ab C6a H4aa . . 33.975(14) yes
H4ab C6a C5a . . 48.05(6) yes
H4ab C6a H5ab . . 56.35(2) yes
H4ab C6a H5aa . . 71.58(3) yes
H4ab C6a H6ab . . 68.20(6) yes
H4ab C6a H6aa . . 96.54(8) yes
H4ab C6a C7a . . 154.88(8) yes
H4ab C6a H7ab . . 129.68(5) yes
H4ab C6a H7aa . . 145.08(5) yes
H4ab C6a C8a . . 161.17(6) yes
H4ab C6a H8ab . . 139.68(5) yes
H4ab C6a H8aa . . 155.48(5) yes
H4aa C6a C5a . . 49.61(6) yes
H4aa C6a H5ab . . 72.00(3) yes
H4aa C6a H5aa . . 58.50(3) yes
H4aa C6a H6ab . . 94.62(8) yes
H4aa C6a H6aa . . 68.03(6) yes
H4aa C6a C7a . . 155.81(8) yes
H4aa C6a H7ab . . 152.83(5) yes
H4aa C6a H7aa . . 129.17(5) yes
H4aa C6a C8a . . 152.65(6) yes
H4aa C6a H8ab . . 148.28(5) yes
H4aa C6a H8aa . . 131.63(4) yes
C5a C6a H5ab . . 26.36(5) yes
C5a C6a H5aa . . 27.37(5) yes
C5a C6a H6ab . . 108.32(9) yes
C5a C6a H6aa . . 108.76(10) yes
C5a C6a C7a . . 115.35(11) yes
C5a C6a H7ab . . 103.30(8) yes
C5a C6a H7aa . . 97.10(8) yes
C5a C6a C8a . . 148.80(9) yes
C5a C6a H8ab . . 161.60(9) yes
C5a C6a H8aa . . 149.11(8) yes
H5ab C6a H5aa . . 45.54(2) yes
H5ab C6a H6ab . . 95.27(7) yes
H5ab C6a H6aa . . 135.13(9) yes
H5ab C6a C7a . . 100.30(8) yes
H5ab C6a H7ab . . 81.31(4) yes
H5ab C6a H7aa . . 91.83(5) yes
H5ab C6a C8a . . 133.08(7) yes
H5ab C6a H8ab . . 136.34(5) yes
H5ab C6a H8aa . . 148.07(6) yes
H5aa C6a H6ab . . 135.68(8) yes
H5aa C6a H6aa . . 94.90(8) yes
H5aa C6a C7a . . 99.41(8) yes
H5aa C6a H7ab . . 98.89(5) yes
H5aa C6a H7aa . . 75.59(4) yes
H5aa C6a C8a . . 127.14(6) yes
H5aa C6a H8ab . . 148.13(6) yes
H5aa C6a H8aa . . 121.88(5) yes
H6ab C6a H6aa . . 107.29(12) yes
H6ab C6a C7a . . 109.10(10) yes
H6ab C6a H7ab . . 92.75(8) yes
H6ab C6a H7aa . . 135.47(9) yes
H6ab C6a C8a . . 93.45(7) yes
H6ab C6a H8ab . . 72.18(6) yes
H6ab C6a H8aa . . 102.40(7) yes
H6aa C6a C7a . . 107.74(9) yes
H6aa C6a H7ab . . 133.78(9) yes
H6aa C6a H7aa . . 97.80(8) yes
H6aa C6a C8a . . 84.62(7) yes
H6aa C6a H8ab . . 88.06(7) yes
H6aa C6a H8aa . . 63.72(5) yes
C7a C6a H7ab . . 26.49(5) yes
C7a C6a H7aa . . 26.67(5) yes
C7a C6a C8a . . 34.10(6) yes
C7a C6a H8ab . . 50.01(5) yes
C7a C6a H8aa . . 48.83(5) yes
H7ab C6a H7aa . . 45.10(3) yes
H7ab C6a C8a . . 52.25(4) yes
H7ab C6a H8ab . . 58.55(3) yes
H7ab C6a H8aa . . 71.58(3) yes
H7aa C6a C8a . . 52.38(4) yes
H7aa C6a H8ab . . 72.57(3) yes
H7aa C6a H8aa . . 57.07(3) yes
C8a C6a H8ab . . 21.52(3) yes
C8a C6a H8aa . . 21.18(3) yes
H8ab C6a H8aa . . 34.138(13) yes
C5a C7a H5ab . . 20.64(3) yes
C5a C7a H5aa . . 21.27(3) yes
C5a C7a C6a . . 32.38(6) yes
C5a C7a H6ab . . 51.38(4) yes
C5a C7a H6aa . . 51.21(4) yes
C5a C7a H7ab . . 95.14(7) yes
C5a C7a H7aa . . 87.54(7) yes
C5a C7a C8a . . 143.84(9) yes
C5a C7a H8ab . . 127.00(6) yes
C5a C7a H8aa . . 124.16(6) yes
C5a C7a C9a . . 175.34(6) yes
C5a C7a H9ab . . 158.45(6) yes
C5a C7a H9aa . . 164.12(5) yes
H5ab C7a H5aa . . 33.644(13) yes
H5ab C7a C6a . . 47.22(5) yes
H5ab C7a H6ab . . 56.50(2) yes
H5ab C7a H6aa . . 70.37(3) yes
H5ab C7a H7ab . . 74.67(6) yes
H5ab C7a H7aa . . 91.39(7) yes
H5ab C7a C8a . . 156.13(9) yes
H5ab C7a H8ab . . 131.04(5) yes
H5ab C7a H8aa . . 143.89(6) yes
H5ab C7a C9a . . 164.02(6) yes
H5ab C7a H9ab . . 153.60(5) yes
H5ab C7a H9aa . . 144.29(4) yes
H5aa C7a C6a . . 47.69(5) yes
H5aa C7a H6ab . . 71.08(3) yes
H5aa C7a H6aa . . 56.46(3) yes
H5aa C7a H7ab . . 103.74(7) yes
H5aa C7a H7aa . . 66.46(6) yes
H5aa C7a C8a . . 146.41(8) yes
H5aa C7a H8ab . . 142.28(6) yes
H5aa C7a H8aa . . 120.27(5) yes
H5aa C7a C9a . . 157.10(5) yes
H5aa C7a H9ab . . 137.26(5) yes
H5aa C7a H9aa . . 164.28(5) yes
C6a C7a H6ab . . 26.90(5) yes
C6a C7a H6aa . . 26.85(5) yes
C6a C7a H7ab . . 109.47(9) yes
C6a C7a H7aa . . 109.34(10) yes
C6a C7a C8a . . 112.02(10) yes
C6a C7a H8ab . . 95.67(8) yes
C6a C7a H8aa . . 97.61(8) yes
C6a C7a C9a . . 144.52(9) yes
C6a C7a H9ab . . 156.74(8) yes
C6a C7a H9aa . . 147.49(8) yes
H6ab C7a H6aa . . 45.13(3) yes
H6ab C7a H7ab . . 92.83(7) yes
H6ab C7a H7aa . . 135.94(9) yes
H6ab C7a C8a . . 99.64(8) yes
H6ab C7a H8ab . . 76.52(4) yes
H6ab C7a H8aa . . 96.76(5) yes
H6ab C7a C9a . . 127.69(6) yes
H6ab C7a H9ab . . 148.60(6) yes
H6ab C7a H9aa . . 122.51(5) yes
H6aa C7a H7ab . . 135.85(9) yes
H6aa C7a H7aa . . 99.17(8) yes
H6aa C7a C8a . . 93.62(8) yes
H6aa C7a H8ab . . 86.94(5) yes
H6aa C7a H8aa . . 73.53(4) yes
H6aa C7a C9a . . 124.43(6) yes
H6aa C7a H9ab . . 130.36(5) yes
H6aa C7a H9aa . . 138.12(5) yes
H7ab C7a H7aa . . 107.88(12) yes
H7ab C7a C8a . . 109.01(10) yes
H7ab C7a H8ab . . 96.53(8) yes
H7ab C7a H8aa . . 135.73(9) yes
H7ab C7a C9a . . 89.45(7) yes
H7ab C7a H9ab . . 91.87(7) yes
H7ab C7a H9aa . . 69.68(6) yes
H7aa C7a C8a . . 109.03(9) yes
H7aa C7a H8ab . . 135.84(8) yes
H7aa C7a H8aa . . 94.56(7) yes
H7aa C7a C9a . . 91.84(7) yes
H7aa C7a H9ab . . 70.91(6) yes
H7aa C7a H9aa . . 101.29(7) yes
C8a C7a H8ab . . 26.87(5) yes
C8a C7a H8aa . . 26.75(5) yes
C8a C7a C9a . . 32.55(6) yes
C8a C7a H9ab . . 49.74(6) yes
C8a C7a H9aa . . 45.10(6) yes
H8ab C7a H8aa . . 45.16(2) yes
H8ab C7a C9a . . 51.35(4) yes
H8ab C7a H9ab . . 72.10(3) yes
H8ab C7a H9aa . . 53.42(2) yes
H8aa C7a C9a . . 51.28(4) yes
H8aa C7a H9ab . . 59.62(3) yes
H8aa C7a H9aa . . 68.76(3) yes
C9a C7a H9ab . . 21.36(3) yes
C9a C7a H9aa . . 20.14(3) yes
H9ab C7a H9aa . . 33.199(13) yes
C6a C8a H6ab . . 20.90(3) yes
C6a C8a H6aa . . 21.49(3) yes
C6a C8a C7a . . 33.88(6) yes
C6a C8a H7ab . . 52.16(4) yes
C6a C8a H7aa . . 52.23(4) yes
C6a C8a H8ab . . 88.11(7) yes
C6a C8a H8aa . . 90.78(8) yes
C6a C8a C9a . . 148.55(9) yes
C6a C8a H9ab . . 127.94(6) yes
C6a C8a H9aa . . 132.06(6) yes
C6a C8a Caa . . 174.77(6) yes
C6a C8a Haab . . 157.97(6) yes
C6a C8a Haaa . . 154.27(5) yes
H6ab C8a H6aa . . 33.811(14) yes
H6ab C8a C7a . . 47.39(6) yes
H6ab C8a H7ab . . 55.31(2) yes
H6ab C8a H7aa . . 70.67(3) yes
H6ab C8a H8ab . . 67.46(6) yes
H6ab C8a H8aa . . 99.77(8) yes
H6ab C8a C9a . . 151.15(8) yes
H6ab C8a H9ab . . 142.58(5) yes
H6ab C8a H9aa . . 125.90(5) yes
H6ab C8a Caa . . 161.40(6) yes
H6ab C8a Haab . . 139.54(5) yes
H6ab C8a Haaa . . 160.34(5) yes
H6aa C8a C7a . . 50.75(6) yes
H6aa C8a H7ab . . 72.82(3) yes
H6aa C8a H7aa . . 60.06(3) yes
H6aa C8a H8ab . . 91.31(7) yes
H6aa C8a H8aa . . 69.57(6) yes
H6aa C8a C9a . . 159.32(9) yes
H6aa C8a H9ab . . 132.70(5) yes
H6aa C8a H9aa . . 153.17(5) yes
H6aa C8a Caa . . 153.43(6) yes
H6aa C8a Haab . . 144.39(5) yes
H6aa C8a Haaa . . 133.79(4) yes
C7a C8a H7ab . . 26.53(5) yes
C7a C8a H7aa . . 26.67(5) yes
C7a C8a H8ab . . 108.57(9) yes
C7a C8a H8aa . . 108.93(10) yes
C7a C8a C9a . . 114.74(11) yes
C7a C8a H9ab . . 95.85(8) yes
C7a C8a H9aa . . 103.38(8) yes
C7a C8a Caa . . 148.26(10) yes
C7a C8a Haab . . 164.44(9) yes
C7a C8a Haaa . . 146.18(8) yes
H7ab C8a H7aa . . 45.02(2) yes
H7ab C8a H8ab . . 96.30(7) yes
H7ab C8a H8aa . . 135.44(9) yes
H7ab C8a C9a . . 98.50(8) yes
H7ab C8a H9ab . . 88.95(5) yes
H7ab C8a H9aa . . 80.36(4) yes
H7ab C8a Caa . . 132.15(7) yes
H7ab C8a Haab . . 139.04(6) yes
H7ab C8a Haaa . . 144.20(6) yes
H7aa C8a H8ab . . 135.19(8) yes
H7aa C8a H8aa . . 94.52(8) yes
H7aa C8a C9a . . 100.34(8) yes
H7aa C8a H9ab . . 76.01(4) yes
H7aa C8a H9aa . . 100.62(6) yes
H7aa C8a Caa . . 127.47(6) yes
H7aa C8a Haab . . 149.55(6) yes
H7aa C8a Haaa . . 119.85(5) yes
H8ab C8a H8aa . . 107.45(12) yes
H8ab C8a C9a . . 108.52(10) yes
H8ab C8a H9ab . . 134.69(9) yes
H8ab C8a H9aa . . 91.33(8) yes
H8ab C8a Caa . . 93.99(7) yes
H8ab C8a Haab . . 72.81(6) yes
H8ab C8a Haaa . . 104.90(7) yes
H8aa C8a C9a . . 108.39(9) yes
H8aa C8a H9ab . . 99.35(8) yes
H8aa C8a H9aa . . 134.33(9) yes
H8aa C8a Caa . . 84.02(7) yes
H8aa C8a Haab . . 84.76(6) yes
H8aa C8a Haaa . . 64.33(5) yes
C9a C8a H9ab . . 26.71(5) yes
C9a C8a H9aa . . 26.62(5) yes
C9a C8a Caa . . 34.50(6) yes
C9a C8a Haab . . 51.97(6) yes
C9a C8a Haaa . . 47.62(5) yes
H9ab C8a H9aa . . 45.17(3) yes
H9ab C8a Caa . . 52.80(4) yes
H9ab C8a Haab . . 74.09(3) yes
H9ab C8a Haaa . . 55.68(2) yes
H9aa C8a Caa . . 52.75(4) yes
H9aa C8a Haab . . 61.10(3) yes
H9aa C8a Haaa . . 70.78(3) yes
Caa C8a Haab . . 22.10(3) yes
Caa C8a Haaa . . 20.56(3) yes
Haab C8a Haaa . . 33.979(13) yes
O4a C9a C7a . . 159.83(7) yes
O4a C9a H7ab . . 139.02(6) yes
O4a C9a H7aa . . 154.88(7) yes
O4a C9a C8a . . 156.58(9) yes
O4a C9a H8ab . . 130.37(7) yes
O4a C9a H8aa . . 147.15(7) yes
O4a C9a H9ab . . 94.00(9) yes
O4a C9a H9aa . . 64.75(7) yes
O4a C9a Caa . . 55.30(7) yes
O4a C9a Haab . . 67.30(5) yes
O4a C9a Haaa . . 75.11(5) yes
O4a C9a Cba . . 24.37(5) yes
O4a C9a O4am . . 1.50(4) yes
C7a C9a H7ab . . 20.85(3) yes
C7a C9a H7aa . . 20.68(3) yes
C7a C9a C8a . . 32.71(6) yes
C7a C9a H8ab . . 51.58(4) yes
C7a C9a H8aa . . 51.71(4) yes
C7a C9a H9ab . . 86.32(7) yes
C7a C9a H9aa . . 95.91(7) yes
C7a C9a Caa . . 142.95(9) yes
C7a C9a Haab . . 124.75(6) yes
C7a C9a Haaa . . 125.04(6) yes
C7a C9a Cba . . 175.01(7) yes
C7a C9a O4am . . 159.35(5) yes
H7ab C9a H7aa . . 33.309(13) yes
H7ab C9a C8a . . 48.17(5) yes
H7ab C9a H8ab . . 57.45(3) yes
H7ab C9a H8aa . . 71.31(3) yes
H7ab C9a H9ab . . 88.89(7) yes
H7ab C9a H9aa . . 75.43(6) yes
H7ab C9a Caa . . 157.15(9) yes
H7ab C9a Haab . . 131.63(5) yes
H7ab C9a Haaa . . 145.62(6) yes
H7ab C9a Cba . . 162.61(5) yes
H7ab C9a O4am . . 138.50(4) yes
H7aa C9a C8a . . 47.07(6) yes
H7aa C9a H8ab . . 70.47(3) yes
H7aa C9a H8aa . . 56.05(3) yes
H7aa C9a H9ab . . 66.07(6) yes
H7aa C9a H9aa . . 105.38(7) yes
H7aa C9a Caa . . 144.03(8) yes
H7aa C9a Haab . . 137.70(6) yes
H7aa C9a Haaa . . 119.10(5) yes
H7aa C9a Cba . . 160.75(5) yes
H7aa C9a O4am . . 155.76(5) yes
C8a C9a H8ab . . 26.97(5) yes
C8a C9a H8aa . . 27.02(5) yes
C8a C9a H9ab . . 109.14(10) yes
C8a C9a H9aa . . 109.55(9) yes
C8a C9a Caa . . 111.07(10) yes
C8a C9a Haab . . 92.55(8) yes
C8a C9a Haaa . . 99.46(8) yes
C8a C9a Cba . . 142.38(9) yes
C8a C9a O4am . . 155.22(8) yes
H8ab C9a H8aa . . 45.38(3) yes
H8ab C9a H9ab . . 135.56(9) yes
H8ab C9a H9aa . . 92.07(7) yes
H8ab C9a Caa . . 99.74(8) yes
H8ab C9a Haab . . 75.03(4) yes
H8ab C9a Haaa . . 100.01(6) yes
H8ab C9a Cba . . 124.54(6) yes
H8ab C9a O4am . . 128.91(5) yes
H8aa C9a H9ab . . 99.91(8) yes
H8aa C9a H9aa . . 135.86(9) yes
H8aa C9a Caa . . 91.90(8) yes
H8aa C9a Haab . . 82.32(5) yes
H8aa C9a Haaa . . 74.55(4) yes
H8aa C9a Cba . . 123.55(6) yes
H8aa C9a O4am . . 146.89(5) yes
H9ab C9a H9aa . . 107.70(12) yes
H9ab C9a Caa . . 109.73(9) yes
H9ab C9a Haab . . 136.20(8) yes
H9ab C9a Haaa . . 93.09(7) yes
H9ab C9a Cba . . 96.49(8) yes
H9ab C9a O4am . . 95.44(7) yes
H9aa C9a Caa . . 109.58(10) yes
H9aa C9a Haab . . 99.50(8) yes
H9aa C9a Haaa . . 135.45(9) yes
H9aa C9a Cba . . 87.18(7) yes
H9aa C9a O4am . . 63.91(6) yes
Caa C9a Haab . . 26.99(5) yes
Caa C9a Haaa . . 26.26(5) yes
Caa C9a Cba . . 32.09(6) yes
Caa C9a O4am . . 55.19(6) yes
Haab C9a Haaa . . 44.89(2) yes
Haab C9a Cba . . 50.66(4) yes
Haab C9a O4am . . 66.49(3) yes
Haaa C9a Cba . . 50.84(4) yes
Haaa C9a O4am . . 75.49(3) yes
Cba C9a O4am . . 24.66(3) yes
O3a Caa O4a . . 55.72(7) yes
O3a Caa C8a . . 172.56(8) yes
O3a Caa H8ab . . 166.60(8) yes
O3a Caa H8aa . . 154.46(7) yes
O3a Caa C9a . . 141.90(11) yes
O3a Caa H9ab . . 121.43(8) yes
O3a Caa H9aa . . 127.48(8) yes
O3a Caa Haab . . 101.96(9) yes
O3a Caa Haaa . . 81.34(8) yes
O3a Caa Cba . . 31.13(7) yes
O3a Caa O3am . . 0.33(5) yes
O3a Caa O4am . . 56.52(6) yes
O3a Caa Heab . 4_665 100.35(6) yes
O4a Caa C8a . . 124.83(7) yes
O4a Caa H8ab . . 122.51(6) yes
O4a Caa H8aa . . 145.40(7) yes
O4a Caa C9a . . 93.24(9) yes
O4a Caa H9ab . . 88.86(7) yes
O4a Caa H9aa . . 72.21(6) yes
O4a Caa Haab . . 106.83(9) yes
O4a Caa Haaa . . 129.46(10) yes
O4a Caa Cba . . 24.60(7) yes
O4a Caa O3am . . 55.42(5) yes
O4a Caa O4am . . 1.82(5) yes
O4a Caa Heab . 4_665 67.47(6) yes
C8a Caa H8ab . . 20.83(3) yes
C8a Caa H8aa . . 22.12(3) yes
C8a Caa C9a . . 34.42(6) yes
C8a Caa H9ab . . 52.44(4) yes
C8a Caa H9aa . . 52.64(4) yes
C8a Caa Haab . . 85.08(7) yes
C8a Caa Haaa . . 94.36(8) yes
C8a Caa Cba . . 148.84(9) yes
C8a Caa O3am . . 172.71(6) yes
C8a Caa O4am . . 124.29(5) yes
C8a Caa Heab . 4_665 86.12(4) yes
H8ab Caa H8aa . . 34.275(14) yes
H8ab Caa C9a . . 47.28(6) yes
H8ab Caa H9ab . . 70.42(3) yes
H8ab Caa H9aa . . 54.98(2) yes
H8ab Caa Haab . . 65.15(6) yes
H8ab Caa Haaa . . 105.39(8) yes
H8ab Caa Cba . . 145.89(7) yes
H8ab Caa O3am . . 166.45(5) yes
H8ab Caa O4am . . 121.30(4) yes
H8ab Caa Heab . 4_665 68.59(3) yes
H8aa Caa C9a . . 52.22(6) yes
H8aa Caa H9ab . . 61.33(3) yes
H8aa Caa H9aa . . 74.08(3) yes
H8aa Caa Haab . . 85.74(7) yes
H8aa Caa Haaa . . 73.12(6) yes
H8aa Caa Cba . . 165.44(9) yes
H8aa Caa O3am . . 154.79(5) yes
H8aa Caa O4am . . 145.22(5) yes
H8aa Caa Heab . 4_665 102.73(4) yes
C9a Caa H9ab . . 26.47(5) yes
C9a Caa H9aa . . 26.57(5) yes
C9a Caa Haab . . 108.60(9) yes
C9a Caa Haaa . . 109.83(10) yes
C9a Caa Cba . . 115.38(11) yes
C9a Caa O3am . . 141.75(9) yes
C9a Caa O4am . . 93.18(7) yes
C9a Caa Heab . 4_665 84.37(6) yes
H9ab Caa H9aa . . 45.02(2) yes
H9ab Caa Haab . . 134.56(8) yes
H9ab Caa Haaa . . 93.04(8) yes
H9ab Caa Cba . . 104.15(8) yes
H9ab Caa O3am . . 121.40(6) yes
H9ab Caa O4am . . 89.62(5) yes
H9ab Caa Heab . 4_665 106.73(4) yes
H9aa Caa Haab . . 98.80(7) yes
H9aa Caa Haaa . . 136.00(9) yes
H9aa Caa Cba . . 96.57(8) yes
H9aa Caa O3am . . 127.20(6) yes
H9aa Caa O4am . . 71.66(4) yes
H9aa Caa Heab . 4_665 61.71(3) yes
Haab Caa Haaa . . 107.12(12) yes
Haab Caa Cba . . 107.02(10) yes
Haab Caa O3am . . 101.90(7) yes
Haab Caa O4am . . 105.15(8) yes
Haab Caa Heab . 4_665 47.96(5) yes
Haaa Caa Cba . . 108.56(9) yes
Haaa Caa O3am . . 81.66(6) yes
Haaa Caa O4am . . 131.07(9) yes
Haaa Caa Heab . 4_665 155.00(10) yes
Cba Caa O3am . . 30.83(5) yes
Cba Caa O4am . . 25.46(5) yes
Cba Caa Heab . 4_665 81.77(6) yes
O3am Caa O4am . . 56.21(3) yes
O3am Caa Heab . 4_665 100.07(4) yes
O4am Caa Heab . 4_665 65.67(3) yes
O3a Cba Ho3a . . 26.5(6) yes
O3a Cba O4a . . 123.51(16) yes
O3a Cba C9a . . 140.17(12) yes
O3a Cba H9ab . . 132.55(11) yes
O3a Cba H9aa . . 161.33(12) yes
O3a Cba Caa . . 112.37(14) yes
O3a Cba Haab . . 107.39(13) yes
O3a Cba Haaa . . 88.74(11) yes
O3a Cba O3am . . 1.58(9) yes
O3a Cba O4am . . 125.10(13) yes
Ho3a Cba O4a . . 97.1(6) yes
Ho3a Cba C9a . . 164.4(6) yes
Ho3a Cba H9ab . . 148.1(6) yes
Ho3a Cba H9aa . . 171.5(6) yes
Ho3a Cba Caa . . 138.6(6) yes
Ho3a Cba Haab . . 127.9(6) yes
Ho3a Cba Haaa . . 115.0(6) yes
Ho3a Cba O3am . . 24.9(6) yes
Ho3a Cba O4am . . 98.6(6) yes
O4a Cba C9a . . 94.49(11) yes
O4a Cba H9ab . . 92.63(11) yes
O4a Cba H9aa . . 74.72(10) yes
O4a Cba Caa . . 124.10(13) yes
O4a Cba Haab . . 121.25(12) yes
O4a Cba Haaa . . 145.98(12) yes
O4a Cba O3am . . 121.94(13) yes
O4a Cba O4am . . 3.65(10) yes
C9a Cba H9ab . . 20.05(3) yes
C9a Cba H9aa . . 21.36(3) yes
C9a Cba Caa . . 32.52(6) yes
C9a Cba Haab . . 51.88(4) yes
C9a Cba Haaa . . 51.92(4) yes
C9a Cba O3am . . 141.70(8) yes
C9a Cba O4am . . 93.58(6) yes
H9ab Cba H9aa . . 33.145(13) yes
H9ab Cba Caa . . 44.96(6) yes
H9ab Cba Haab . . 69.41(3) yes
H9ab Cba Haaa . . 54.16(3) yes
H9ab Cba O3am . . 133.74(6) yes
H9ab Cba O4am . . 92.99(6) yes
H9aa Cba Caa . . 49.75(5) yes
H9aa Cba Haab . . 59.87(3) yes
H9aa Cba Haaa . . 72.61(3) yes
H9aa Cba O3am . . 162.90(8) yes
H9aa Cba O4am . . 73.35(5) yes
Caa Cba Haab . . 27.76(5) yes
Caa Cba Haaa . . 26.92(5) yes
Caa Cba O3am . . 113.92(9) yes
Caa Cba O4am . . 122.29(9) yes
Haab Cba Haaa . . 45.66(3) yes
Haab Cba O3am . . 108.64(8) yes
Haab Cba O4am . . 118.02(7) yes
Haaa Cba O3am . . 90.31(6) yes
Haaa Cba O4am . . 145.44(8) yes
O3am Cba O4am . . 123.52(9) yes
H5aa O1b Ho1b 1_655 . 91.1(10) yes
H5aa O1b O2b 1_655 . 86.08(9) yes
H5aa O1b C1b 1_655 . 87.30(11) yes
H5aa O1b C2b 1_655 . 91.04(7) yes
H5aa O1b H2ba 1_655 . 111.69(7) yes
H5aa O1b H2bb 1_655 . 77.56(5) yes
H5aa O1b O1bm 1_655 . 79(4) yes
H5aa O1b O2bm 1_655 . 85.38(7) yes
H5aa O1b N1a 1_655 2_746 102.62(6) yes
H5aa O1b Hfbb 1_655 3_766 149.38(9) yes
Ho1b O1b O2b . . 81.0(10) yes
Ho1b O1b C1b . . 108.0(10) yes
Ho1b O1b C2b . . 144.0(10) yes
Ho1b O1b H2ba . . 144.1(9) yes
Ho1b O1b H2bb . . 159.7(11) yes
Ho1b O1b O1bm . . 31(4) yes
Ho1b O1b O2bm . . 80.7(10) yes
Ho1b O1b N1a . 2_746 13.3(11) yes
Ho1b O1b Hfbb . 3_766 109.8(11) yes
O2b O1b C1b . . 27.00(9) yes
O2b O1b C2b . . 63.32(8) yes
O2b O1b H2ba . . 73.67(7) yes
O2b O1b H2bb . . 81.45(8) yes
O2b O1b O1bm . . 108(4) yes
O2b O1b O2bm . . 0.79(5) yes
O2b O1b N1a . 2_746 88.47(9) yes
O2b O1b Hfbb . 3_766 118.30(9) yes
C1b O1b C2b . . 36.34(8) yes
C1b O1b H2ba . . 49.17(8) yes
C1b O1b H2bb . . 55.35(8) yes
C1b O1b O1bm . . 134(5) yes
C1b O1b O2bm . . 27.39(7) yes
C1b O1b N1a . 2_746 114.55(13) yes
C1b O1b Hfbb . 3_766 106.13(11) yes
C2b O1b H2ba . . 21.92(3) yes
C2b O1b H2bb . . 23.12(3) yes
C2b O1b O1bm . . 168(4) yes
C2b O1b O2bm . . 63.72(6) yes
C2b O1b N1a . 2_746 147.89(10) yes
C2b O1b Hfbb . 3_766 84.86(7) yes
H2ba O1b H2bb . . 35.92(3) yes
H2ba O1b O1bm . . 169(4) yes
H2ba O1b O2bm . . 74.29(6) yes
H2ba O1b N1a . 2_746 139.59(8) yes
H2ba O1b Hfbb . 3_766 63.41(5) yes
H2bb O1b O1bm . . 154(4) yes
H2bb O1b O2bm . . 81.66(7) yes
H2bb O1b N1a . 2_746 169.89(10) yes
H2bb O1b Hfbb . 3_766 87.56(6) yes
O1bm O1b O2bm . . 108(4) yes
O1bm O1b N1a . 2_746 32(4) yes
O1bm O1b Hfbb . 3_766 107(4) yes
O2bm O1b N1a . 2_746 88.27(7) yes
O2bm O1b Hfbb . 3_766 119.09(8) yes
N1a O1b Hfbb 2_746 3_766 96.63(7) yes
O1b Ho1b O2b . . 75.3(9) yes
O1b Ho1b C1b . . 43.4(7) yes
O1b Ho1b O1bm . . 0.98(13) yes
O1b Ho1b O2bm . . 75.6(9) yes
O1b Ho1b N1a . 2_746 160.1(16) yes
O1b Ho1b Cca . 2_746 134.8(12) yes
O1b Ho1b Hcba . 2_746 131.0(11) yes
O1b Ho1b Hcaa . 2_746 114.2(11) yes
O1b Ho1b Cda . 2_746 131.6(13) yes
O1b Ho1b Hdaa . 2_746 111.6(13) yes
O1b Ho1b Hdba . 2_746 126.6(13) yes
O1b Ho1b Cea . 2_746 174.1(13) yes
O2b Ho1b C1b . . 32.0(3) yes
O2b Ho1b O1bm . . 76.2(10) yes
O2b Ho1b O2bm . . 0.75(5) yes
O2b Ho1b N1a . 2_746 114.8(8) yes
O2b Ho1b Cca . 2_746 93.5(6) yes
O2b Ho1b Hcba . 2_746 74.0(4) yes
O2b Ho1b Hcaa . 2_746 94.6(5) yes
O2b Ho1b Cda . 2_746 147.0(8) yes
O2b Ho1b Hdaa . 2_746 149.0(7) yes
O2b Ho1b Hdba . 2_746 157.8(7) yes
O2b Ho1b Cea . 2_746 104.3(6) yes
C1b Ho1b O1bm . . 44.3(7) yes
C1b Ho1b O2bm . . 32.2(3) yes
C1b Ho1b N1a . 2_746 143.8(10) yes
C1b Ho1b Cca . 2_746 114.5(7) yes
C1b Ho1b Hcba . 2_746 98.7(6) yes
C1b Ho1b Hcaa . 2_746 105.2(6) yes
C1b Ho1b Cda . 2_746 162.4(8) yes
C1b Ho1b Hdaa . 2_746 143.1(8) yes
C1b Ho1b Hdba . 2_746 169.9(9) yes
C1b Ho1b Cea . 2_746 136.1(8) yes
O1bm Ho1b O2bm . . 76.5(10) yes
O1bm Ho1b N1a . 2_746 159.9(16) yes
O1bm Ho1b Cca . 2_746 135.3(12) yes
O1bm Ho1b Hcba . 2_746 131.9(11) yes
O1bm Ho1b Hcaa . 2_746 114.7(12) yes
O1bm Ho1b Cda . 2_746 131.0(14) yes
O1bm Ho1b Hdaa . 2_746 111.1(13) yes
O1bm Ho1b Hdba . 2_746 125.7(13) yes
O1bm Ho1b Cea . 2_746 173.6(13) yes
O2bm Ho1b N1a . 2_746 114.8(8) yes
O2bm Ho1b Cca . 2_746 93.8(6) yes
O2bm Ho1b Hcba . 2_746 74.2(4) yes
O2bm Ho1b Hcaa . 2_746 95.1(5) yes
O2bm Ho1b Cda . 2_746 147.2(8) yes
O2bm Ho1b Hdaa . 2_746 149.5(7) yes
O2bm Ho1b Hdba . 2_746 157.4(7) yes
O2bm Ho1b Cea . 2_746 103.9(6) yes
N1a Ho1b Cca 2_746 2_746 33.1(3) yes
N1a Ho1b Hcba 2_746 2_746 45.4(4) yes
N1a Ho1b Hcaa 2_746 2_746 50.2(4) yes
N1a Ho1b Cda 2_746 2_746 33.5(3) yes
N1a Ho1b Hdaa 2_746 2_746 50.7(4) yes
N1a Ho1b Hdba 2_746 2_746 45.9(3) yes
N1a Ho1b Cea 2_746 2_746 25.2(3) yes
Cca Ho1b Hcba 2_746 2_746 20.33(13) yes
Cca Ho1b Hcaa 2_746 2_746 21.62(14) yes
Cca Ho1b Cda 2_746 2_746 54.6(3) yes
Cca Ho1b Hdaa 2_746 2_746 59.5(4) yes
Cca Ho1b Hdba 2_746 2_746 73.5(4) yes
Cca Ho1b Cea 2_746 2_746 51.0(3) yes
Hcba Ho1b Hcaa 2_746 2_746 34.1(2) yes
Hcba Ho1b Cda 2_746 2_746 73.3(4) yes
Hcba Ho1b Hdaa 2_746 2_746 79.9(5) yes
Hcba Ho1b Hdba 2_746 2_746 90.4(5) yes
Hcba Ho1b Cea 2_746 2_746 53.6(3) yes
Hcaa Ho1b Cda 2_746 2_746 59.4(4) yes
Hcaa Ho1b Hdaa 2_746 2_746 54.6(3) yes
Hcaa Ho1b Hdba 2_746 2_746 79.9(4) yes
Hcaa Ho1b Cea 2_746 2_746 71.7(4) yes
Cda Ho1b Hdaa 2_746 2_746 21.73(14) yes
Cda Ho1b Hdba 2_746 2_746 20.55(12) yes
Cda Ho1b Cea 2_746 2_746 51.1(3) yes
Hdaa Ho1b Hdba 2_746 2_746 34.40(19) yes
Hdaa Ho1b Cea 2_746 2_746 71.9(4) yes
Hdba Ho1b Cea 2_746 2_746 53.6(3) yes
H2aa O2b H4aa . . 52.03(4) yes
H2aa O2b O1b . . 95.33(8) yes
H2aa O2b Ho1b . . 82.6(4) yes
H2aa O2b C1b . . 111.80(12) yes
H2aa O2b C2b . . 124.90(8) yes
H2aa O2b H2ba . . 140.71(8) yes
H2aa O2b C3b . . 121.16(8) yes
H2aa O2b H3ba . . 128.18(8) yes
H2aa O2b O1bm . . 94.80(6) yes
H2aa O2b O2bm . . 15(4) yes
H2aa O2b Hdaa . 2_646 95.47(7) yes
H2aa O2b Hdba . 2_646 60.80(5) yes
H2aa O2b Hhbb . 3_666 152.56(9) yes
H4aa O2b O1b . . 121.01(9) yes
H4aa O2b Ho1b . . 124.5(4) yes
H4aa O2b C1b . . 110.78(13) yes
H4aa O2b C2b . . 96.12(7) yes
H4aa O2b H2ba . . 112.85(7) yes
H4aa O2b C3b . . 74.47(5) yes
H4aa O2b H3ba . . 76.40(5) yes
H4aa O2b O1bm . . 121.03(8) yes
H4aa O2b O2bm . . 56(4) yes
H4aa O2b Hdaa . 2_646 99.84(7) yes
H4aa O2b Hdba . 2_646 79.28(6) yes
H4aa O2b Hhbb . 3_666 136.04(8) yes
O1b O2b Ho1b . . 23.6(4) yes
O1b O2b C1b . . 29.88(9) yes
O1b O2b C2b . . 60.94(8) yes
O1b O2b H2ba . . 59.26(7) yes
O1b O2b C3b . . 92.37(9) yes
O1b O2b H3ba . . 108.85(10) yes
O1b O2b O1bm . . 0.73(5) yes
O1b O2b O2bm . . 82(4) yes
O1b O2b Hdaa . 2_646 134.83(11) yes
O1b O2b Hdba . 2_646 131.09(10) yes
O1b O2b Hhbb . 3_666 96.70(9) yes
Ho1b O2b C1b . . 53.5(4) yes
Ho1b O2b C2b . . 84.5(4) yes
Ho1b O2b H2ba . . 80.9(4) yes
Ho1b O2b C3b . . 116.0(4) yes
Ho1b O2b H3ba . . 132.0(4) yes
Ho1b O2b O1bm . . 22.9(4) yes
Ho1b O2b O2bm . . 73(4) yes
Ho1b O2b Hdaa . 2_646 116.5(4) yes
Ho1b O2b Hdba . 2_646 107.5(4) yes
Ho1b O2b Hhbb . 3_666 99.2(4) yes
C1b O2b C2b . . 31.08(8) yes
C1b O2b H2ba . . 32.90(8) yes
C1b O2b C3b . . 62.58(10) yes
C1b O2b H3ba . . 79.21(11) yes
C1b O2b O1bm . . 30.60(8) yes
C1b O2b O2bm . . 97(4) yes
C1b O2b Hdaa . 2_646 147.44(15) yes
C1b O2b Hdba . 2_646 160.95(14) yes
C1b O2b Hhbb . 3_666 90.29(12) yes
C2b O2b H2ba . . 18.11(3) yes
C2b O2b C3b . . 31.89(5) yes
C2b O2b H3ba . . 48.28(5) yes
C2b O2b O1bm . . 61.66(6) yes
C2b O2b O2bm . . 112(4) yes
C2b O2b Hdaa . 2_646 137.50(8) yes
C2b O2b Hdba . 2_646 167.78(9) yes
C2b O2b Hhbb . 3_666 82.40(7) yes
H2ba O2b C3b . . 41.63(4) yes
H2ba O2b H3ba . . 51.54(4) yes
H2ba O2b O1bm . . 59.98(5) yes
H2ba O2b O2bm . . 126(4) yes
H2ba O2b Hdaa . 2_646 123.79(7) yes
H2ba O2b Hdba . 2_646 158.48(8) yes
H2ba O2b Hhbb . 3_666 65.78(5) yes
C3b O2b H3ba . . 20.17(3) yes
C3b O2b O1bm . . 93.07(8) yes
C3b O2b O2bm . . 115(4) yes
C3b O2b Hdaa . 2_646 118.30(7) yes
C3b O2b Hdba . 2_646 136.46(9) yes
C3b O2b Hhbb . 3_666 82.89(6) yes
H3ba O2b O1bm . . 109.58(8) yes
H3ba O2b O2bm . . 127(4) yes
H3ba O2b Hdaa . 2_646 98.13(6) yes
H3ba O2b Hdba . 2_646 119.51(8) yes
H3ba O2b Hhbb . 3_666 70.13(5) yes
O1bm O2b O2bm . . 82(4) yes
O1bm O2b Hdaa . 2_646 134.46(9) yes
O1bm O2b Hdba . 2_646 130.37(8) yes
O1bm O2b Hhbb . 3_666 96.97(8) yes
O2bm O2b Hdaa . 2_646 110(4) yes
O2bm O2b Hdba . 2_646 75(4) yes
O2bm O2b Hhbb . 3_666 162(4) yes
Hdaa O2b Hdba 2_646 2_646 34.69(3) yes
Hdaa O2b Hhbb 2_646 3_666 59.03(5) yes
Hdba O2b Hhbb 2_646 3_666 93.02(7) yes
Ho3b O3b O4b . . 84.7(10) yes
Ho3b O3b H2ba . 3_766 87.9(10) yes
Ho3b O3b H4ba . 3_766 137.3(10) yes
Ho3b O3b Cab . . 147.2(10) yes
Ho3b O3b Habb . . 147.9(9) yes
Ho3b O3b Haba . . 160.6(11) yes
Ho3b O3b Cbb . . 111.5(10) yes
Ho3b O3b O3bm . . 34(3) yes
Ho3b O3b O4bm . . 84.0(10) yes
Ho3b O3b N3b . . 7.9(11) yes
Ho3b O3b Hgab . 1_655 108.1(11) yes
Ho3b O3b Hgbb . 1_655 108.3(11) yes
O4b O3b H2ba . 3_766 166.95(10) yes
O4b O3b H4ba . 3_766 137.64(9) yes
O4b O3b Cab . . 63.25(8) yes
O4b O3b Habb . . 76.27(7) yes
O4b O3b Haba . . 79.09(8) yes
O4b O3b Cbb . . 26.94(9) yes
O4b O3b O3bm . . 118(3) yes
O4b O3b O4bm . . 0.62(5) yes
O4b O3b N3b . . 88.25(9) yes
O4b O3b Hgab . 1_655 138.76(9) yes
O4b O3b Hgbb . 1_655 106.97(9) yes
H2ba O3b H4ba 3_766 3_766 49.47(4) yes
H2ba O3b Cab 3_766 . 124.85(9) yes
H2ba O3b Habb 3_766 . 114.94(8) yes
H2ba O3b Haba 3_766 . 105.84(7) yes
H2ba O3b Cbb 3_766 . 159.13(14) yes
H2ba O3b O3bm 3_766 . 55(3) yes
H2ba O3b O4bm 3_766 . 166.53(9) yes
H2ba O3b N3b 3_766 . 85.79(6) yes
H2ba O3b Hgab 3_766 1_655 54.03(4) yes
H2ba O3b Hgbb 3_766 1_655 85.55(6) yes
H4ba O3b Cab 3_766 . 75.44(6) yes
H4ba O3b Habb 3_766 . 68.02(5) yes
H4ba O3b Haba 3_766 . 58.65(4) yes
H4ba O3b Cbb 3_766 . 111.16(12) yes
H4ba O3b O3bm 3_766 . 104(3) yes
H4ba O3b O4bm 3_766 . 138.25(8) yes
H4ba O3b N3b 3_766 . 134.11(8) yes
H4ba O3b Hgab 3_766 1_655 48.15(4) yes
H4ba O3b Hgbb 3_766 1_655 70.44(5) yes
Cab O3b Habb . . 22.03(3) yes
Cab O3b Haba . . 23.02(3) yes
Cab O3b Cbb . . 36.32(8) yes
Cab O3b O3bm . . 174(3) yes
Cab O3b O4bm . . 63.87(6) yes
Cab O3b N3b . . 148.43(10) yes
Cab O3b Hgab . 1_655 93.33(8) yes
Cab O3b Hgbb . 1_655 77.09(6) yes
Habb O3b Haba . . 35.96(3) yes
Habb O3b Cbb . . 51.34(9) yes
Habb O3b O3bm . . 152(3) yes
Habb O3b O4bm . . 76.86(5) yes
Habb O3b N3b . . 143.75(8) yes
Habb O3b Hgab . 1_655 72.94(5) yes
Habb O3b Hgbb . 1_655 55.19(4) yes
Haba O3b Cbb . . 53.49(9) yes
Haba O3b O3bm . . 160(3) yes
Haba O3b O4bm . . 79.69(6) yes
Haba O3b N3b . . 166.83(10) yes
Haba O3b Hgab . 1_655 91.25(7) yes
Haba O3b Hgbb . 1_655 86.77(6) yes
Cbb O3b O3bm . . 145(3) yes
Cbb O3b O4bm . . 27.56(8) yes
Cbb O3b N3b . . 114.46(13) yes
Cbb O3b Hgab . 1_655 122.23(13) yes
Cbb O3b Hgbb . 1_655 95.05(11) yes
O3bm O3b O4bm . . 118(3) yes
O3bm O3b N3b . . 31(3) yes
O3bm O3b Hgab . 1_655 82(3) yes
O3bm O3b Hgbb . 1_655 97(3) yes
O4bm O3b N3b . . 87.64(8) yes
O4bm O3b Hgab . 1_655 139.05(8) yes
O4bm O3b Hgbb . 1_655 107.23(7) yes
N3b O3b Hgab . 1_655 100.76(7) yes
N3b O3b Hgbb . 1_655 100.53(7) yes
Hgab O3b Hgbb 1_655 1_655 31.95(3) yes
O3b Ho3b O4b . . 71.9(9) yes
O3b Ho3b Cbb . . 41.0(6) yes
O3b Ho3b O3bm . . 1.60(14) yes
O3b Ho3b O4bm . . 72.8(9) yes
O3b Ho3b N3b . . 168.0(17) yes
O3b Ho3b Ccb . . 139.9(12) yes
O3b Ho3b Hcbb . . 121.8(12) yes
O3b Ho3b Hcab . . 131.0(11) yes
O3b Ho3b Cfb . . 140.6(14) yes
O3b Ho3b Hfab . . 122.5(14) yes
O3b Ho3b Hfbb . . 131.9(12) yes
O3b Ho3b Cgb . . 163.1(14) yes
O3b Ho3b Hgab . . 147.5(13) yes
O3b Ho3b Hgbb . . 147.3(13) yes
O4b Ho3b Cbb . . 31.0(2) yes
O4b Ho3b O3bm . . 73.5(9) yes
O4b Ho3b O4bm . . 0.88(5) yes
O4b Ho3b N3b . . 113.1(8) yes
O4b Ho3b Ccb . . 94.3(6) yes
O4b Ho3b Hcbb . . 98.4(5) yes
O4b Ho3b Hcab . . 73.9(4) yes
O4b Ho3b Cfb . . 145.4(8) yes
O4b Ho3b Hfab . . 150.2(7) yes
O4b Ho3b Hfbb . . 153.8(8) yes
O4b Ho3b Cgb . . 98.4(6) yes
O4b Ho3b Hgab . . 104.7(7) yes
O4b Ho3b Hgbb . . 78.5(5) yes
Cbb Ho3b O3bm . . 42.6(7) yes
Cbb Ho3b O4bm . . 31.8(3) yes
Cbb Ho3b N3b . . 142.5(10) yes
Cbb Ho3b Ccb . . 116.4(7) yes
Cbb Ho3b Hcbb . . 111.0(6) yes
Cbb Ho3b Hcab . . 98.3(6) yes
Cbb Ho3b Cfb . . 168.5(8) yes
Cbb Ho3b Hfab . . 151.1(9) yes
Cbb Ho3b Hfbb . . 170.2(8) yes
Cbb Ho3b Cgb . . 128.7(8) yes
Cbb Ho3b Hgab . . 130.4(8) yes
Cbb Ho3b Hgbb . . 109.0(7) yes
O3bm Ho3b O4bm . . 74.4(9) yes
O3bm Ho3b N3b . . 167.2(17) yes
O3bm Ho3b Ccb . . 140.3(13) yes
O3bm Ho3b Hcbb . . 121.9(13) yes
O3bm Ho3b Hcab . . 132.1(11) yes
O3bm Ho3b Cfb . . 139.1(14) yes
O3bm Ho3b Hfab . . 121.1(14) yes
O3bm Ho3b Hfbb . . 130.4(13) yes
O3bm Ho3b Cgb . . 163.9(15) yes
O3bm Ho3b Hgab . . 147.5(13) yes
O3bm Ho3b Hgbb . . 148.7(14) yes
O4bm Ho3b N3b . . 112.3(8) yes
O4bm Ho3b Ccb . . 93.7(5) yes
O4bm Ho3b Hcbb . . 98.0(5) yes
O4bm Ho3b Hcab . . 73.2(4) yes
O4bm Ho3b Cfb . . 144.6(8) yes
O4bm Ho3b Hfab . . 149.7(7) yes
O4bm Ho3b Hfbb . . 153.0(8) yes
O4bm Ho3b Cgb . . 97.5(6) yes
O4bm Ho3b Hgab . . 103.9(6) yes
O4bm Ho3b Hgbb . . 77.7(5) yes
N3b Ho3b Ccb . . 32.0(3) yes
N3b Ho3b Hcbb . . 47.8(4) yes
N3b Ho3b Hcab . . 45.7(4) yes
N3b Ho3b Cfb . . 32.5(3) yes
N3b Ho3b Hfab . . 47.8(4) yes
N3b Ho3b Hfbb . . 46.2(3) yes
N3b Ho3b Cgb . . 28.9(3) yes
N3b Ho3b Hgab . . 43.6(4) yes
N3b Ho3b Hgbb . . 42.9(4) yes
Ccb Ho3b Hcbb . . 20.96(13) yes
Ccb Ho3b Hcab . . 20.57(13) yes
Ccb Ho3b Cfb . . 54.1(3) yes
Ccb Ho3b Hfab . . 57.3(3) yes
Ccb Ho3b Hfbb . . 73.4(4) yes
Ccb Ho3b Cgb . . 52.5(3) yes
Ccb Ho3b Hgab . . 71.7(4) yes
Ccb Ho3b Hgbb . . 54.7(3) yes
Hcbb Ho3b Hcab . . 33.8(2) yes
Hcbb Ho3b Cfb . . 57.7(3) yes
Hcbb Ho3b Hfab . . 51.8(3) yes
Hcbb Ho3b Hfbb . . 78.4(4) yes
Hcbb Ho3b Cgb . . 72.5(4) yes
Hcbb Ho3b Hgab . . 90.6(5) yes
Hcbb Ho3b Hgbb . . 75.6(4) yes
Hcab Ho3b Cfb . . 73.3(4) yes
Hcab Ho3b Hfab . . 77.9(4) yes
Hcab Ho3b Hfbb . . 91.1(5) yes
Hcab Ho3b Cgb . . 55.1(3) yes
Hcab Ho3b Hgab . . 75.1(4) yes
Hcab Ho3b Hgbb . . 48.5(3) yes
Cfb Ho3b Hfab . . 20.93(12) yes
Cfb Ho3b Hfbb . . 20.65(11) yes
Cfb Ho3b Cgb . . 52.9(3) yes
Cfb Ho3b Hgab . . 55.9(3) yes
Cfb Ho3b Hgbb . . 71.6(4) yes
Hfab Ho3b Hfbb . . 34.11(18) yes
Hfab Ho3b Cgb . . 72.7(4) yes
Hfab Ho3b Hgab . . 76.8(4) yes
Hfab Ho3b Hgbb . . 90.1(5) yes
Hfbb Ho3b Cgb . . 55.7(3) yes
Hfbb Ho3b Hgab . . 49.8(3) yes
Hfbb Ho3b Hgbb . . 75.5(4) yes
Cgb Ho3b Hgab . . 20.07(12) yes
Cgb Ho3b Hgbb . . 19.87(13) yes
Hgab Ho3b Hgbb . . 32.6(2) yes
O3b O4b Ho3b . . 23.4(4) yes
O3b O4b H8bb . 1_455 137.57(10) yes
O3b O4b C9b . . 92.91(9) yes
O3b O4b H9bb . . 101.43(9) yes
O3b O4b H9ba . . 106.25(10) yes
O3b O4b Cab . . 60.99(8) yes
O3b O4b Habb . . 56.87(7) yes
O3b O4b Cbb . . 29.83(9) yes
O3b O4b O3bm . . 1.02(5) yes
O3b O4b O4bm . . 145(3) yes
O3b O4b Hfaa . . 134.75(10) yes
O3b O4b Hfba . . 147.27(10) yes
O3b O4b Hhba . 1_655 92.01(9) yes
Ho3b O4b H8bb . 1_455 136.0(4) yes
Ho3b O4b C9b . . 116.2(4) yes
Ho3b O4b H9bb . . 124.2(4) yes
Ho3b O4b H9ba . . 127.9(4) yes
Ho3b O4b Cab . . 84.3(4) yes
Ho3b O4b Habb . . 78.4(4) yes
Ho3b O4b Cbb . . 53.2(4) yes
Ho3b O4b O3bm . . 22.4(4) yes
Ho3b O4b O4bm . . 121(3) yes
Ho3b O4b Hfaa . . 118.7(4) yes
Ho3b O4b Hfba . . 123.8(4) yes
Ho3b O4b Hhba . 1_655 94.9(4) yes
H8bb O4b C9b 1_455 . 85.37(6) yes
H8bb O4b H9bb 1_455 . 67.06(4) yes
H8bb O4b H9ba 1_455 . 85.71(5) yes
H8bb O4b Cab 1_455 . 109.72(8) yes
H8bb O4b Habb 1_455 . 124.66(7) yes
H8bb O4b Cbb 1_455 . 128.46(14) yes
H8bb O4b O3bm 1_455 . 137.72(8) yes
H8bb O4b O4bm 1_455 . 54(3) yes
H8bb O4b Hfaa 1_455 . 84.69(6) yes
H8bb O4b Hfba 1_455 . 56.68(5) yes
H8bb O4b Hhba 1_455 1_655 128.29(7) yes
C9b O4b H9bb . . 19.71(3) yes
C9b O4b H9ba . . 20.19(3) yes
C9b O4b Cab . . 31.96(4) yes
C9b O4b Habb . . 41.00(4) yes
C9b O4b Cbb . . 63.08(10) yes
C9b O4b O3bm . . 93.93(8) yes
C9b O4b O4bm . . 123(3) yes
C9b O4b Hfaa . . 109.01(6) yes
C9b O4b Hfba . . 119.50(7) yes
C9b O4b Hhba . 1_655 76.79(6) yes
H9bb O4b H9ba . . 32.69(2) yes
H9bb O4b Cab . . 44.65(4) yes
H9bb O4b Habb . . 57.78(4) yes
H9bb O4b Cbb . . 73.11(10) yes
H9bb O4b O3bm . . 102.42(8) yes
H9bb O4b O4bm . . 112(3) yes
H9bb O4b Hfaa . . 112.48(6) yes
H9bb O4b Hfba . . 110.78(7) yes
H9bb O4b Hhba . 1_655 94.30(6) yes
H9ba O4b Cab . . 47.16(4) yes
H9ba O4b Habb . . 49.63(4) yes
H9ba O4b Cbb . . 77.36(11) yes
H9ba O4b O3bm . . 107.20(8) yes
H9ba O4b O4bm . . 108(2) yes
H9ba O4b Hfaa . . 88.97(5) yes
H9ba O4b Hfba . . 104.02(6) yes
H9ba O4b Hhba . 1_655 62.08(4) yes
Cab O4b Habb . . 16.76(3) yes
Cab O4b Cbb . . 31.17(8) yes
Cab O4b O3bm . . 62.00(6) yes
Cab O4b O4bm . . 155(3) yes
Cab O4b Hfaa . . 129.95(8) yes
Cab O4b Hfba . . 150.99(8) yes
Cab O4b Hhba . 1_655 78.08(7) yes
Habb O4b Cbb . . 30.09(8) yes
Habb O4b O3bm . . 57.79(5) yes
Habb O4b O4bm . . 155(2) yes
Habb O4b Hfaa . . 119.17(7) yes
Habb O4b Hfba . . 149.13(7) yes
Habb O4b Hhba . 1_655 63.47(5) yes
Cbb O4b O3bm . . 30.84(7) yes
Cbb O4b O4bm . . 174(3) yes
Cbb O4b Hfaa . . 141.98(14) yes
Cbb O4b Hfba . . 174.85(15) yes
Cbb O4b Hhba . 1_655 85.00(12) yes
O3bm O4b O4bm . . 143(3) yes
O3bm O4b Hfaa . . 134.15(9) yes
O3bm O4b Hfba . . 146.25(9) yes
O3bm O4b Hhba . 1_655 92.15(8) yes
O4bm O4b Hfaa . . 40(3) yes
O4bm O4b Hfba . . 6(3) yes
O4bm O4b Hhba . 1_655 97(3) yes
Hfaa O4b Hfba . . 33.89(3) yes
Hfaa O4b Hhba . 1_655 57.50(4) yes
Hfba O4b Hhba . 1_655 91.27(6) yes
O1b C1b Ho1b . . 28.6(5) yes
O1b C1b O2b . . 123.13(15) yes
O1b C1b C2b . . 112.31(14) yes
O1b C1b H2ba . . 101.01(12) yes
O1b C1b H2bb . . 92.44(11) yes
O1b C1b C3b . . 143.94(12) yes
O1b C1b H3bb . . 142.28(11) yes
O1b C1b H3ba . . 161.06(12) yes
O1b C1b O1bm . . 0.91(9) yes
O1b C1b O2bm . . 122.41(12) yes
O1b C1b Hhbb . 3_666 113.32(10) yes
Ho1b C1b O2b . . 94.5(5) yes
Ho1b C1b C2b . . 140.7(5) yes
Ho1b C1b H2ba . . 124.4(5) yes
Ho1b C1b H2bb . . 120.2(5) yes
Ho1b C1b C3b . . 172.2(5) yes
Ho1b C1b H3bb . . 157.6(5) yes
Ho1b C1b H3ba . . 166.0(5) yes
Ho1b C1b O1bm . . 27.8(5) yes
Ho1b C1b O2bm . . 93.9(5) yes
Ho1b C1b Hhbb . 3_666 102.1(5) yes
O2b C1b C2b . . 124.52(14) yes
O2b C1b H2ba . . 128.11(12) yes
O2b C1b H2bb . . 141.13(13) yes
O2b C1b C3b . . 92.64(12) yes
O2b C1b H3bb . . 87.08(12) yes
O2b C1b H3ba . . 74.62(11) yes
O2b C1b O1bm . . 122.24(12) yes
O2b C1b O2bm . . 1.45(9) yes
O2b C1b Hhbb . 3_666 65.81(10) yes
C2b C1b H2ba . . 27.78(5) yes
C2b C1b H2bb . . 26.92(5) yes
C2b C1b C3b . . 32.57(6) yes
C2b C1b H3bb . . 44.96(6) yes
C2b C1b H3ba . . 50.13(6) yes
C2b C1b O1bm . . 113.21(10) yes
C2b C1b O2bm . . 125.28(11) yes
C2b C1b Hhbb . 3_666 91.91(6) yes
H2ba C1b H2bb . . 45.70(2) yes
H2ba C1b C3b . . 51.93(4) yes
H2ba C1b H3bb . . 69.45(3) yes
H2ba C1b H3ba . . 60.19(3) yes
H2ba C1b O1bm . . 101.89(8) yes
H2ba C1b O2bm . . 129.43(8) yes
H2ba C1b Hhbb . 3_666 72.85(3) yes
H2bb C1b C3b . . 51.96(4) yes
H2bb C1b H3bb . . 54.10(3) yes
H2bb C1b H3ba . . 72.96(3) yes
H2bb C1b O1bm . . 93.22(7) yes
H2bb C1b O2bm . . 141.16(9) yes
H2bb C1b Hhbb . 3_666 117.27(4) yes
C3b C1b H3bb . . 20.09(3) yes
C3b C1b H3ba . . 21.65(3) yes
C3b C1b O1bm . . 144.78(8) yes
C3b C1b O2bm . . 93.24(8) yes
C3b C1b Hhbb . 3_666 83.65(4) yes
H3bb C1b H3ba . . 33.381(14) yes
H3bb C1b O1bm . . 142.77(7) yes
H3bb C1b O2bm . . 87.22(7) yes
H3bb C1b Hhbb . 3_666 98.93(4) yes
H3ba C1b O1bm . . 161.97(8) yes
H3ba C1b O2bm . . 75.49(6) yes
H3ba C1b Hhbb . 3_666 65.55(3) yes
O1bm C1b O2bm . . 121.51(8) yes
O1bm C1b Hhbb . 3_666 113.32(6) yes
O2bm C1b Hhbb . 3_666 67.21(5) yes
O1b C2b O2b . . 55.74(8) yes
O1b C2b C1b . . 31.35(8) yes
O1b C2b H2ba . . 94.10(9) yes
O1b C2b H2bb . . 85.78(8) yes
O1b C2b C3b . . 145.55(10) yes
O1b C2b H3bb . . 127.46(7) yes
O1b C2b H3ba . . 126.91(8) yes
O1b C2b C4b . . 179.83(8) yes
O1b C2b H4bb . . 158.45(7) yes
O1b C2b H4ba . . 158.66(7) yes
O1b C2b O1bm . . 0.15(5) yes
O1b C2b O2bm . . 55.47(6) yes
O2b C2b C1b . . 24.40(8) yes
O2b C2b H2ba . . 112.01(9) yes
O2b C2b H2bb . . 125.40(9) yes
O2b C2b C3b . . 91.32(9) yes
O2b C2b H3bb . . 84.65(7) yes
O2b C2b H3ba . . 71.70(6) yes
O2b C2b C4b . . 124.10(8) yes
O2b C2b H4bb . . 141.17(7) yes
O2b C2b H4ba . . 127.09(7) yes
O2b C2b O1bm . . 55.63(5) yes
O2b C2b O2bm . . 0.68(5) yes
C1b C2b H2ba . . 106.28(10) yes
C1b C2b H2bb . . 108.76(9) yes
C1b C2b C3b . . 115.13(11) yes
C1b C2b H3bb . . 103.86(8) yes
C1b C2b H3ba . . 95.95(8) yes
C1b C2b C4b . . 148.49(10) yes
C1b C2b H4bb . . 162.39(9) yes
C1b C2b H4ba . . 148.03(8) yes
C1b C2b O1bm . . 31.24(6) yes
C1b C2b O2bm . . 24.12(6) yes
H2ba C2b H2bb . . 107.42(12) yes
H2ba C2b C3b . . 109.12(9) yes
H2ba C2b H3bb . . 135.32(9) yes
H2ba C2b H3ba . . 99.09(8) yes
H2ba C2b C4b . . 85.92(7) yes
H2ba C2b H4bb . . 89.40(6) yes
H2ba C2b H4ba . . 64.83(5) yes
H2ba C2b O1bm . . 94.25(7) yes
H2ba C2b O2bm . . 112.58(8) yes
H2bb C2b C3b . . 109.82(10) yes
H2bb C2b H3bb . . 92.93(8) yes
H2bb C2b H3ba . . 136.22(9) yes
H2bb C2b C4b . . 94.38(7) yes
H2bb C2b H4bb . . 72.90(6) yes
H2bb C2b H4ba . . 103.15(7) yes
H2bb C2b O1bm . . 85.78(7) yes
H2bb C2b O2bm . . 124.74(8) yes
C3b C2b H3bb . . 26.64(4) yes
C3b C2b H3ba . . 26.85(5) yes
C3b C2b C4b . . 34.31(6) yes
C3b C2b H4bb . . 50.27(5) yes
C3b C2b H4ba . . 49.33(5) yes
C3b C2b O1bm . . 145.42(8) yes
C3b C2b O2bm . . 91.47(7) yes
H3bb C2b H3ba . . 45.25(3) yes
H3bb C2b C4b . . 52.47(4) yes
H3bb C2b H4bb . . 58.62(3) yes
H3bb C2b H4ba . . 72.07(3) yes
H3bb C2b O1bm . . 127.30(5) yes
H3bb C2b O2bm . . 84.50(4) yes
H3ba C2b C4b . . 52.92(4) yes
H3ba C2b H4bb . . 73.21(3) yes
H3ba C2b H4ba . . 58.00(3) yes
H3ba C2b O1bm . . 126.82(5) yes
H3ba C2b O2bm . . 72.05(4) yes
C4b C2b H4bb . . 21.72(3) yes
C4b C2b H4ba . . 21.33(3) yes
C4b C2b O1bm . . 179.72(7) yes
C4b C2b O2bm . . 124.36(6) yes
H4bb C2b H4ba . . 34.315(13) yes
H4bb C2b O1bm . . 158.47(5) yes
H4bb C2b O2bm . . 141.22(5) yes
H4ba C2b O1bm . . 158.80(5) yes
H4ba C2b O2bm . . 127.60(5) yes
O1bm C2b O2bm . . 55.37(2) yes
O2b C3b C1b . . 24.78(5) yes
O2b C3b C2b . . 56.79(7) yes
O2b C3b H2ba . . 70.28(5) yes
O2b C3b H2bb . . 75.03(5) yes
O2b C3b H3bb . . 88.78(8) yes
O2b C3b H3ba . . 66.28(7) yes
O2b C3b C4b . . 161.65(9) yes
O2b C3b H4bb . . 151.53(7) yes
O2b C3b H4ba . . 135.15(6) yes
O2b C3b C5b . . 156.64(7) yes
O2b C3b H5bb . . 150.34(7) yes
O2b C3b H5ba . . 135.47(6) yes
O2b C3b O2bm . . 0.56(4) yes
C1b C3b C2b . . 32.29(6) yes
C1b C3b H2ba . . 50.37(4) yes
C1b C3b H2bb . . 51.15(4) yes
C1b C3b H3bb . . 95.88(7) yes
C1b C3b H3ba . . 86.68(7) yes
C1b C3b C4b . . 143.06(9) yes
C1b C3b H4bb . . 126.83(6) yes
C1b C3b H4ba . . 122.78(6) yes
C1b C3b C5b . . 173.68(6) yes
C1b C3b H5bb . . 165.62(5) yes
C1b C3b H5ba . . 156.82(5) yes
C1b C3b O2bm . . 24.73(3) yes
C2b C3b H2ba . . 26.67(5) yes
C2b C3b H2bb . . 26.41(5) yes
C2b C3b H3bb . . 109.11(9) yes
C2b C3b H3ba . . 109.43(10) yes
C2b C3b C4b . . 111.57(10) yes
C2b C3b H4bb . . 95.34(8) yes
C2b C3b H4ba . . 96.79(7) yes
C2b C3b C5b . . 144.10(9) yes
C2b C3b H5bb . . 149.00(8) yes
C2b C3b H5ba . . 154.48(7) yes
C2b C3b O2bm . . 56.81(5) yes
H2ba C3b H2bb . . 44.91(3) yes
H2ba C3b H3bb . . 135.34(9) yes
H2ba C3b H3ba . . 99.45(8) yes
H2ba C3b C4b . . 93.48(8) yes
H2ba C3b H4bb . . 87.02(5) yes
H2ba C3b H4ba . . 73.05(4) yes
H2ba C3b C5b . . 124.02(6) yes
H2ba C3b H5bb . . 139.33(5) yes
H2ba C3b H5ba . . 128.20(5) yes
H2ba C3b O2bm . . 70.54(3) yes
H2bb C3b H3bb . . 92.42(7) yes
H2bb C3b H3ba . . 135.40(9) yes
H2bb C3b C4b . . 99.82(8) yes
H2bb C3b H4bb . . 76.75(4) yes
H2bb C3b H4ba . . 96.31(5) yes
H2bb C3b C5b . . 128.32(6) yes
H2bb C3b H5bb . . 124.61(5) yes
H2bb C3b H5ba . . 148.73(5) yes
H2bb C3b O2bm . . 74.85(3) yes
H3bb C3b H3ba . . 107.61(12) yes
H3bb C3b C4b . . 109.20(9) yes
H3bb C3b H4bb . . 96.18(7) yes
H3bb C3b H4ba . . 135.97(9) yes
H3bb C3b C5b . . 90.42(7) yes
H3bb C3b H5bb . . 69.97(6) yes
H3bb C3b H5ba . . 94.60(7) yes
H3bb C3b O2bm . . 88.26(6) yes
H3ba C3b C4b . . 109.83(9) yes
H3ba C3b H4bb . . 136.82(8) yes
H3ba C3b H4ba . . 95.82(7) yes
H3ba C3b C5b . . 91.83(7) yes
H3ba C3b H5bb . . 99.83(7) yes
H3ba C3b H5ba . . 70.44(6) yes
H3ba C3b O2bm . . 66.65(5) yes
C4b C3b H4bb . . 27.02(5) yes
C4b C3b H4ba . . 26.78(5) yes
C4b C3b C5b . . 32.54(6) yes
C4b C3b H5bb . . 46.19(6) yes
C4b C3b H5ba . . 49.21(6) yes
C4b C3b O2bm . . 162.11(8) yes
H4bb C3b H4ba . . 45.18(2) yes
H4bb C3b C5b . . 51.66(4) yes
H4bb C3b H5bb . . 55.02(2) yes
H4bb C3b H5ba . . 72.22(3) yes
H4bb C3b O2bm . . 151.41(6) yes
H4ba C3b C5b . . 51.24(4) yes
H4ba C3b H5bb . . 69.64(3) yes
H4ba C3b H5ba . . 58.49(2) yes
H4ba C3b O2bm . . 135.65(5) yes
C5b C3b H5bb . . 20.57(3) yes
C5b C3b H5ba . . 21.51(3) yes
C5b C3b O2bm . . 156.83(6) yes
H5bb C3b H5ba . . 33.679(13) yes
H5bb C3b O2bm . . 150.11(5) yes
H5ba C3b O2bm . . 135.72(5) yes
C2b C4b H2ba . . 21.71(3) yes
C2b C4b H2bb . . 20.58(3) yes
C2b C4b C3b . . 34.12(6) yes
C2b C4b H3bb . . 52.19(4) yes
C2b C4b H3ba . . 52.50(4) yes
C2b C4b H4bb . . 88.22(7) yes
C2b C4b H4ba . . 90.11(7) yes
C2b C4b C5b . . 148.91(9) yes
C2b C4b H5bb . . 131.32(6) yes
C2b C4b H5ba . . 128.64(6) yes
C2b C4b C6b . . 176.15(6) yes
C2b C4b H6bb . . 158.82(6) yes
C2b C4b H6ba . . 155.24(5) yes
H2ba C4b H2bb . . 33.766(13) yes
H2ba C4b C3b . . 51.20(6) yes
H2ba C4b H3bb . . 73.09(3) yes
H2ba C4b H3ba . . 60.57(3) yes
H2ba C4b H4bb . . 91.54(7) yes
H2ba C4b H4ba . . 68.64(6) yes
H2ba C4b C5b . . 158.85(8) yes
H2ba C4b H5bb . . 152.33(5) yes
H2ba C4b H5ba . . 131.97(5) yes
H2ba C4b C6b . . 154.44(5) yes
H2ba C4b H6bb . . 147.83(5) yes
H2ba C4b H6ba . . 133.89(4) yes
H2bb C4b C3b . . 47.29(6) yes
H2bb C4b H3bb . . 55.09(2) yes
H2bb C4b H3ba . . 70.56(3) yes
H2bb C4b H4bb . . 67.87(6) yes
H2bb C4b H4ba . . 98.82(7) yes
H2bb C4b C5b . . 152.13(8) yes
H2bb C4b H5bb . . 126.32(5) yes
H2bb C4b H5ba . . 144.04(5) yes
H2bb C4b C6b . . 160.52(6) yes
H2bb C4b H6bb . . 139.33(5) yes
H2bb C4b H6ba . . 157.86(5) yes
C3b C4b H3bb . . 26.51(5) yes
C3b C4b H3ba . . 26.62(5) yes
C3b C4b H4bb . . 108.59(9) yes
C3b C4b H4ba . . 108.89(9) yes
C3b C4b C5b . . 114.81(10) yes
C3b C4b H5bb . . 101.64(8) yes
C3b C4b H5ba . . 97.00(8) yes
C3b C4b C6b . . 148.18(9) yes
C3b C4b H6bb . . 159.76(8) yes
C3b C4b H6ba . . 150.14(8) yes
H3bb C4b H3ba . . 45.03(2) yes
H3bb C4b H4bb . . 95.88(7) yes
H3bb C4b H4ba . . 135.40(9) yes
H3bb C4b C5b . . 99.22(8) yes
H3bb C4b H5bb . . 79.32(4) yes
H3bb C4b H5ba . . 91.47(5) yes
H3bb C4b C6b . . 131.37(6) yes
H3bb C4b H6bb . . 134.19(5) yes
H3bb C4b H6ba . . 147.02(6) yes
H3ba C4b H4bb . . 135.18(8) yes
H3ba C4b H4ba . . 95.04(7) yes
H3ba C4b C5b . . 99.84(8) yes
H3ba C4b H5bb . . 97.98(5) yes
H3ba C4b H5ba . . 76.20(4) yes
H3ba C4b C6b . . 128.08(6) yes
H3ba C4b H6bb . . 148.50(6) yes
H3ba C4b H6ba . . 123.82(5) yes
H4bb C4b H4ba . . 107.02(12) yes
H4bb C4b C5b . . 109.05(10) yes
H4bb C4b H5bb . . 93.36(7) yes
H4bb C4b H5ba . . 135.89(9) yes
H4bb C4b C6b . . 92.65(7) yes
H4bb C4b H6bb . . 71.59(6) yes
H4bb C4b H6ba . . 100.92(7) yes
H4ba C4b C5b . . 108.22(9) yes
H4ba C4b H5bb . . 134.81(8) yes
H4ba C4b H5ba . . 97.34(7) yes
H4ba C4b C6b . . 86.05(7) yes
H4ba C4b H6bb . . 89.83(6) yes
H4ba C4b H6ba . . 65.26(5) yes
C5b C4b H5bb . . 26.84(5) yes
C5b C4b H5ba . . 27.01(5) yes
C5b C4b C6b . . 33.75(6) yes
C5b C4b H6bb . . 49.45(5) yes
C5b C4b H6ba . . 48.44(5) yes
H5bb C4b H5ba . . 45.53(3) yes
H5bb C4b C6b . . 52.39(4) yes
H5bb C4b H6bb . . 58.51(3) yes
H5bb C4b H6ba . . 71.59(3) yes
H5ba C4b C6b . . 52.35(4) yes
H5ba C4b H6bb . . 72.31(3) yes
H5ba C4b H6ba . . 56.98(2) yes
C6b C4b H6bb . . 21.24(3) yes
C6b C4b H6ba . . 20.97(3) yes
H6bb C4b H6ba . . 33.647(12) yes
C3b C5b H3bb . . 20.75(3) yes
C3b C5b H3ba . . 20.89(3) yes
C3b C5b C4b . . 32.65(6) yes
C3b C5b H4bb . . 51.61(4) yes
C3b C5b H4ba . . 51.67(4) yes
C3b C5b H5bb . . 93.49(7) yes
C3b C5b H5ba . . 88.05(7) yes
C3b C5b C6b . . 144.94(9) yes
C3b C5b H6bb . . 127.64(6) yes
C3b C5b H6ba . . 125.52(6) yes
C3b C5b C7b . . 176.50(6) yes
C3b C5b H7bb . . 162.49(5) yes
C3b C5b H7ba . . 158.24(6) yes
H3bb C5b H3ba . . 33.345(13) yes
H3bb C5b C4b . . 47.73(5) yes
H3bb C5b H4bb . . 57.03(3) yes
H3bb C5b H4ba . . 71.01(3) yes
H3bb C5b H5bb . . 72.85(6) yes
H3bb C5b H5ba . . 92.23(7) yes
H3bb C5b C6b . . 156.33(9) yes
H3bb C5b H6bb . . 130.98(5) yes
H3bb C5b H6ba . . 145.16(6) yes
H3bb C5b C7b . . 162.74(6) yes
H3bb C5b H7bb . . 142.05(5) yes
H3bb C5b H7ba . . 154.27(5) yes
H3ba C5b C4b . . 47.56(5) yes
H3ba C5b H4bb . . 70.90(3) yes
H3ba C5b H4ba . . 56.62(3) yes
H3ba C5b H5bb . . 101.51(7) yes
H3ba C5b H5ba . . 67.28(6) yes
H3ba C5b C6b . . 148.25(8) yes
H3ba C5b H6bb . . 143.25(6) yes
H3ba C5b H6ba . . 122.26(5) yes
H3ba C5b C7b . . 157.89(6) yes
H3ba C5b H7bb . . 161.43(5) yes
H3ba C5b H7ba . . 137.37(5) yes
C4b C5b H4bb . . 26.93(5) yes
C4b C5b H4ba . . 27.06(5) yes
C4b C5b H5bb . . 109.11(9) yes
C4b C5b H5ba . . 109.23(10) yes
C4b C5b C6b . . 112.63(10) yes
C4b C5b H6bb . . 96.36(8) yes
C4b C5b H6ba . . 98.04(8) yes
C4b C5b C7b . . 145.08(9) yes
C4b C5b H7bb . . 149.87(8) yes
C4b C5b H7ba . . 155.16(8) yes
H4bb C5b H4ba . . 45.30(3) yes
H4bb C5b H5bb . . 93.37(7) yes
H4bb C5b H5ba . . 135.98(9) yes
H4bb C5b C6b . . 99.44(8) yes
H4bb C5b H6bb . . 76.59(4) yes
H4bb C5b H6ba . . 96.17(5) yes
H4bb C5b C7b . . 127.76(6) yes
H4bb C5b H7bb . . 124.33(5) yes
H4bb C5b H7ba . . 147.83(6) yes
H4ba C5b H5bb . . 135.91(9) yes
H4ba C5b H5ba . . 98.22(8) yes
H4ba C5b C6b . . 94.64(8) yes
H4ba C5b H6bb . . 88.25(5) yes
H4ba C5b H6ba . . 74.21(4) yes
H4ba C5b C7b . . 125.08(6) yes
H4ba C5b H7bb . . 141.01(5) yes
H4ba C5b H7ba . . 128.56(5) yes
H5bb C5b H5ba . . 107.63(12) yes
H5bb C5b C6b . . 109.35(10) yes
H5bb C5b H6bb . . 96.98(8) yes
H5bb C5b H6ba . . 135.94(9) yes
H5bb C5b C7b . . 89.98(7) yes
H5bb C5b H7bb . . 69.20(6) yes
H5bb C5b H7ba . . 94.11(7) yes
H5ba C5b C6b . . 108.77(9) yes
H5ba C5b H6bb . . 135.41(8) yes
H5ba C5b H6ba . . 94.63(7) yes
H5ba C5b C7b . . 91.34(7) yes
H5ba C5b H7bb . . 99.45(7) yes
H5ba C5b H7ba . . 70.22(6) yes
C6b C5b H6bb . . 26.68(5) yes
C6b C5b H6ba . . 26.61(5) yes
C6b C5b C7b . . 32.49(6) yes
C6b C5b H7bb . . 46.69(6) yes
C6b C5b H7ba . . 48.70(6) yes
H6bb C5b H6ba . . 44.78(2) yes
H6bb C5b C7b . . 51.29(4) yes
H6bb C5b H7bb . . 55.30(3) yes
H6bb C5b H7ba . . 71.47(3) yes
H6ba C5b C7b . . 51.10(4) yes
H6ba C5b H7bb . . 69.96(3) yes
H6ba C5b H7ba . . 57.90(3) yes
C7b C5b H7bb . . 20.89(3) yes
C7b C5b H7ba . . 21.24(3) yes
H7bb C5b H7ba . . 33.676(13) yes
C4b C6b H4bb . . 20.98(3) yes
C4b C6b H4ba . . 21.68(3) yes
C4b C6b C5b . . 33.62(6) yes
C4b C6b H5bb . . 52.11(4) yes
C4b C6b H5ba . . 52.37(4) yes
C4b C6b H6bb . . 88.35(7) yes
C4b C6b H6ba . . 90.65(8) yes
C4b C6b C7b . . 148.43(9) yes
C4b C6b H7bb . . 129.97(6) yes
C4b C6b H7ba . . 128.91(6) yes
C4b C6b C8b . . 177.15(7) yes
C4b C6b H8bb . . 158.52(6) yes
C4b C6b H8ba . . 155.91(6) yes
H4bb C6b H4ba . . 33.982(14) yes
H4bb C6b C5b . . 47.57(6) yes
H4bb C6b H5bb . . 55.77(2) yes
H4bb C6b H5ba . . 71.17(3) yes
H4bb C6b H6bb . . 67.55(6) yes
H4bb C6b H6ba . . 99.03(8) yes
H4bb C6b C7b . . 151.97(8) yes
H4bb C6b H7bb . . 125.60(5) yes
H4bb C6b H7ba . . 144.94(5) yes
H4bb C6b C8b . . 159.19(6) yes
H4bb C6b H8bb . . 138.00(5) yes
H4bb C6b H8ba . . 155.92(5) yes
H4ba C6b C5b . . 50.41(6) yes
H4ba C6b H5bb . . 72.84(3) yes
H4ba C6b H5ba . . 59.71(3) yes
H4ba C6b H6bb . . 92.06(8) yes
H4ba C6b H6ba . . 69.15(6) yes
H4ba C6b C7b . . 158.35(9) yes
H4ba C6b H7bb . . 150.76(5) yes
H4ba C6b H7ba . . 131.78(5) yes
H4ba C6b C8b . . 155.50(5) yes
H4ba C6b H8bb . . 149.97(5) yes
H4ba C6b H8ba . . 134.33(5) yes
C5b C6b H5bb . . 26.69(5) yes
C5b C6b H5ba . . 27.10(5) yes
C5b C6b H6bb . . 108.63(9) yes
C5b C6b H6ba . . 108.91(10) yes
C5b C6b C7b . . 114.85(11) yes
C5b C6b H7bb . . 100.78(8) yes
C5b C6b H7ba . . 97.66(8) yes
C5b C6b C8b . . 148.57(10) yes
C5b C6b H8bb . . 157.63(8) yes
C5b C6b H8ba . . 152.56(9) yes
H5bb C6b H5ba . . 45.45(2) yes
H5bb C6b H6bb . . 96.32(7) yes
H5bb C6b H6ba . . 135.58(9) yes
H5bb C6b C7b . . 98.65(8) yes
H5bb C6b H7bb . . 78.04(4) yes
H5bb C6b H7ba . . 91.53(5) yes
H5bb C6b C8b . . 130.70(6) yes
H5bb C6b H8bb . . 131.59(5) yes
H5bb C6b H8ba . . 148.04(6) yes
H5ba C6b H6bb . . 135.69(8) yes
H5ba C6b H6ba . . 94.48(8) yes
H5ba C6b C7b . . 99.93(8) yes
H5ba C6b H7bb . . 97.46(5) yes
H5ba C6b H7ba . . 76.64(4) yes
H5ba C6b C8b . . 128.66(7) yes
H5ba C6b H8bb . . 148.30(6) yes
H5ba C6b H8ba . . 125.76(5) yes
H6bb C6b H6ba . . 107.03(12) yes
H6bb C6b C7b . . 108.86(10) yes
H6bb C6b H7bb . . 93.69(8) yes
H6bb C6b H7ba . . 135.59(9) yes
H6bb C6b C8b . . 91.64(7) yes
H6bb C6b H8bb . . 70.46(6) yes
H6bb C6b H8ba . . 98.51(7) yes
H6ba C6b C7b . . 108.29(9) yes
H6ba C6b H7bb . . 135.30(9) yes
H6ba C6b H7ba . . 96.92(8) yes
H6ba C6b C8b . . 86.62(7) yes
H6ba C6b H8bb . . 92.21(7) yes
H6ba C6b H8ba . . 65.26(5) yes
C7b C6b H7bb . . 27.15(5) yes
C7b C6b H7ba . . 26.82(5) yes
C7b C6b C8b . . 33.94(6) yes
C7b C6b H8bb . . 48.75(5) yes
C7b C6b H8ba . . 49.69(5) yes
H7bb C6b H7ba . . 45.51(3) yes
H7bb C6b C8b . . 52.88(4) yes
H7bb C6b H8bb . . 57.60(3) yes
H7bb C6b H8ba . . 72.90(3) yes
H7ba C6b C8b . . 52.40(4) yes
H7ba C6b H8bb . . 71.80(3) yes
H7ba C6b H8ba . . 58.45(3) yes
C8b C6b H8bb . . 21.19(3) yes
C8b C6b H8ba . . 21.38(3) yes
H8bb C6b H8ba . . 34.048(13) yes
C5b C7b H5bb . . 21.06(3) yes
C5b C7b H5ba . . 21.09(3) yes
C5b C7b C6b . . 32.66(6) yes
C5b C7b H6bb . . 51.43(4) yes
C5b C7b H6ba . . 51.58(4) yes
C5b C7b H7bb . . 92.24(7) yes
C5b C7b H7ba . . 88.75(7) yes
C5b C7b C8b . . 144.75(9) yes
C5b C7b H8bb . . 128.24(7) yes
C5b C7b H8ba . . 124.50(6) yes
C5b C7b C9b . . 174.78(6) yes
C5b C7b H9bb . . 156.24(6) yes
C5b C7b H9ba . . 164.17(5) yes
H5bb C7b H5ba . . 33.738(13) yes
H5bb C7b C6b . . 48.25(5) yes
H5bb C7b H6bb . . 57.45(3) yes
H5bb C7b H6ba . . 71.35(3) yes
H5bb C7b H7bb . . 71.30(6) yes
H5bb C7b H7ba . . 92.93(7) yes
H5bb C7b C8b . . 155.78(9) yes
H5bb C7b H8bb . . 130.51(5) yes
H5bb C7b H8ba . . 144.04(6) yes
H5bb C7b C9b . . 164.04(6) yes
H5bb C7b H9bb . . 156.04(5) yes
H5bb C7b H9ba . . 143.13(5) yes
H5ba C7b C6b . . 47.45(5) yes
H5ba C7b H6bb . . 70.72(3) yes
H5ba C7b H6ba . . 56.23(3) yes
H5ba C7b H7bb . . 100.37(7) yes
H5ba C7b H7ba . . 67.79(6) yes
H5ba C7b C8b . . 148.57(8) yes
H5ba C7b H8bb . . 144.69(6) yes
H5ba C7b H8ba . . 122.18(5) yes
H5ba C7b C9b . . 156.01(6) yes
H5ba C7b H9bb . . 135.24(5) yes
H5ba C7b H9ba . . 158.64(5) yes
C6b C7b H6bb . . 26.70(5) yes
C6b C7b H6ba . . 26.92(5) yes
C6b C7b H7bb . . 108.70(9) yes
C6b C7b H7ba . . 109.35(10) yes
C6b C7b C8b . . 112.28(10) yes
C6b C7b H8bb . . 97.58(8) yes
C6b C7b H8ba . . 96.06(7) yes
C6b C7b C9b . . 144.67(9) yes
C6b C7b H9bb . . 150.57(8) yes
C6b C7b H9ba . . 153.62(8) yes
H6bb C7b H6ba . . 44.98(3) yes
H6bb C7b H7bb . . 93.80(8) yes
H6bb C7b H7ba . . 135.96(9) yes
H6bb C7b C8b . . 98.64(8) yes
H6bb C7b H8bb . . 76.99(5) yes
H6bb C7b H8ba . . 93.24(5) yes
H6bb C7b C9b . . 128.55(6) yes
H6bb C7b H9bb . . 146.49(6) yes
H6bb C7b H9ba . . 128.63(5) yes
H6ba C7b H7bb . . 135.47(9) yes
H6ba C7b H7ba . . 97.84(8) yes
H6ba C7b C8b . . 94.93(8) yes
H6ba C7b H8bb . . 90.67(5) yes
H6ba C7b H8ba . . 73.01(4) yes
H6ba C7b C9b . . 124.00(6) yes
H6ba C7b H9bb . . 123.95(5) yes
H6ba C7b H9ba . . 142.34(5) yes
H7bb C7b H7ba . . 107.40(12) yes
H7bb C7b C8b . . 109.98(10) yes
H7bb C7b H8bb . . 95.57(8) yes
H7bb C7b H8ba . . 136.74(9) yes
H7bb C7b C9b . . 92.96(7) yes
H7bb C7b H9bb . . 99.62(8) yes
H7bb C7b H9ba . . 71.96(6) yes
H7ba C7b C8b . . 109.01(9) yes
H7ba C7b H8bb . . 135.87(8) yes
H7ba C7b H8ba . . 96.45(7) yes
H7ba C7b C9b . . 89.27(7) yes
H7ba C7b H9bb . . 68.12(6) yes
H7ba C7b H9ba . . 94.96(7) yes
C8b C7b H8bb . . 26.88(5) yes
C8b C7b H8ba . . 26.80(5) yes
C8b C7b C9b . . 32.46(6) yes
C8b C7b H9bb . . 47.90(6) yes
C8b C7b H9ba . . 47.42(6) yes
H8bb C7b H8ba . . 45.16(2) yes
H8bb C7b C9b . . 51.58(4) yes
H8bb C7b H9bb . . 71.27(3) yes
H8bb C7b H9ba . . 56.66(3) yes
H8ba C7b C9b . . 50.99(3) yes
H8ba C7b H9bb . . 56.45(2) yes
H8ba C7b H9ba . . 70.44(3) yes
C9b C7b H9bb . . 21.16(3) yes
C9b C7b H9ba . . 21.00(3) yes
H9bb C7b H9ba . . 33.790(13) yes
C6b C8b H6bb . . 20.87(3) yes
C6b C8b H6ba . . 21.52(3) yes
C6b C8b C7b . . 33.78(6) yes
C6b C8b H7bb . . 52.11(4) yes
C6b C8b H7ba . . 52.33(4) yes
C6b C8b H8bb . . 90.20(7) yes
C6b C8b H8ba . . 88.31(7) yes
C6b C8b C9b . . 148.62(9) yes
C6b C8b H9bb . . 128.50(6) yes
C6b C8b H9ba . . 130.81(6) yes
C6b C8b Cab . . 176.47(7) yes
C6b C8b Habb . . 158.14(6) yes
C6b C8b Haba . . 155.74(5) yes
H6bb C8b H6ba . . 33.782(13) yes
H6bb C8b C7b . . 47.90(6) yes
H6bb C8b H7bb . . 56.13(2) yes
H6bb C8b H7ba . . 71.16(3) yes
H6bb C8b H8bb . . 69.35(6) yes
H6bb C8b H8ba . . 95.22(7) yes
H6bb C8b C9b . . 155.78(8) yes
H6bb C8b H9bb . . 146.78(5) yes
H6bb C8b H9ba . . 129.60(5) yes
H6bb C8b Cab . . 158.86(6) yes
H6bb C8b Habb . . 137.68(5) yes
H6bb C8b Haba . . 154.66(5) yes
H6ba C8b C7b . . 50.16(6) yes
H6ba C8b H7bb . . 72.55(3) yes
H6ba C8b H7ba . . 59.27(3) yes
H6ba C8b H8bb . . 95.64(7) yes
H6ba C8b H8ba . . 66.81(6) yes
H6ba C8b C9b . . 154.67(8) yes
H6ba C8b H9bb . . 127.85(5) yes
H6ba C8b H9ba . . 149.79(5) yes
H6ba C8b Cab . . 155.08(5) yes
H6ba C8b Habb . . 150.10(5) yes
H6ba C8b Haba . . 134.25(4) yes
C7b C8b H7bb . . 26.62(5) yes
C7b C8b H7ba . . 26.85(5) yes
C7b C8b H8bb . . 108.49(9) yes
C7b C8b H8ba . . 108.57(10) yes
C7b C8b C9b . . 114.93(10) yes
C7b C8b H9bb . . 98.94(8) yes
C7b C8b H9ba . . 99.64(8) yes
C7b C8b Cab . . 149.15(9) yes
C7b C8b Habb . . 157.70(8) yes
C7b C8b Haba . . 153.46(8) yes
H7bb C8b H7ba . . 45.24(2) yes
H7bb C8b H8bb . . 94.33(7) yes
H7bb C8b H8ba . . 135.15(9) yes
H7bb C8b C9b . . 100.73(8) yes
H7bb C8b H9bb . . 95.71(5) yes
H7bb C8b H9ba . . 78.72(4) yes
H7bb C8b Cab . . 131.41(6) yes
H7bb C8b Habb . . 131.69(5) yes
H7bb C8b Haba . . 148.85(6) yes
H7ba C8b H8bb . . 135.32(8) yes
H7ba C8b H8ba . . 96.01(8) yes
H7ba C8b C9b . . 98.28(8) yes
H7ba C8b H9bb . . 76.28(4) yes
H7ba C8b H9ba . . 93.65(5) yes
H7ba C8b Cab . . 129.27(6) yes
H7ba C8b Habb . . 148.70(6) yes
H7ba C8b Haba . . 126.88(5) yes
H8bb C8b H8ba . . 107.49(12) yes
H8bb C8b C9b . . 109.36(10) yes
H8bb C8b H9bb . . 136.38(9) yes
H8bb C8b H9ba . . 95.64(7) yes
H8bb C8b Cab . . 89.69(7) yes
H8bb C8b Habb . . 68.58(6) yes
H8bb C8b Haba . . 97.43(7) yes
H8ba C8b C9b . . 107.76(9) yes
H8ba C8b H9bb . . 94.50(8) yes
H8ba C8b H9ba . . 134.76(9) yes
H8ba C8b Cab . . 88.35(7) yes
H8ba C8b Habb . . 93.03(7) yes
H8ba C8b Haba . . 67.43(5) yes
C9b C8b H9bb . . 27.02(5) yes
C9b C8b H9ba . . 27.01(5) yes
C9b C8b Cab . . 34.21(6) yes
C9b C8b Habb . . 50.47(5) yes
C9b C8b Haba . . 48.13(5) yes
H9bb C8b H9ba . . 45.66(3) yes
H9bb C8b Cab . . 52.99(4) yes
H9bb C8b Habb . . 73.18(3) yes
H9bb C8b Haba . . 56.62(2) yes
H9ba C8b Cab . . 52.71(4) yes
H9ba C8b Habb . . 59.70(3) yes
H9ba C8b Haba . . 71.50(3) yes
Cab C8b Habb . . 21.19(3) yes
Cab C8b Haba . . 20.99(3) yes
Habb C8b Haba . . 33.684(13) yes
O4b C9b C7b . . 158.46(7) yes
O4b C9b H7bb . . 139.94(6) yes
O4b C9b H7ba . . 145.42(7) yes
O4b C9b C8b . . 165.96(9) yes
O4b C9b H8bb . . 140.40(7) yes
O4b C9b H8ba . . 149.48(6) yes
O4b C9b H9bb . . 83.53(8) yes
O4b C9b H9ba . . 71.71(7) yes
O4b C9b Cab . . 56.56(7) yes
O4b C9b Habb . . 71.68(5) yes
O4b C9b Haba . . 73.48(5) yes
O4b C9b Cbb . . 24.72(5) yes
O4b C9b O4bm . . 0.70(4) yes
C7b C9b H7bb . . 20.78(3) yes
C7b C9b H7ba . . 21.17(3) yes
C7b C9b C8b . . 32.61(6) yes
C7b C9b H8bb . . 51.41(4) yes
C7b C9b H8ba . . 51.51(4) yes
C7b C9b H9bb . . 90.14(7) yes
C7b C9b H9ba . . 90.88(7) yes
C7b C9b Cab . . 144.21(9) yes
C7b C9b Habb . . 124.80(6) yes
C7b C9b Haba . . 127.68(6) yes
C7b C9b Cbb . . 174.80(7) yes
C7b C9b O4bm . . 157.77(6) yes
H7bb C9b H7ba . . 33.535(12) yes
H7bb C9b C8b . . 47.06(5) yes
H7bb C9b H8bb . . 55.93(2) yes
H7bb C9b H8ba . . 70.56(3) yes
H7bb C9b H9bb . . 96.85(7) yes
H7bb C9b H9ba . . 70.10(5) yes
H7bb C9b Cab . . 151.17(8) yes
H7bb C9b Habb . . 125.44(5) yes
H7bb C9b Haba . . 145.75(6) yes
H7bb C9b Cbb . . 158.26(5) yes
H7bb C9b O4bm . . 139.33(4) yes
H7ba C9b C8b . . 48.43(5) yes
H7ba C9b H8bb . . 71.32(3) yes
H7ba C9b H8ba . . 57.55(3) yes
H7ba C9b H9bb . . 68.98(6) yes
H7ba C9b H9ba . . 96.50(7) yes
H7ba C9b Cab . . 152.45(8) yes
H7ba C9b Habb . . 142.89(6) yes
H7ba C9b Haba . . 127.32(5) yes
H7ba C9b Cbb . . 163.84(6) yes
H7ba C9b O4bm . . 144.79(5) yes
C8b C9b H8bb . . 26.66(5) yes
C8b C9b H8ba . . 27.15(5) yes
C8b C9b H9bb . . 109.02(9) yes
C8b C9b H9ba . . 108.90(9) yes
C8b C9b Cab . . 111.60(10) yes
C8b C9b Habb . . 94.51(8) yes
C8b C9b Haba . . 98.70(7) yes
C8b C9b Cbb . . 143.16(9) yes
C8b C9b O4bm . . 166.52(8) yes
H8bb C9b H8ba . . 45.27(3) yes
H8bb C9b H9bb . . 135.68(9) yes
H8bb C9b H9ba . . 95.42(7) yes
H8bb C9b Cab . . 96.27(8) yes
H8bb C9b Habb . . 73.50(4) yes
H8bb C9b Haba . . 94.43(5) yes
H8bb C9b Cbb . . 123.45(6) yes
H8bb C9b O4bm . . 140.80(5) yes
H8ba C9b H9bb . . 95.59(7) yes
H8ba C9b H9ba . . 136.05(9) yes
H8ba C9b Cab . . 96.03(8) yes
H8ba C9b Habb . . 88.99(5) yes
H8ba C9b Haba . . 76.18(4) yes
H8ba C9b Cbb . . 126.36(6) yes
H8ba C9b O4bm . . 150.10(5) yes
H9bb C9b H9ba . . 107.77(12) yes
H9bb C9b Cab . . 110.09(9) yes
H9bb C9b Habb . . 136.13(8) yes
H9bb C9b Haba . . 94.21(7) yes
H9bb C9b Cbb . . 94.88(7) yes
H9bb C9b O4bm . . 83.20(7) yes
H9ba C9b Cab . . 109.36(9) yes
H9ba C9b Habb . . 98.21(8) yes
H9ba C9b Haba . . 135.89(8) yes
H9ba C9b Cbb . . 88.90(7) yes
H9ba C9b O4bm . . 71.25(6) yes
Cab C9b Habb . . 26.27(5) yes
Cab C9b Haba . . 26.68(5) yes
Cab C9b Cbb . . 31.87(6) yes
Cab C9b O4bm . . 57.26(6) yes
Habb C9b Haba . . 44.71(2) yes
Habb C9b Cbb . . 50.15(4) yes
Habb C9b O4bm . . 72.32(3) yes
Haba C9b Cbb . . 50.65(3) yes
Haba C9b O4bm . . 74.13(3) yes
Cbb C9b O4bm . . 25.43(3) yes
O3b Cab O4b . . 55.76(8) yes
O3b Cab C8b . . 177.59(8) yes
O3b Cab H8bb . . 156.23(7) yes
O3b Cab H8ba . . 159.24(7) yes
O3b Cab C9b . . 147.11(10) yes
O3b Cab H9bb . . 129.65(8) yes
O3b Cab H9ba . . 127.68(8) yes
O3b Cab Habb . . 90.83(9) yes
O3b Cab Haba . . 88.18(8) yes
O3b Cab Cbb . . 31.32(7) yes
O3b Cab O3bm . . 0.12(5) yes
O3b Cab O4bm . . 56.19(6) yes
O4b Cab C8b . . 125.22(7) yes
O4b Cab H8bb . . 131.96(6) yes
O4b Cab H8ba . . 138.84(7) yes
O4b Cab C9b . . 91.48(9) yes
O4b Cab H9bb . . 81.39(7) yes
O4b Cab H9ba . . 74.84(6) yes
O4b Cab Habb . . 116.89(9) yes
O4b Cab Haba . . 120.99(10) yes
O4b Cab Cbb . . 24.44(7) yes
O4b Cab O3bm . . 55.79(5) yes
O4b Cab O4bm . . 0.43(5) yes
C8b Cab H8bb . . 21.37(3) yes
C8b Cab H8ba . . 21.48(3) yes
C8b Cab C9b . . 34.18(6) yes
C8b Cab H9bb . . 52.49(4) yes
C8b Cab H9ba . . 52.47(4) yes
C8b Cab Habb . . 86.78(7) yes
C8b Cab Haba . . 92.83(7) yes
C8b Cab Cbb . . 149.65(9) yes
C8b Cab O3bm . . 177.47(6) yes
C8b Cab O4bm . . 124.80(6) yes
H8bb Cab H8ba . . 34.264(13) yes
H8bb Cab C9b . . 49.60(6) yes
H8bb Cab H9bb . . 72.31(3) yes
H8bb Cab H9ba . . 57.96(2) yes
H8bb Cab Habb . . 65.50(6) yes
H8bb Cab Haba . . 100.51(7) yes
H8bb Cab Cbb . . 151.79(7) yes
H8bb Cab O3bm . . 156.11(5) yes
H8bb Cab O4bm . . 131.59(4) yes
H8ba Cab C9b . . 49.50(5) yes
H8ba Cab H9bb . . 57.87(3) yes
H8ba Cab H9ba . . 72.34(3) yes
H8ba Cab Habb . . 91.63(7) yes
H8ba Cab Haba . . 71.42(6) yes
H8ba Cab Cbb . . 159.98(9) yes
H8ba Cab O3bm . . 159.29(5) yes
H8ba Cab O4bm . . 138.44(5) yes
C9b Cab H9bb . . 26.64(5) yes
C9b Cab H9ba . . 26.83(5) yes
C9b Cab Habb . . 108.96(9) yes
C9b Cab Haba . . 109.41(9) yes
C9b Cab Cbb . . 115.85(11) yes
C9b Cab O3bm . . 147.15(9) yes
C9b Cab O4bm . . 91.05(7) yes
H9bb Cab H9ba . . 45.42(2) yes
H9bb Cab Habb . . 135.38(8) yes
H9bb Cab Haba . . 93.61(7) yes
H9bb Cab Cbb . . 102.80(8) yes
H9bb Cab O3bm . . 129.74(6) yes
H9bb Cab O4bm . . 81.01(4) yes
H9ba Cab Habb . . 97.58(7) yes
H9ba Cab Haba . . 136.08(9) yes
H9ba Cab Cbb . . 98.27(8) yes
H9ba Cab O3bm . . 127.67(6) yes
H9ba Cab O4bm . . 74.43(4) yes
Habb Cab Haba . . 107.37(12) yes
Habb Cab Cbb . . 107.35(10) yes
Habb Cab O3bm . . 90.72(7) yes
Habb Cab O4bm . . 117.03(8) yes
Haba Cab Cbb . . 107.57(9) yes
Haba Cab O3bm . . 88.25(6) yes
Haba Cab O4bm . . 121.18(8) yes
Cbb Cab O3bm . . 31.36(5) yes
Cbb Cab O4bm . . 24.87(5) yes
O3bm Cab O4bm . . 56.22(3) yes
O3b Cbb Ho3b . . 27.5(6) yes
O3b Cbb O4b . . 123.23(16) yes
O3b Cbb C9b . . 144.57(13) yes
O3b Cbb H9bb . . 148.53(11) yes
O3b Cbb H9ba . . 155.61(13) yes
O3b Cbb Cab . . 112.36(14) yes
O3b Cbb Habb . . 97.78(12) yes
O3b Cbb Haba . . 95.02(11) yes
O3b Cbb O3bm . . 1.10(9) yes
O3b Cbb O4bm . . 123.04(13) yes
O3b Cbb Hhba . 1_655 110.89(11) yes
Ho3b Cbb O4b . . 95.8(6) yes
Ho3b Cbb C9b . . 171.6(6) yes
Ho3b Cbb H9bb . . 164.0(5) yes
Ho3b Cbb H9ba . . 161.4(5) yes
Ho3b Cbb Cab . . 139.5(6) yes
Ho3b Cbb Habb . . 120.7(6) yes
Ho3b Cbb Haba . . 121.6(5) yes
Ho3b Cbb O3bm . . 26.4(5) yes
Ho3b Cbb O4bm . . 95.7(6) yes
Ho3b Cbb Hhba . 1_655 101.3(5) yes
O4b Cbb C9b . . 92.19(11) yes
O4b Cbb H9bb . . 82.88(11) yes
O4b Cbb H9ba . . 77.20(10) yes
O4b Cbb Cab . . 124.39(13) yes
O4b Cbb Habb . . 132.44(11) yes
O4b Cbb Haba . . 137.13(12) yes
O4b Cbb O3bm . . 122.15(13) yes
O4b Cbb O4bm . . 0.19(9) yes
O4b Cbb Hhba . 1_655 70.81(11) yes
C9b Cbb H9bb . . 20.53(3) yes
C9b Cbb H9ba . . 21.30(3) yes
C9b Cbb Cab . . 32.28(6) yes
C9b Cbb Habb . . 51.35(4) yes
C9b Cbb Haba . . 51.96(4) yes
C9b Cbb O3bm . . 145.66(9) yes
C9b Cbb O4bm . . 92.38(6) yes
C9b Cbb Hhba . 1_655 79.15(4) yes
H9bb Cbb H9ba . . 33.513(13) yes
H9bb Cbb Cab . . 45.96(6) yes
H9bb Cbb Habb . . 69.73(3) yes
H9bb Cbb Haba . . 55.24(2) yes
H9bb Cbb O3bm . . 149.48(7) yes
H9bb Cbb O4bm . . 83.06(5) yes
H9bb Cbb Hhba . 1_655 93.32(3) yes
H9ba Cbb Cab . . 48.71(5) yes
H9ba Cbb Habb . . 58.35(3) yes
H9ba Cbb Haba . . 72.30(3) yes
H9ba Cbb O3bm . . 156.37(8) yes
H9ba Cbb O4bm . . 77.39(5) yes
H9ba Cbb Hhba . 1_655 60.11(2) yes
Cab Cbb Habb . . 27.02(5) yes
Cab Cbb Haba . . 27.53(5) yes
Cab Cbb O3bm . . 113.44(10) yes
Cab Cbb O4bm . . 124.58(9) yes
Cab Cbb Hhba . 1_655 89.22(6) yes
Habb Cbb Haba . . 45.55(3) yes
Habb Cbb O3bm . . 98.69(7) yes
Habb Cbb O4bm . . 132.61(7) yes
Habb Cbb Hhba . 1_655 72.77(4) yes
Haba Cbb O3bm . . 96.10(7) yes
Haba Cbb O4bm . . 137.28(8) yes
Haba Cbb Hhba . 1_655 115.94(5) yes
O3bm Cbb O4bm . . 121.95(9) yes
O3bm Cbb Hhba . 1_655 110.54(6) yes
O4bm Cbb Hhba . 1_655 70.88(5) yes
O1a O1am Ho1a . . 73(3) yes
O1a O1am O2a . . 20(3) yes
O1a O1am C1a . . 39(3) yes
O1a O1am C2a . . 71(3) yes
O1a O1am H2aa . . 69(3) yes
O1a O1am H2ab . . 95(3) yes
O1a O1am H7ab . 3_867 145(3) yes
O1a O1am O2am . . 19(3) yes
O1a O1am Heaa . 2_746 83(3) yes
O1a O1am N1b . 2_746 76(3) yes
Ho1a O1am O2a . . 81.5(8) yes
Ho1a O1am C1a . . 108.0(8) yes
Ho1a O1am C2a . . 143.8(8) yes
Ho1a O1am H2aa . . 140.6(8) yes
Ho1a O1am H2ab . . 164.1(9) yes
Ho1a O1am H7ab . 3_867 127.3(8) yes
Ho1a O1am O2am . . 80.9(8) yes
Ho1a O1am Heaa . 2_746 88.8(10) yes
Ho1a O1am N1b . 2_746 6.4(10) yes
O2a O1am C1a . . 26.55(7) yes
O2a O1am C2a . . 62.47(6) yes
O2a O1am H2aa . . 67.18(5) yes
O2a O1am H2ab . . 83.95(5) yes
O2a O1am H7ab . 3_867 126.31(5) yes
O2a O1am O2am . . 0.68(5) yes
O2a O1am Heaa . 2_746 101.55(5) yes
O2a O1am N1b . 2_746 85.47(5) yes
C1a O1am C2a . . 35.93(6) yes
C1a O1am H2aa . . 43.34(5) yes
C1a O1am H2ab . . 57.72(5) yes
C1a O1am H7ab . 3_867 107.71(5) yes
C1a O1am O2am . . 27.11(5) yes
C1a O1am Heaa . 2_746 100.81(5) yes
C1a O1am N1b . 2_746 111.83(5) yes
C2a O1am H2aa . . 19.94(3) yes
C2a O1am H2ab . . 23.31(3) yes
C2a O1am H7ab . 3_867 80.66(3) yes
C2a O1am O2am . . 63.02(3) yes
C2a O1am Heaa . 2_746 95.26(3) yes
C2a O1am N1b . 2_746 147.00(3) yes
H2aa O1am H2ab . . 34.225 yes
H2aa O1am H7ab . 3_867 91.317 yes
H2aa O1am O2am . . 67.548 yes
H2aa O1am Heaa . 2_746 75.327(12) yes
H2aa O1am N1b . 2_746 140.245(14) yes
H2ab O1am H7ab . 3_867 58.345 yes
H2ab O1am O2am . . 84.56 yes
H2ab O1am Heaa . 2_746 100.452(13) yes
H2ab O1am N1b . 2_746 169.331(16) yes
H7ab O1am O2am 3_867 . 126.965 yes
H7ab O1am Heaa 3_867 2_746 120.434(14) yes
H7ab O1am N1b 3_867 2_746 128.437(14) yes
O2am O1am Heaa . 2_746 101.144(14) yes
O2am O1am N1b . 2_746 84.874(15) yes
Heaa O1am N1b 2_746 2_746 83.05(2) yes
O1a O2am Ho1a . . 24.7(4) yes
O1a O2am O2a . . 88(4) yes
O1a O2am C1a . . 30.13(7) yes
O1a O2am C2a . . 60.84(6) yes
O1a O2am H2aa . . 64.86(5) yes
O1a O2am C3a . . 89.15(6) yes
O1a O2am H3aa . . 107.84(5) yes
O1a O2am O1am . . 0.31(5) yes
O1a O2am Heaa . 2_646 157.01(5) yes
O1a O2am Hhaa . 2_646 124.20(6) yes
O1a O2am Hcbb . 2_746 89.71(5) yes
O1a O2am Hdab . 2_646 141.19(5) yes
O1a O2am Hdbb . 2_646 116.58(5) yes
Ho1a O2am O2a . . 108(4) yes
Ho1a O2am C1a . . 54.9(4) yes
Ho1a O2am C2a . . 85.5(4) yes
Ho1a O2am H2aa . . 87.8(4) yes
Ho1a O2am C3a . . 113.4(4) yes
Ho1a O2am H3aa . . 132.4(4) yes
Ho1a O2am O1am . . 24.8(4) yes
Ho1a O2am Heaa . 2_646 168.2(4) yes
Ho1a O2am Hhaa . 2_646 113.1(4) yes
Ho1a O2am Hcbb . 2_746 65.3(4) yes
Ho1a O2am Hdab . 2_646 117.1(4) yes
Ho1a O2am Hdbb . 2_646 98.1(4) yes
O2a O2am C1a . . 63(5) yes
O2a O2am C2a . . 44(5) yes
O2a O2am H2aa . . 60(5) yes
O2a O2am C3a . . 23(4) yes
O2a O2am H3aa . . 35(4) yes
O2a O2am O1am . . 87(4) yes
O2a O2am Heaa . 2_646 82(4) yes
O2a O2am Hhaa . 2_646 134(4) yes
O2a O2am Hcbb . 2_746 155(4) yes
O2a O2am Hdab . 2_646 116(5) yes
O2a O2am Hdbb . 2_646 101(4) yes
C1a O2am C2a . . 30.74(6) yes
C1a O2am H2aa . . 38.35(5) yes
C1a O2am C3a . . 59.66(6) yes
C1a O2am H3aa . . 77.81(5) yes
C1a O2am O1am . . 30.01(5) yes
C1a O2am Heaa . 2_646 128.69(5) yes
C1a O2am Hhaa . 2_646 128.92(6) yes
C1a O2am Hcbb . 2_746 119.42(5) yes
C1a O2am Hdab . 2_646 167.72(5) yes
C1a O2am Hdbb . 2_646 134.78(5) yes
C2a O2am H2aa . . 19.45(3) yes
C2a O2am C3a . . 31.03(4) yes
C2a O2am H3aa . . 47.49(3) yes
C2a O2am O1am . . 60.73(3) yes
C2a O2am Heaa . 2_646 98.34(3) yes
C2a O2am Hhaa . 2_646 119.78(3) yes
C2a O2am Hcbb . 2_746 148.65(3) yes
C2a O2am Hdab . 2_646 155.77(3) yes
C2a O2am Hdbb . 2_646 142.15(3) yes
H2aa O2am C3a . . 41.40(3) yes
H2aa O2am H3aa . . 51.155 yes
H2aa O2am O1am . . 64.861 yes
H2aa O2am Heaa . 2_646 92.251(15) yes
H2aa O2am Hhaa . 2_646 101.171(17) yes
H2aa O2am Hcbb . 2_746 139.441(16) yes
H2aa O2am Hdab . 2_646 153.237(13) yes
H2aa O2am Hdbb . 2_646 160.594(14) yes
C3a O2am H3aa . . 19.67(2) yes
C3a O2am O1am . . 88.97(2) yes
C3a O2am Heaa . 2_646 73.55(3) yes
C3a O2am Hhaa . 2_646 115.98(3) yes
C3a O2am Hcbb . 2_746 177.65(2) yes
C3a O2am Hdab . 2_646 124.82(3) yes
C3a O2am Hdbb . 2_646 120.20(3) yes
H3aa O2am O1am . . 107.686 yes
H3aa O2am Heaa . 2_646 53.897(14) yes
H3aa O2am Hhaa . 2_646 99.282(15) yes
H3aa O2am Hcbb . 2_746 161.971(14) yes
H3aa O2am Hdab . 2_646 108.660(14) yes
H3aa O2am Hdbb . 2_646 114.191(14) yes
O1am O2am Heaa . 2_646 157.038(15) yes
O1am O2am Hhaa . 2_646 124.507(19) yes
O1am O2am Hcbb . 2_746 89.885(15) yes
O1am O2am Hdab . 2_646 141.240(13) yes
O1am O2am Hdbb . 2_646 116.469(13) yes
Heaa O2am Hhaa 2_646 2_646 55.31(2) yes
Heaa O2am Hcbb 2_646 2_746 108.08(2) yes
Heaa O2am Hdab 2_646 2_646 61.34(2) yes
Heaa O2am Hdbb 2_646 2_646 85.65(2) yes
Hhaa O2am Hcbb 2_646 2_746 66.34(2) yes
Hhaa O2am Hdab 2_646 2_646 61.39(2) yes
Hhaa O2am Hdbb 2_646 2_646 93.49(2) yes
Hcbb O2am Hdab 2_746 2_646 55.58(2) yes
Hcbb O2am Hdbb 2_746 2_646 58.63(2) yes
Hdab O2am Hdbb 2_646 2_646 33.228(19) yes
O3a O3am Ho3a . . 163(3) yes
O3a O3am O4a . . 78(3) yes
O3a O3am Caa . . 17(2) yes
O3a O3am Haab . . 29(3) yes
O3a O3am Haaa . . 7(2) yes
O3a O3am Cba . . 51(3) yes
O3a O3am O4am . . 78(3) yes
O3a O3am N3a . . 170(2) yes
O3a O3am Hgaa . 1_655 79(3) yes
Ho3a O3am O4a . . 84.8(11) yes
Ho3a O3am Caa . . 147.0(11) yes
Ho3a O3am Haab . . 142.5(11) yes
Ho3a O3am Haaa . . 167.2(11) yes
Ho3a O3am Cba . . 112.2(11) yes
Ho3a O3am O4am . . 85.4(11) yes
Ho3a O3am N3a . . 8.6(12) yes
Ho3a O3am Hgaa . 1_655 108.5(13) yes
O4a O3am Caa . . 62.63(6) yes
O4a O3am Haab . . 68.65(6) yes
O4a O3am Haaa . . 83.44(5) yes
O4a O3am Cba . . 27.40(8) yes
O4a O3am O4am . . 1.90(6) yes
O4a O3am N3a . . 92.02(6) yes
O4a O3am Hgaa . 1_655 112.49(6) yes
Caa O3am Haab . . 20.48(3) yes
Caa O3am Haaa . . 23.20(3) yes
Caa O3am Cba . . 35.25(6) yes
Caa O3am O4am . . 61.90(3) yes
Caa O3am N3a . . 152.84(4) yes
Caa O3am Hgaa . 1_655 81.30(3) yes
Haab O3am Haaa . . 34.575 yes
Haab O3am Cba . . 44.07(6) yes
Haab O3am O4am . . 67.321 yes
Haab O3am N3a . . 143.57(2) yes
Haab O3am Hgaa . 1_655 62.004(12) yes
Haaa O3am Cba . . 56.48(5) yes
Haaa O3am O4am . . 83.037 yes
Haaa O3am N3a . . 175.42(3) yes
Haaa O3am Hgaa . 1_655 80.920(13) yes
Cba O3am O4am . . 26.74(5) yes
Cba O3am N3a . . 119.04(6) yes
Cba O3am Hgaa . 1_655 100.28(6) yes
O4am O3am N3a . . 92.44(3) yes
O4am O3am Hgaa . 1_655 110.591(13) yes
N3a O3am Hgaa . 1_655 101.47(3) yes
O3a O4am Ho3a . . 21.9(4) yes
O3a O4am O4a . . 72.7(15) yes
O3a O4am C9a . . 89.96(6) yes
O3a O4am H9aa . . 108.87(5) yes
O3a O4am Caa . . 60.74(6) yes
O3a O4am Haab . . 64.11(6) yes
O3a O4am Cba . . 28.58(7) yes
O3a O4am O3am . . 1.16(5) yes
O3a O4am Hdbb . 4_665 151.66(6) yes
O3a O4am Heab . 4_665 103.85(6) yes
O3a O4am Hebb . 4_565 134.11(6) yes
O3a O4am Hhab . 4_665 107.14(6) yes
Ho3a O4am O4a . . 67.2(15) yes
Ho3a O4am C9a . . 111.6(4) yes
Ho3a O4am H9aa . . 130.7(4) yes
Ho3a O4am Caa . . 82.5(4) yes
Ho3a O4am Haab . . 83.9(4) yes
Ho3a O4am Cba . . 50.4(4) yes
Ho3a O4am O3am . . 20.7(4) yes
Ho3a O4am Hdbb . 4_665 151.6(4) yes
Ho3a O4am Heab . 4_665 114.5(5) yes
Ho3a O4am Hebb . 4_565 112.8(4) yes
Ho3a O4am Hhab . 4_665 98.6(4) yes
O4a O4am C9a . . 99.5(16) yes
O4a O4am H9aa . . 109.9(15) yes
O4a O4am Caa . . 100.1(17) yes
O4a O4am Haab . . 118.4(17) yes
O4a O4am Cba . . 83.5(17) yes
O4a O4am O3am . . 72.3(15) yes
O4a O4am Hdbb . 4_665 135.6(15) yes
O4a O4am Heab . 4_665 166.0(16) yes
O4a O4am Hebb . 4_565 80.7(17) yes
O4a O4am Hhab . 4_665 143.4(16) yes
C9a O4am H9aa . . 19.70(2) yes
C9a O4am Caa . . 31.63(4) yes
C9a O4am Haab . . 42.33(3) yes
C9a O4am Cba . . 61.76(6) yes
C9a O4am O3am . . 91.11(2) yes
C9a O4am Hdbb . 4_665 84.02(3) yes
C9a O4am Heab . 4_665 66.64(3) yes
C9a O4am Hebb . 4_565 131.54(3) yes
C9a O4am Hhab . 4_665 117.02(3) yes
H9aa O4am Caa . . 48.62(3) yes
H9aa O4am Haab . . 52.973 yes
H9aa O4am Cba . . 80.33(5) yes
H9aa O4am O3am . . 110.029 yes
H9aa O4am Hdbb . 4_665 64.770(14) yes
H9aa O4am Heab . 4_665 57.791(13) yes
H9aa O4am Hebb . 4_565 115.119(14) yes
H9aa O4am Hhab . 4_665 104.746(15) yes
Caa O4am Haab . . 19.84(3) yes
Caa O4am Cba . . 32.25(6) yes
Caa O4am O3am . . 61.89(2) yes
Caa O4am Hdbb . 4_665 104.62(3) yes
Caa O4am Heab . 4_665 67.03(3) yes
Caa O4am Hebb . 4_565 163.17(3) yes
Caa O4am Hhab . 4_665 111.69(3) yes
Haab O4am Cba . . 39.58(5) yes
Haab O4am O3am . . 65.135 yes
Haab O4am Hdbb . 4_665 93.970(16) yes
Haab O4am Heab . 4_665 49.959(14) yes
Haab O4am Hebb . 4_565 159.290(15) yes
Haab O4am Hhab . 4_665 91.884(18) yes
Cba O4am O3am . . 29.74(5) yes
Cba O4am Hdbb . 4_665 133.55(6) yes
Cba O4am Heab . 4_665 87.54(6) yes
Cba O4am Hebb . 4_565 160.90(6) yes
Cba O4am Hhab . 4_665 114.27(6) yes
O3am O4am Hdbb . 4_665 152.024(16) yes
O3am O4am Heab . 4_665 104.440(14) yes
O3am O4am Hebb . 4_565 132.999(14) yes
O3am O4am Hhab . 4_665 106.707(16) yes
Hdbb O4am Heab 4_665 4_665 48.50(2) yes
Hdbb O4am Hebb 4_665 4_565 65.46(2) yes
Hdbb O4am Hhab 4_665 4_665 53.06(2) yes
Heab O4am Hebb 4_665 4_565 109.94(2) yes
Heab O4am Hhab 4_665 4_665 50.54(2) yes
Hebb O4am Hhab 4_565 4_665 74.11(2) yes
H5aa O1bm O1b 1_655 . 100(4) yes
H5aa O1bm Ho1b 1_655 . 92.0(10) yes
H5aa O1bm O2b 1_655 . 86.04(5) yes
H5aa O1bm C1b 1_655 . 87.16(5) yes
H5aa O1bm C2b 1_655 . 90.58(3) yes
H5aa O1bm H2ba 1_655 . 110.983 yes
H5aa O1bm H2bb 1_655 . 77.256 yes
H5aa O1bm O2bm 1_655 . 85.346 yes
H5aa O1bm N1a 1_655 2_746 103.406(14) yes
H5aa O1bm Hfbb 1_655 3_766 149.114(15) yes
O1b O1bm Ho1b . . 148(4) yes
O1b O1bm O2b . . 71(4) yes
O1b O1bm C1b . . 45(4) yes
O1b O1bm C2b . . 12(4) yes
O1b O1bm H2ba . . 11(4) yes
O1b O1bm H2bb . . 26(4) yes
O1b O1bm O2bm . . 72(4) yes
O1b O1bm N1a . 2_746 148(4) yes
O1b O1bm Hfbb . 3_766 72(4) yes
Ho1b O1bm O2b . . 80.9(10) yes
Ho1b O1bm C1b . . 108.0(10) yes
Ho1b O1bm C2b . . 143.2(10) yes
Ho1b O1bm H2ba . . 143.3(9) yes
Ho1b O1bm H2bb . . 159.2(11) yes
Ho1b O1bm O2bm . . 80.5(10) yes
Ho1b O1bm N1a . 2_746 13.5(11) yes
Ho1b O1bm Hfbb . 3_766 110.3(11) yes
O2b O1bm C1b . . 27.16(7) yes
O2b O1bm C2b . . 62.70(6) yes
O2b O1bm H2ba . . 72.93(5) yes
O2b O1bm H2bb . . 80.66(5) yes
O2b O1bm O2bm . . 0.79(5) yes
O2b O1bm N1a . 2_746 88.91(5) yes
O2b O1bm Hfbb . 3_766 117.58(5) yes
C1b O1bm C2b . . 35.55(6) yes
C1b O1bm H2ba . . 48.23(5) yes
C1b O1bm H2bb . . 54.41(5) yes
C1b O1bm O2bm . . 27.55(5) yes
C1b O1bm N1a . 2_746 115.09(5) yes
C1b O1bm Hfbb . 3_766 104.95(5) yes
C2b O1bm H2ba . . 21.66(3) yes
C2b O1bm H2bb . . 22.86(3) yes
C2b O1bm O2bm . . 63.10(3) yes
C2b O1bm N1a . 2_746 147.61(3) yes
C2b O1bm Hfbb . 3_766 84.11(3) yes
H2ba O1bm H2bb . . 35.504 yes
H2ba O1bm O2bm . . 73.54 yes
H2ba O1bm N1a . 2_746 139.360(14) yes
H2ba O1bm Hfbb . 3_766 62.920(14) yes
H2bb O1bm O2bm . . 80.869 yes
H2bb O1bm N1a . 2_746 169.501(16) yes
H2bb O1bm Hfbb . 3_766 86.823(14) yes
O2bm O1bm N1a . 2_746 88.722(17) yes
O2bm O1bm Hfbb . 3_766 118.363(15) yes
N1a O1bm Hfbb 2_746 3_766 97.02(2) yes
H2aa O2bm H4aa . . 52.493 yes
H2aa O2bm O1b . . 96.26(5) yes
H2aa O2bm Ho1b . . 83.4(4) yes
H2aa O2bm O2b . . 165(4) yes
H2aa O2bm C1b . . 113.42(5) yes
H2aa O2bm C2b . . 125.72(2) yes
H2aa O2bm H2ba . . 141.356 yes
H2aa O2bm C3b . . 121.75(2) yes
H2aa O2bm H3ba . . 128.68 yes
H2aa O2bm O1bm . . 95.723 yes
H2aa O2bm Hdaa . 2_646 95.931(14) yes
H2aa O2bm Hdba . 2_646 61.268(13) yes
H2aa O2bm Hhbb . 3_666 152.599(15) yes
H4aa O2bm O1b . . 121.91(5) yes
H4aa O2bm Ho1b . . 125.6(4) yes
H4aa O2bm O2b . . 124(4) yes
H4aa O2bm C1b . . 111.64(5) yes
H4aa O2bm C2b . . 96.31(3) yes
H4aa O2bm H2ba . . 112.815 yes
H4aa O2bm C3b . . 74.53(2) yes
H4aa O2bm H3ba . . 76.41 yes
H4aa O2bm O1bm . . 121.935 yes
H4aa O2bm Hdaa . 2_646 100.021(16) yes
H4aa O2bm Hdba . 2_646 79.711(15) yes
H4aa O2bm Hhbb . 3_666 135.436(16) yes
O1b O2bm Ho1b . . 23.7(4) yes
O1b O2bm O2b . . 97(4) yes
O1b O2bm C1b . . 30.21(7) yes
O1b O2bm C2b . . 60.81(6) yes
O1b O2bm H2ba . . 58.96(5) yes
O1b O2bm C3b . . 92.10(6) yes
O1b O2bm H3ba . . 108.33(5) yes
O1b O2bm O1bm . . 0.74(5) yes
O1b O2bm Hdaa . 2_646 134.45(5) yes
O1b O2bm Hdba . 2_646 131.71(5) yes
O1b O2bm Hhbb . 3_666 95.96(5) yes
Ho1b O2bm O2b . . 107(4) yes
Ho1b O2bm C1b . . 53.9(4) yes
Ho1b O2bm C2b . . 84.4(4) yes
Ho1b O2bm H2ba . . 80.7(4) yes
Ho1b O2bm C3b . . 115.8(4) yes
Ho1b O2bm H3ba . . 131.4(4) yes
Ho1b O2bm O1bm . . 23.0(4) yes
Ho1b O2bm Hdaa . 2_646 116.4(4) yes
Ho1b O2bm Hdba . 2_646 108.0(4) yes
Ho1b O2bm Hhbb . 3_666 98.6(4) yes
O2b O2bm C1b . . 82(4) yes
O2b O2bm C2b . . 68(4) yes
O2b O2bm H2ba . . 53(4) yes
O2b O2bm C3b . . 65(4) yes
O2b O2bm H3ba . . 52(4) yes
O2b O2bm O1bm . . 98(4) yes
O2b O2bm Hdaa . 2_646 70(4) yes
O2b O2bm Hdba . 2_646 104(4) yes
O2b O2bm Hhbb . 3_666 18(4) yes
C1b O2bm C2b . . 30.60(6) yes
C1b O2bm H2ba . . 32.00(5) yes
C1b O2bm C3b . . 62.02(6) yes
C1b O2bm H3ba . . 78.33(5) yes
C1b O2bm O1bm . . 30.93(5) yes
C1b O2bm Hdaa . 2_646 145.73(5) yes
C1b O2bm Hdba . 2_646 161.75(6) yes
C1b O2bm Hhbb . 3_666 88.82(5) yes
C2b O2bm H2ba . . 17.91(3) yes
C2b O2bm C3b . . 31.73(4) yes
C2b O2bm H3ba . . 47.95(3) yes
C2b O2bm O1bm . . 61.53(3) yes
C2b O2bm Hdaa . 2_646 136.23(3) yes
C2b O2bm Hdba . 2_646 167.00(3) yes
C2b O2bm Hhbb . 3_666 81.58(3) yes
H2ba O2bm C3b . . 41.39(2) yes
H2ba O2bm H3ba . . 51.175 yes
H2ba O2bm O1bm . . 59.678 yes
H2ba O2bm Hdaa . 2_646 122.684(14) yes
H2ba O2bm Hdba . 2_646 157.368(13) yes
H2ba O2bm Hhbb . 3_666 65.171(15) yes
C3b O2bm H3ba . . 20.08(2) yes
C3b O2bm O1bm . . 92.81(3) yes
C3b O2bm Hdaa . 2_646 117.48(3) yes
C3b O2bm Hdba . 2_646 136.18(3) yes
C3b O2bm Hhbb . 3_666 82.13(2) yes
H3ba O2bm O1bm . . 109.064 yes
H3ba O2bm Hdaa . 2_646 97.408(14) yes
H3ba O2bm Hdba . 2_646 119.114(14) yes
H3ba O2bm Hhbb . 3_666 69.407(14) yes
O1bm O2bm Hdaa . 2_646 134.094(16) yes
O1bm O2bm Hdba . 2_646 130.992(15) yes
O1bm O2bm Hhbb . 3_666 96.245(16) yes
Hdaa O2bm Hdba 2_646 2_646 34.69(2) yes
Hdaa O2bm Hhbb 2_646 3_666 58.54(2) yes
Hdba O2bm Hhbb 2_646 3_666 92.55(2) yes
O3b O3bm Ho3b . . 145(3) yes
O3b O3bm O4b . . 61(3) yes
O3b O3bm H2ba . 3_766 124(3) yes
O3b O3bm H4ba . 3_766 75(3) yes
O3b O3bm Cab . . 6(3) yes
O3b O3bm Habb . . 28(3) yes
O3b O3bm Haba . . 20(3) yes
O3b O3bm Cbb . . 34(3) yes
O3b O3bm O4bm . . 61(3) yes
O3b O3bm N3b . . 149(3) yes
O3b O3bm Hgab . 1_655 97(3) yes
O3b O3bm Hgbb . 1_655 82(3) yes
Ho3b O3bm O4b . . 84.1(10) yes
Ho3b O3bm H2ba . 3_766 90.3(10) yes
Ho3b O3bm H4ba . 3_766 139.7(10) yes
Ho3b O3bm Cab . . 145.6(10) yes
Ho3b O3bm Habb . . 147.1(9) yes
Ho3b O3bm Haba . . 159.0(11) yes
Ho3b O3bm Cbb . . 110.9(10) yes
Ho3b O3bm O4bm . . 83.4(10) yes
Ho3b O3bm N3b . . 8.5(11) yes
Ho3b O3bm Hgab . 1_655 110.1(11) yes
Ho3b O3bm Hgbb . 1_655 109.5(11) yes
O4b O3bm H2ba . 3_766 167.78(5) yes
O4b O3bm H4ba . 3_766 135.79(5) yes
O4b O3bm Cab . . 62.21(6) yes
O4b O3bm Habb . . 75.08(5) yes
O4b O3bm Haba . . 77.79(5) yes
O4b O3bm Cbb . . 27.01(7) yes
O4b O3bm O4bm . . 0.63(5) yes
O4b O3bm N3b . . 88.77(6) yes
O4b O3bm Hgab . 1_655 137.87(5) yes
O4b O3bm Hgbb . 1_655 106.18(5) yes
H2ba O3bm H4ba 3_766 3_766 49.577 yes
H2ba O3bm Cab 3_766 . 124.13(3) yes
H2ba O3bm Habb 3_766 . 114.517 yes
H2ba O3bm Haba 3_766 . 105.437 yes
H2ba O3bm Cbb 3_766 . 157.38(5) yes
H2ba O3bm O4bm 3_766 . 167.41 yes
H2ba O3bm N3b 3_766 . 87.03(3) yes
H2ba O3bm Hgab 3_766 1_655 54.335(12) yes
H2ba O3bm Hgbb 3_766 1_655 85.910(13) yes
H4ba O3bm Cab 3_766 . 74.61(3) yes
H4ba O3bm Habb 3_766 . 67.37 yes
H4ba O3bm Haba 3_766 . 58.11 yes
H4ba O3bm Cbb 3_766 . 109.22(5) yes
H4ba O3bm O4bm 3_766 . 136.404 yes
H4ba O3bm N3b 3_766 . 135.44(3) yes
H4ba O3bm Hgab 3_766 1_655 48.102(14) yes
H4ba O3bm Hgbb 3_766 1_655 70.207(14) yes
Cab O3bm Habb . . 21.67(3) yes
Cab O3bm Haba . . 22.61(3) yes
Cab O3bm Cbb . . 35.21(6) yes
Cab O3bm O4bm . . 62.84(3) yes
Cab O3bm N3b . . 147.97(4) yes
Cab O3bm Hgab . 1_655 92.56(3) yes
Cab O3bm Hgbb . 1_655 76.33(3) yes
Habb O3bm Haba . . 35.364 yes
Habb O3bm Cbb . . 50.09(6) yes
Habb O3bm O4bm . . 75.685 yes
Habb O3bm N3b . . 143.68(2) yes
Habb O3bm Hgab . 1_655 72.516(12) yes
Habb O3bm Hgbb . 1_655 54.787(12) yes
Haba O3bm Cbb . . 52.09(5) yes
Haba O3bm O4bm . . 78.393 yes
Haba O3bm N3b . . 166.14(3) yes
Haba O3bm Hgab . 1_655 90.556(13) yes
Haba O3bm Hgbb . 1_655 85.883(13) yes
Cbb O3bm O4bm . . 27.64(5) yes
Cbb O3bm N3b . . 115.05(6) yes
Cbb O3bm Hgab . 1_655 120.78(6) yes
Cbb O3bm Hgbb . 1_655 93.94(5) yes
O4bm O3bm N3b . . 88.16(3) yes
O4bm O3bm Hgab . 1_655 138.186(12) yes
O4bm O3bm Hgbb . 1_655 106.451(13) yes
N3b O3bm Hgab . 1_655 101.84(3) yes
N3b O3bm Hgbb . 1_655 101.32(3) yes
Hgab O3bm Hgbb 1_655 1_655 31.951(18) yes
O3b O4bm Ho3b . . 23.2(4) yes
O3b O4bm O4b . . 35(2) yes
O3b O4bm H8bb . 1_455 137.05(5) yes
O3b O4bm C9b . . 91.59(5) yes
O3b O4bm H9bb . . 100.10(5) yes
O3b O4bm H9ba . . 104.81(5) yes
O3b O4bm Cab . . 59.94(6) yes
O3b O4bm Habb . . 55.98(5) yes
O3b O4bm Cbb . . 29.40(7) yes
O3b O4bm O3bm . . 1.01(5) yes
O3b O4bm Hfaa . . 134.71(5) yes
O3b O4bm Hfba . . 147.92(5) yes
O3b O4bm Hhba . 1_655 91.13(5) yes
Ho3b O4bm O4b . . 58(3) yes
Ho3b O4bm H8bb . 1_455 136.2(4) yes
Ho3b O4bm C9b . . 114.7(4) yes
Ho3b O4bm H9bb . . 122.7(4) yes
Ho3b O4bm H9ba . . 126.3(4) yes
Ho3b O4bm Cab . . 83.0(4) yes
Ho3b O4bm Habb . . 77.2(4) yes
Ho3b O4bm Cbb . . 52.5(4) yes
Ho3b O4bm O3bm . . 22.2(4) yes
Ho3b O4bm Hfaa . . 119.1(4) yes
Ho3b O4bm Hfba . . 124.7(4) yes
Ho3b O4bm Hhba . 1_655 94.3(4) yes
O4b O4bm H8bb . 1_455 125(3) yes
O4b O4bm C9b . . 57(2) yes
O4b O4bm H9bb . . 67(3) yes
O4b O4bm H9ba . . 71(2) yes
O4b O4bm Cab . . 25(2) yes
O4b O4bm Habb . . 25(2) yes
O4b O4bm Cbb . . 6(2) yes
O4b O4bm O3bm . . 36(2) yes
O4b O4bm Hfaa . . 140(3) yes
O4b O4bm Hfba . . 174(3) yes
O4b O4bm Hhba . 1_655 82(3) yes
H8bb O4bm C9b 1_455 . 85.39(2) yes
H8bb O4bm H9bb 1_455 . 67.147 yes
H8bb O4bm H9ba 1_455 . 85.932 yes
H8bb O4bm Cab 1_455 . 109.37(3) yes
H8bb O4bm Habb 1_455 . 124.125 yes
H8bb O4bm Cbb 1_455 . 127.70(5) yes
H8bb O4bm O3bm 1_455 . 137.219 yes
H8bb O4bm Hfaa 1_455 . 85.764(15) yes
H8bb O4bm Hfba 1_455 . 57.424(14) yes
H8bb O4bm Hhba 1_455 1_655 129.109(15) yes
C9b O4bm H9bb . . 19.58(2) yes
C9b O4bm H9ba . . 20.03(2) yes
C9b O4bm Cab . . 31.69(3) yes
C9b O4bm Habb . . 40.54(2) yes
C9b O4bm Cbb . . 62.19(5) yes
C9b O4bm O3bm . . 92.59(2) yes
C9b O4bm Hfaa . . 109.26(2) yes
C9b O4bm Hfba . . 120.15(3) yes
C9b O4bm Hhba . 1_655 76.33(3) yes
H9bb O4bm H9ba . . 32.51 yes
H9bb O4bm Cab . . 44.29(3) yes
H9bb O4bm Habb . . 57.202 yes
H9bb O4bm Cbb . . 72.18(5) yes
H9bb O4bm O3bm . . 101.079 yes
H9bb O4bm Hfaa . . 112.960(13) yes
H9bb O4bm Hfba . . 111.520(14) yes
H9bb O4bm Hhba . 1_655 93.833(14) yes
H9ba O4bm Cab . . 46.74(2) yes
H9ba O4bm Habb . . 49.107 yes
H9ba O4bm Cbb . . 76.33(5) yes
H9ba O4bm O3bm . . 105.759 yes
H9ba O4bm Hfaa . . 89.368(13) yes
H9ba O4bm Hfba . . 104.788(13) yes
H9ba O4bm Hhba . 1_655 61.846(13) yes
Cab O4bm Habb . . 16.52(3) yes
Cab O4bm Cbb . . 30.55(5) yes
Cab O4bm O3bm . . 60.94(2) yes
Cab O4bm Hfaa . . 129.73(3) yes
Cab O4bm Hfba . . 151.35(3) yes
Cab O4bm Hhba . 1_655 77.36(3) yes
Habb O4bm Cbb . . 29.58(5) yes
Habb O4bm O3bm . . 56.886 yes
Habb O4bm Hfaa . . 118.950(15) yes
Habb O4bm Hfba . . 149.376(14) yes
Habb O4bm Hhba . 1_655 62.894(16) yes
Cbb O4bm O3bm . . 30.40(5) yes
Cbb O4bm Hfaa . . 141.39(5) yes
Cbb O4bm Hfba . . 174.87(5) yes
Cbb O4bm Hhba . 1_655 84.06(5) yes
O3bm O4bm Hfaa . . 134.129(15) yes
O3bm O4bm Hfba . . 146.911(14) yes
O3bm O4bm Hhba . 1_655 91.277(15) yes
Hfaa O4bm Hfba . . 34.35(2) yes
Hfaa O4bm Hhba . 1_655 57.82(2) yes
Hfba O4bm Hhba . 1_655 92.05(2) yes
O1b N1a Ho1b 2_756 2_756 6.7(5) yes
O1b N1a O1bm 2_756 2_756 0.34(4) yes
O1b N1a N2a 2_756 . 163.73(6) yes
O1b N1a N3a 2_756 . 133.80(5) yes
O1b N1a N4a 2_756 . 131.52(7) yes
O1b N1a Cca 2_756 . 101.61(7) yes
O1b N1a Hcba 2_756 . 94.59(5) yes
O1b N1a Hcaa 2_756 . 81.39(5) yes
O1b N1a Cda 2_756 . 99.25(8) yes
O1b N1a Hdaa 2_756 . 79.14(6) yes
O1b N1a Hdba 2_756 . 91.91(6) yes
O1b N1a Cea 2_756 . 129.88(8) yes
O1b N1a Heaa 2_756 . 112.68(5) yes
O1b N1a Heba 2_756 . 114.01(6) yes
O1b N1a Cfa 2_756 . 156.68(6) yes
O1b N1a Cga 2_756 . 131.55(6) yes
O1b N1a Cha 2_756 . 153.34(6) yes
Ho1b N1a O1bm 2_756 2_756 6.6(5) yes
Ho1b N1a N2a 2_756 . 157.2(5) yes
Ho1b N1a N3a 2_756 . 138.0(5) yes
Ho1b N1a N4a 2_756 . 136.7(5) yes
Ho1b N1a Cca 2_756 . 104.7(5) yes
Ho1b N1a Hcba 2_756 . 94.7(5) yes
Ho1b N1a Hcaa 2_756 . 86.2(5) yes
Ho1b N1a Cda 2_756 . 103.6(5) yes
Ho1b N1a Hdaa 2_756 . 84.9(5) yes
Ho1b N1a Hdba 2_756 . 93.5(5) yes
Ho1b N1a Cea 2_756 . 123.3(5) yes
Ho1b N1a Heaa 2_756 . 107.1(5) yes
Ho1b N1a Heba 2_756 . 107.7(5) yes
Ho1b N1a Cfa 2_756 . 155.9(5) yes
Ho1b N1a Cga 2_756 . 138.2(5) yes
Ho1b N1a Cha 2_756 . 154.1(5) yes
O1bm N1a N2a 2_756 . 163.56(4) yes
O1bm N1a N3a 2_756 . 134.11(4) yes
O1bm N1a N4a 2_756 . 131.39(4) yes
O1bm N1a Cca 2_756 . 101.95(5) yes
O1bm N1a Hcba 2_756 . 94.92(3) yes
O1bm N1a Hcaa 2_756 . 81.68(3) yes
O1bm N1a Cda 2_756 . 99.07(6) yes
O1bm N1a Hdaa 2_756 . 79.05(3) yes
O1bm N1a Hdba 2_756 . 91.62(3) yes
O1bm N1a Cea 2_756 . 129.74(6) yes
O1bm N1a Heaa 2_756 . 112.43(3) yes
O1bm N1a Heba 2_756 . 114.03(4) yes
O1bm N1a Cfa 2_756 . 157.01(4) yes
O1bm N1a Cga 2_756 . 131.67(4) yes
O1bm N1a Cha 2_756 . 153.04(4) yes
N2a N1a N3a . . 59.95(4) yes
N2a N1a N4a . . 60.03(5) yes
N2a N1a Cca . . 89.07(6) yes
N2a N1a Hcba . . 89.30(4) yes
N2a N1a Hcaa . . 112.34(4) yes
N2a N1a Cda . . 88.77(6) yes
N2a N1a Hdaa . . 112.56(5) yes
N2a N1a Hdba . . 88.72(4) yes
N2a N1a Cea . . 33.91(6) yes
N2a N1a Heaa . . 52.32(4) yes
N2a N1a Heba . . 52.30(4) yes
N2a N1a Cfa . . 31.07(4) yes
N2a N1a Cga . . 64.62(4) yes
N2a N1a Cha . . 31.30(4) yes
N3a N1a N4a . . 59.80(4) yes
N3a N1a Cca . . 34.34(5) yes
N3a N1a Hcba . . 53.03(4) yes
N3a N1a Hcaa . . 52.58(4) yes
N3a N1a Cda . . 88.80(6) yes
N3a N1a Hdaa . . 89.40(5) yes
N3a N1a Hdba . . 112.36(5) yes
N3a N1a Cea . . 88.72(6) yes
N3a N1a Heaa . . 112.14(4) yes
N3a N1a Heba . . 89.01(5) yes
N3a N1a Cfa . . 31.65(4) yes
N3a N1a Cga . . 31.42(4) yes
N3a N1a Cha . . 64.18(4) yes
N4a N1a Cca . . 89.04(6) yes
N4a N1a Hcba . . 112.65(4) yes
N4a N1a Hcaa . . 88.90(4) yes
N4a N1a Cda . . 33.95(6) yes
N4a N1a Hdaa . . 52.75(4) yes
N4a N1a Hdba . . 52.69(4) yes
N4a N1a Cea . . 88.98(6) yes
N4a N1a Heaa . . 88.56(4) yes
N4a N1a Heba . . 112.16(4) yes
N4a N1a Cfa . . 64.33(4) yes
N4a N1a Cga . . 31.27(4) yes
N4a N1a Cha . . 31.46(4) yes
Cca N1a Hcba . . 27.41(6) yes
Cca N1a Hcaa . . 27.25(6) yes
Cca N1a Cda . . 108.43(8) yes
Cca N1a Hdaa . . 94.47(7) yes
Cca N1a Hdba . . 135.99(7) yes
Cca N1a Cea . . 108.04(8) yes
Cca N1a Heaa . . 135.68(7) yes
Cca N1a Heba . . 94.03(7) yes
Cca N1a Cfa . . 58.00(6) yes
Cca N1a Cga . . 57.78(6) yes
Cca N1a Cha . . 98.52(6) yes
Hcba N1a Hcaa . . 46.91(3) yes
Hcba N1a Cda . . 135.83(7) yes
Hcba N1a Hdaa . . 119.48(4) yes
Hcba N1a Hdba . . 163.34(5) yes
Hcba N1a Cea . . 93.87(6) yes
Hcba N1a Heaa . . 119.41(5) yes
Hcba N1a Heba . . 72.63(4) yes
Hcba N1a Cfa . . 62.09(4) yes
Hcba N1a Cga . . 82.28(4) yes
Hcba N1a Cha . . 111.14(4) yes
Hcaa N1a Cda . . 94.08(6) yes
Hcaa N1a Hdaa . . 72.81(4) yes
Hcaa N1a Hdba . . 119.44(5) yes
Hcaa N1a Cea . . 135.28(7) yes
Hcaa N1a Heaa . . 162.81(5) yes
Hcaa N1a Heba . . 119.15(5) yes
Hcaa N1a Cfa . . 82.14(4) yes
Hcaa N1a Cga . . 61.38(4) yes
Hcaa N1a Cha . . 110.80(4) yes
Cda N1a Hdaa . . 27.43(5) yes
Cda N1a Hdba . . 27.58(5) yes
Cda N1a Cea . . 108.12(8) yes
Cda N1a Heaa . . 93.27(6) yes
Cda N1a Heba . . 135.07(6) yes
Cda N1a Cfa . . 98.28(6) yes
Cda N1a Cga . . 57.38(6) yes
Cda N1a Cha . . 57.47(6) yes
Hdaa N1a Hdba . . 47.00(3) yes
Hdaa N1a Cea . . 135.55(7) yes
Hdaa N1a Heaa . . 118.27(4) yes
Hdaa N1a Heba . . 162.48(4) yes
Hdaa N1a Cfa . . 111.38(4) yes
Hdaa N1a Cga . . 61.71(4) yes
Hdaa N1a Cha . . 82.05(4) yes
Hdba N1a Cea . . 93.69(6) yes
Hdba N1a Heaa . . 71.56(4) yes
Hdba N1a Heba . . 118.35(4) yes
Hdba N1a Cfa . . 110.59(4) yes
Hdba N1a Cga . . 81.93(4) yes
Hdba N1a Cha . . 61.43(4) yes
Cea N1a Heaa . . 27.67(5) yes
Cea N1a Heba . . 26.96(6) yes
Cea N1a Cfa . . 57.08(6) yes
Cea N1a Cga . . 98.53(6) yes
Cea N1a Cha . . 57.52(6) yes
Heaa N1a Heba . . 47.09(3) yes
Heaa N1a Cfa . . 81.45(4) yes
Heaa N1a Cga . . 110.62(4) yes
Heaa N1a Cha . . 61.07(4) yes
Heba N1a Cfa . . 61.22(4) yes
Heba N1a Cga . . 110.99(4) yes
Heba N1a Cha . . 81.55(4) yes
Cfa N1a Cga . . 50.24(4) yes
Cfa N1a Cha . . 49.55(4) yes
Cga N1a Cha . . 49.95(4) yes
N1a N2a N3a . . 60.02(4) yes
N1a N2a N4a . . 59.87(4) yes
N1a N2a Cca . . 31.40(3) yes
N1a N2a Cda . . 31.38(3) yes
N1a N2a Cea . . 34.23(6) yes
N1a N2a Heaa . . 53.04(4) yes
N1a N2a Heba . . 52.60(4) yes
N1a N2a Cfa . . 89.19(7) yes
N1a N2a Hfaa . . 89.08(5) yes
N1a N2a Hfba . . 112.91(5) yes
N1a N2a Cga . . 64.15(4) yes
N1a N2a Cha . . 88.61(8) yes
N1a N2a Hhba . . 112.70(6) yes
N1a N2a Hhaa . . 89.12(5) yes
N1a N2a Hcab . . 127.88(6) yes
N1a N2a Hdab . . 122.44(5) yes
N3a N2a N4a . . 59.78(5) yes
N3a N2a Cca . . 31.48(4) yes
N3a N2a Cda . . 64.41(5) yes
N3a N2a Cea . . 89.07(7) yes
N3a N2a Heaa . . 112.93(6) yes
N3a N2a Heba . . 89.25(5) yes
N3a N2a Cfa . . 34.32(7) yes
N3a N2a Hfaa . . 52.97(5) yes
N3a N2a Hfba . . 53.04(4) yes
N3a N2a Cga . . 31.29(4) yes
N3a N2a Cha . . 88.47(8) yes
N3a N2a Hhba . . 89.01(6) yes
N3a N2a Hhaa . . 112.24(7) yes
N3a N2a Hcab . . 128.26(6) yes
N3a N2a Hdab . . 176.34(6) yes
N4a N2a Cca . . 64.35(5) yes
N4a N2a Cda . . 31.32(4) yes
N4a N2a Cea . . 89.10(8) yes
N4a N2a Heaa . . 88.89(6) yes
N4a N2a Heba . . 112.29(6) yes
N4a N2a Cfa . . 89.00(8) yes
N4a N2a Hfaa . . 112.59(6) yes
N4a N2a Hfba . . 88.96(6) yes
N4a N2a Cga . . 31.13(4) yes
N4a N2a Cha . . 33.80(6) yes
N4a N2a Hhba . . 53.01(5) yes
N4a N2a Hhaa . . 52.67(5) yes
N4a N2a Hcab . . 170.08(6) yes
N4a N2a Hdab . . 118.50(6) yes
Cca N2a Cda . . 50.00(4) yes
Cca N2a Cea . . 57.60(6) yes
Cca N2a Heaa . . 82.44(5) yes
Cca N2a Heba . . 61.55(4) yes
Cca N2a Cfa . . 57.79(6) yes
Cca N2a Hfaa . . 61.60(4) yes
Cca N2a Hfba . . 82.45(5) yes
Cca N2a Cga . . 49.81(4) yes
Cca N2a Cha . . 98.15(8) yes
Cca N2a Hhba . . 111.23(6) yes
Cca N2a Hhaa . . 111.05(6) yes
Cca N2a Hcab . . 125.57(6) yes
Cca N2a Hdab . . 151.71(5) yes
Cda N2a Cea . . 57.78(7) yes
Cda N2a Heaa . . 61.55(5) yes
Cda N2a Heba . . 81.87(5) yes
Cda N2a Cfa . . 98.73(8) yes
Cda N2a Hfaa . . 111.15(5) yes
Cda N2a Hfba . . 111.19(6) yes
Cda N2a Cga . . 49.68(4) yes
Cda N2a Cha . . 57.23(7) yes
Cda N2a Hhba . . 82.22(6) yes
Cda N2a Hhaa . . 61.55(5) yes
Cda N2a Hcab . . 153.12(6) yes
Cda N2a Hdab . . 116.04(5) yes
Cea N2a Heaa . . 28.09(5) yes
Cea N2a Heba . . 27.03(6) yes
Cea N2a Cfa . . 108.38(9) yes
Cea N2a Hfaa . . 93.66(8) yes
Cea N2a Hfba . . 136.14(8) yes
Cea N2a Cga . . 98.38(8) yes
Cea N2a Cha . . 108.29(11) yes
Cea N2a Hhba . . 136.11(10) yes
Cea N2a Hhaa . . 94.30(8) yes
Cea N2a Hcab . . 96.50(8) yes
Cea N2a Hdab . . 94.16(7) yes
Heaa N2a Heba . . 47.43(4) yes
Heaa N2a Cfa . . 136.44(9) yes
Heaa N2a Hfaa . . 119.49(7) yes
Heaa N2a Hfba . . 164.13(6) yes
Heaa N2a Cga . . 110.82(6) yes
Heaa N2a Cha . . 93.46(8) yes
Heaa N2a Hhba . . 118.69(7) yes
Heaa N2a Hhaa . . 71.98(5) yes
Heaa N2a Hcab . . 92.21(5) yes
Heaa N2a Hdab . . 69.76(4) yes
Heba N2a Cfa . . 94.22(8) yes
Heba N2a Hfaa . . 72.32(5) yes
Heba N2a Hfba . . 119.76(6) yes
Heba N2a Cga . . 110.82(5) yes
Heba N2a Cha . . 135.30(9) yes
Heba N2a Hhba . . 163.10(8) yes
Heba N2a Hhaa . . 119.07(6) yes
Heba N2a Hcab . . 75.31(5) yes
Heba N2a Hdab . . 94.41(5) yes
Cfa N2a Hfaa . . 27.66(7) yes
Cfa N2a Hfba . . 27.78(6) yes
Cfa N2a Cga . . 57.87(8) yes
Cfa N2a Cha . . 108.03(11) yes
Cfa N2a Hhba . . 93.79(8) yes
Cfa N2a Hhaa . . 135.46(10) yes
Cfa N2a Hcab . . 96.95(9) yes
Cfa N2a Hdab . . 145.01(9) yes
Hfaa N2a Hfba . . 47.74(4) yes
Hfaa N2a Cga . . 82.32(5) yes
Hfaa N2a Cha . . 135.66(9) yes
Hfaa N2a Hhba . . 119.16(6) yes
Hfaa N2a Hhaa . . 163.06(8) yes
Hfaa N2a Hcab . . 75.32(5) yes
Hfaa N2a Hdab . . 128.35(7) yes
Hfba N2a Cga . . 61.90(5) yes
Hfba N2a Cha . . 93.48(8) yes
Hfba N2a Hhba . . 71.72(5) yes
Hfba N2a Hhaa . . 118.37(7) yes
Hfba N2a Hcab . . 92.61(5) yes
Hfba N2a Hdab . . 124.64(5) yes
Cga N2a Cha . . 57.19(7) yes
Cga N2a Hhba . . 61.83(5) yes
Cga N2a Hhaa . . 81.74(6) yes
Cga N2a Hcab . . 153.82(6) yes
Cga N2a Hdab . . 146.01(6) yes
Cha N2a Hhba . . 27.83(6) yes
Cha N2a Hhaa . . 27.44(6) yes
Cha N2a Hcab . . 136.28(8) yes
Cha N2a Hdab . . 88.89(7) yes
Hhba N2a Hhaa . . 46.96(4) yes
Hhba N2a Hcab . . 118.38(5) yes
Hhba N2a Hdab . . 87.47(4) yes
Hhaa N2a Hcab . . 118.49(5) yes
Hhaa N2a Hdab . . 65.85(4) yes
Hcab N2a Hdab . . 53.08(3) yes
O3a N3a Ho3a . . 3.8(6) yes
O3a N3a O3am . . 0.18(4) yes
O3a N3a N1a . . 145.67(7) yes
O3a N3a N2a . . 130.67(8) yes
O3a N3a N4a . . 153.38(8) yes
O3a N3a Cca . . 113.28(9) yes
O3a N3a Hcba . . 92.97(7) yes
O3a N3a Hcaa . . 103.85(6) yes
O3a N3a Cda . . 164.34(7) yes
O3a N3a Cea . . 139.20(8) yes
O3a N3a Cfa . . 97.08(9) yes
O3a N3a Hfaa . . 81.84(7) yes
O3a N3a Hfba . . 84.86(6) yes
O3a N3a Cga . . 120.85(9) yes
O3a N3a Hgaa . . 100.70(7) yes
O3a N3a Hgba . . 109.13(7) yes
O3a N3a Cha . . 144.70(7) yes
Ho3a N3a O3am . . 3.9(6) yes
Ho3a N3a N1a . . 146.5(5) yes
Ho3a N3a N2a . . 134.2(5) yes
Ho3a N3a N4a . . 151.0(6) yes
Ho3a N3a Cca . . 113.3(5) yes
Ho3a N3a Hcba . . 94.2(6) yes
Ho3a N3a Hcaa . . 102.1(5) yes
Ho3a N3a Cda . . 161.2(5) yes
Ho3a N3a Cea . . 142.7(6) yes
Ho3a N3a Cfa . . 100.6(5) yes
Ho3a N3a Hfaa . . 85.6(6) yes
Ho3a N3a Hfba . . 87.4(5) yes
Ho3a N3a Cga . . 117.9(6) yes
Ho3a N3a Hgaa . . 98.8(6) yes
Ho3a N3a Hgba . . 105.4(6) yes
Ho3a N3a Cha . . 146.3(5) yes
O3am N3a N1a . . 145.78(5) yes
O3am N3a N2a . . 130.52(6) yes
O3am N3a N4a . . 153.32(6) yes
O3am N3a Cca . . 113.43(8) yes
O3am N3a Hcba . . 93.07(5) yes
O3am N3a Hcaa . . 104.02(5) yes
O3am N3a Cda . . 164.51(5) yes
O3am N3a Cea . . 139.17(6) yes
O3am N3a Cfa . . 96.93(8) yes
O3am N3a Hfaa . . 81.73(5) yes
O3am N3a Hfba . . 84.68(4) yes
O3am N3a Cga . . 120.83(8) yes
O3am N3a Hgaa . . 100.62(5) yes
O3am N3a Hgba . . 109.20(5) yes
O3am N3a Cha . . 144.53(5) yes
N1a N3a N2a . . 60.03(4) yes
N1a N3a N4a . . 59.99(4) yes
N1a N3a Cca . . 34.25(5) yes
N1a N3a Hcba . . 52.78(4) yes
N1a N3a Hcaa . . 53.11(4) yes
N1a N3a Cda . . 31.37(4) yes
N1a N3a Cea . . 31.56(3) yes
N1a N3a Cfa . . 88.65(7) yes
N1a N3a Hfaa . . 88.59(5) yes
N1a N3a Hfba . . 112.20(5) yes
N1a N3a Cga . . 88.58(7) yes
N1a N3a Hgaa . . 112.60(6) yes
N1a N3a Hgba . . 88.52(5) yes
N1a N3a Cha . . 64.39(4) yes
N2a N3a N4a . . 60.12(5) yes
N2a N3a Cca . . 89.08(7) yes
N2a N3a Hcba . . 89.21(6) yes
N2a N3a Hcaa . . 112.95(6) yes
N2a N3a Cda . . 64.39(5) yes
N2a N3a Cea . . 31.28(4) yes
N2a N3a Cfa . . 33.68(6) yes
N2a N3a Hfaa . . 52.16(5) yes
N2a N3a Hfba . . 52.32(4) yes
N2a N3a Cga . . 89.16(8) yes
N2a N3a Hgaa . . 89.66(5) yes
N2a N3a Hgba . . 112.99(6) yes
N2a N3a Cha . . 31.36(5) yes
N4a N3a Cca . . 89.14(8) yes
N4a N3a Hcba . . 112.58(6) yes
N4a N3a Hcaa . . 89.36(6) yes
N4a N3a Cda . . 31.32(4) yes
N4a N3a Cea . . 64.55(5) yes
N4a N3a Cfa . . 88.78(8) yes
N4a N3a Hfaa . . 112.13(6) yes
N4a N3a Hfba . . 88.76(5) yes
N4a N3a Cga . . 33.90(6) yes
N4a N3a Hgaa . . 52.83(5) yes
N4a N3a Hgba . . 52.97(5) yes
N4a N3a Cha . . 31.52(4) yes
Cca N3a Hcba . . 27.25(6) yes
Cca N3a Hcaa . . 27.71(6) yes
Cca N3a Cda . . 57.83(7) yes
Cca N3a Cea . . 57.80(6) yes
Cca N3a Cfa . . 108.02(10) yes
Cca N3a Hfaa . . 93.57(9) yes
Cca N3a Hfba . . 135.54(9) yes
Cca N3a Cga . . 107.92(11) yes
Cca N3a Hgaa . . 135.64(10) yes
Cca N3a Hgba . . 93.13(8) yes
Cca N3a Cha . . 98.64(7) yes
Hcba N3a Hcaa . . 47.00(4) yes
Hcba N3a Cda . . 82.09(5) yes
Hcba N3a Cea . . 61.76(4) yes
Hcba N3a Cfa . . 93.96(8) yes
Hcba N3a Hfaa . . 72.27(5) yes
Hcba N3a Hfba . . 119.22(7) yes
Hcba N3a Cga . . 135.17(9) yes
Hcba N3a Hgaa . . 162.87(8) yes
Hcba N3a Hgba . . 117.99(6) yes
Hcba N3a Cha . . 111.11(5) yes
Hcaa N3a Cda . . 62.06(4) yes
Hcaa N3a Cea . . 82.54(5) yes
Hcaa N3a Cfa . . 135.73(9) yes
Hcaa N3a Hfaa . . 118.97(7) yes
Hcaa N3a Hfba . . 163.20(7) yes
Hcaa N3a Cga . . 93.54(8) yes
Hcaa N3a Hgaa . . 118.64(7) yes
Hcaa N3a Hgba . . 71.30(5) yes
Hcaa N3a Cha . . 111.45(6) yes
Cda N3a Cea . . 50.02(4) yes
Cda N3a Cfa . . 98.07(7) yes
Cda N3a Hfaa . . 110.43(6) yes
Cda N3a Hfba . . 110.54(5) yes
Cda N3a Cga . . 57.21(7) yes
Cda N3a Hgaa . . 82.01(5) yes
Cda N3a Hgba . . 61.35(5) yes
Cda N3a Cha . . 49.85(4) yes
Cea N3a Cfa . . 57.09(6) yes
Cea N3a Hfaa . . 60.89(5) yes
Cea N3a Hfba . . 81.57(5) yes
Cea N3a Cga . . 98.45(7) yes
Cea N3a Hgaa . . 111.46(5) yes
Cea N3a Hgba . . 111.01(6) yes
Cea N3a Cha . . 49.84(4) yes
Cfa N3a Hfaa . . 27.33(6) yes
Cfa N3a Hfba . . 27.53(6) yes
Cfa N3a Cga . . 108.49(10) yes
Cfa N3a Hgaa . . 94.55(8) yes
Cfa N3a Hgba . . 136.38(9) yes
Cfa N3a Cha . . 57.26(7) yes
Hfaa N3a Hfba . . 47.22(4) yes
Hfaa N3a Cga . . 135.79(8) yes
Hfaa N3a Hgaa . . 119.63(6) yes
Hfaa N3a Hgba . . 163.55(7) yes
Hfaa N3a Cha . . 81.53(5) yes
Hfba N3a Cga . . 94.18(8) yes
Hfba N3a Hgaa . . 72.71(5) yes
Hfba N3a Hgba . . 119.89(7) yes
Hfba N3a Cha . . 61.16(4) yes
Cga N3a Hgaa . . 27.71(6) yes
Cga N3a Hgba . . 27.92(6) yes
Cga N3a Cha . . 57.80(7) yes
Hgaa N3a Hgba . . 47.56(4) yes
Hgaa N3a Cha . . 62.12(4) yes
Hgba N3a Cha . . 82.62(5) yes
N1a N4a N2a . . 60.10(4) yes
N1a N4a N3a . . 60.21(4) yes
N1a N4a Cca . . 31.47(3) yes
N1a N4a Hcba . 1_455 120.33(5) yes
N1a N4a Cda . . 34.02(6) yes
N1a N4a Hdaa . . 52.63(4) yes
N1a N4a Hdba . . 52.62(4) yes
N1a N4a Cea . . 31.55(3) yes
N1a N4a Cfa . . 64.57(4) yes
N1a N4a Hfaa . 1_455 159.01(5) yes
N1a N4a Cga . . 88.94(8) yes
N1a N4a Hgaa . . 113.07(6) yes
N1a N4a Hgba . . 88.40(5) yes
N1a N4a Cha . . 88.68(8) yes
N1a N4a Hhba . . 112.20(6) yes
N1a N4a Hhaa . . 89.18(5) yes
N2a N4a N3a . . 60.10(5) yes
N2a N4a Cca . . 64.57(5) yes
N2a N4a Hcba . 1_455 158.70(6) yes
N2a N4a Cda . . 88.89(8) yes
N2a N4a Hdaa . . 112.51(6) yes
N2a N4a Hdba . . 88.73(6) yes
N2a N4a Cea . . 31.27(4) yes
N2a N4a Cfa . . 31.14(4) yes
N2a N4a Hfaa . 1_455 117.46(5) yes
N2a N4a Cga . . 89.29(9) yes
N2a N4a Hgaa . . 89.80(6) yes
N2a N4a Hgba . . 112.53(6) yes
N2a N4a Cha . . 33.63(7) yes
N2a N4a Hhba . . 52.27(5) yes
N2a N4a Hhaa . . 52.50(5) yes
N3a N4a Cca . . 31.54(4) yes
N3a N4a Hcba . 1_455 140.58(6) yes
N3a N4a Cda . . 89.24(8) yes
N3a N4a Hdaa . . 89.61(5) yes
N3a N4a Hdba . . 112.70(6) yes
N3a N4a Cea . . 64.51(5) yes
N3a N4a Cfa . . 31.72(4) yes
N3a N4a Hfaa . 1_455 139.07(6) yes
N3a N4a Cga . . 34.07(7) yes
N3a N4a Hgaa . . 53.08(4) yes
N3a N4a Hgba . . 52.53(5) yes
N3a N4a Cha . . 88.63(8) yes
N3a N4a Hhba . . 88.79(6) yes
N3a N4a Hhaa . . 112.41(7) yes
Cca N4a Hcba . 1_455 128.50(5) yes
Cca N4a Cda . . 57.70(7) yes
Cca N4a Hdaa . . 61.85(4) yes
Cca N4a Hdba . . 82.11(5) yes
Cca N4a Cea . . 50.05(4) yes
Cca N4a Cfa . . 50.23(4) yes
Cca N4a Hfaa . 1_455 169.51(6) yes
Cca N4a Cga . . 57.47(7) yes
Cca N4a Hgaa . . 82.42(5) yes
Cca N4a Hgba . . 60.96(4) yes
Cca N4a Cha . . 98.20(8) yes
Cca N4a Hhba . . 110.79(6) yes
Cca N4a Hhaa . . 111.11(6) yes
Hcba N4a Cda 1_455 . 86.82(8) yes
Hcba N4a Hdaa 1_455 . 69.95(5) yes
Hcba N4a Hdba 1_455 . 77.96(5) yes
Hcba N4a Cea 1_455 . 139.40(5) yes
Hcba N4a Cfa 1_455 . 169.70(6) yes
Hcba N4a Hfaa 1_455 1_455 53.38(3) yes
Hcba N4a Cga 1_455 . 111.86(9) yes
Hcba N4a Hgaa 1_455 . 107.64(6) yes
Hcba N4a Hgba 1_455 . 88.56(5) yes
Hcba N4a Cha 1_455 . 129.75(8) yes
Hcba N4a Hhba 1_455 . 120.51(6) yes
Hcba N4a Hhaa 1_455 . 106.99(5) yes
Cda N4a Hdaa . . 27.31(6) yes
Cda N4a Hdba . . 27.49(5) yes
Cda N4a Cea . . 57.62(7) yes
Cda N4a Cfa . . 98.58(9) yes
Cda N4a Hfaa . 1_455 131.24(9) yes
Cda N4a Cga . . 108.23(9) yes
Cda N4a Hgaa . . 136.05(8) yes
Cda N4a Hgba . . 93.38(7) yes
Cda N4a Cha . . 107.87(11) yes
Cda N4a Hhba . . 135.18(10) yes
Cda N4a Hhaa . . 93.92(8) yes
Hdaa N4a Hdba . . 46.94(4) yes
Hdaa N4a Cea . . 82.04(5) yes
Hdaa N4a Cfa . . 111.50(6) yes
Hdaa N4a Hfaa . 1_455 122.80(6) yes
Hdaa N4a Cga . . 94.15(7) yes
Hdaa N4a Hgaa . . 119.41(6) yes
Hdaa N4a Hgba . . 72.09(5) yes
Hdaa N4a Cha . . 135.17(9) yes
Hdaa N4a Hhba . . 162.45(8) yes
Hdaa N4a Hhaa . . 118.81(6) yes
Hdba N4a Cea . . 61.45(5) yes
Hdba N4a Cfa . . 110.74(6) yes
Hdba N4a Hfaa . 1_455 107.96(5) yes
Hdba N4a Cga . . 135.70(9) yes
Hdba N4a Hgaa . . 163.50(7) yes
Hdba N4a Hgba . . 118.67(6) yes
Hdba N4a Cha . . 93.46(8) yes
Hdba N4a Hhba . . 118.45(6) yes
Hdba N4a Hhaa . . 72.13(5) yes
Cea N4a Cfa . . 49.69(4) yes
Cea N4a Hfaa . 1_455 137.17(5) yes
Cea N4a Cga . . 98.58(9) yes
Cea N4a Hgaa . . 111.64(6) yes
Cea N4a Hgba . . 110.59(6) yes
Cea N4a Cha . . 57.12(7) yes
Cea N4a Hhba . . 81.50(5) yes
Cea N4a Hhaa . . 61.54(5) yes
Cfa N4a Hfaa . 1_455 125.63(5) yes
Cfa N4a Cga . . 58.15(8) yes
Cfa N4a Hgaa . . 62.46(5) yes
Cfa N4a Hgba . . 82.40(5) yes
Cfa N4a Cha . . 56.92(7) yes
Cfa N4a Hhba . . 61.02(5) yes
Cfa N4a Hhaa . . 81.51(5) yes
Hfaa N4a Cga 1_455 . 112.05(8) yes
Hfaa N4a Hgaa 1_455 . 87.26(5) yes
Hfaa N4a Hgba 1_455 . 110.28(6) yes
Hfaa N4a Cha 1_455 . 84.39(7) yes
Hfaa N4a Hhba 1_455 . 67.49(4) yes
Hfaa N4a Hhaa 1_455 . 75.65(4) yes
Cga N4a Hgaa . . 27.82(6) yes
Cga N4a Hgba . . 27.48(6) yes
Cga N4a Cha . . 108.41(11) yes
Cga N4a Hhba . . 94.28(8) yes
Cga N4a Hhaa . . 135.80(10) yes
Hgaa N4a Hgba . . 47.50(4) yes
Hgaa N4a Cha . . 94.39(8) yes
Hgaa N4a Hhba . . 72.75(5) yes
Hgaa N4a Hhaa . . 119.20(6) yes
Hgba N4a Cha . . 135.84(9) yes
Hgba N4a Hhba . . 119.77(6) yes
Hgba N4a Hhaa . . 163.15(8) yes
Cha N4a Hhba . . 27.32(6) yes
Cha N4a Hhaa . . 27.40(6) yes
Hhba N4a Hhaa . . 46.66(4) yes
Ho3a Cca Ho1b . 2_756 170.4(4) yes
Ho3a Cca N1a . . 147.3(3) yes
Ho3a Cca N2a . . 89.1(3) yes
Ho3a Cca N3a . . 37.0(3) yes
Ho3a Cca N4a . . 94.7(3) yes
Ho3a Cca Hcba . . 83.5(4) yes
Ho3a Cca Hcaa . . 93.3(3) yes
Ho3a Cca Cda . . 125.3(4) yes
Ho3a Cca Hdaa . . 124.4(4) yes
Ho3a Cca Cea . . 117.5(3) yes
Ho3a Cca Heba . . 112.7(3) yes
Ho3a Cca Cfa . . 58.5(3) yes
Ho3a Cca Hfaa . . 58.4(3) yes
Ho3a Cca Cga . . 65.9(4) yes
Ho3a Cca Hgba . . 69.6(4) yes
Ho1b Cca N1a 2_756 . 42.2(3) yes
Ho1b Cca N2a 2_756 . 100.0(3) yes
Ho1b Cca N3a 2_756 . 152.0(3) yes
Ho1b Cca N4a 2_756 . 93.3(3) yes
Ho1b Cca Hcba 2_756 . 92.0(4) yes
Ho1b Cca Hcaa 2_756 . 80.2(4) yes
Ho1b Cca Cda 2_756 . 62.2(3) yes
Ho1b Cca Hdaa 2_756 . 59.7(4) yes
Ho1b Cca Cea 2_756 . 70.8(3) yes
Ho1b Cca Heba 2_756 . 73.1(3) yes
Ho1b Cca Cfa 2_756 . 130.2(3) yes
Ho1b Cca Hfaa 2_756 . 127.5(4) yes
Ho1b Cca Cga 2_756 . 120.6(3) yes
Ho1b Cca Hgba 2_756 . 113.5(4) yes
N1a Cca N2a . . 59.53(5) yes
N1a Cca N3a . . 111.41(9) yes
N1a Cca N4a . . 59.49(6) yes
N1a Cca Hcba . . 108.88(11) yes
N1a Cca Hcaa . . 109.40(11) yes
N1a Cca Cda . . 35.70(5) yes
N1a Cca Hdaa . . 50.80(5) yes
N1a Cca Cea . . 36.03(5) yes
N1a Cca Heba . . 51.08(5) yes
N1a Cca Cfa . . 90.53(6) yes
N1a Cca Hfaa . . 97.42(6) yes
N1a Cca Cga . . 90.64(7) yes
N1a Cca Hgba . . 97.76(7) yes
N2a Cca N3a . . 59.45(6) yes
N2a Cca N4a . . 51.08(4) yes
N2a Cca Hcba . . 99.67(9) yes
N2a Cca Hcaa . . 150.33(11) yes
N2a Cca Cda . . 64.79(5) yes
N2a Cca Hdaa . . 86.32(5) yes
N2a Cca Cea . . 31.20(4) yes
N2a Cca Heba . . 43.08(3) yes
N2a Cca Cfa . . 31.00(4) yes
N2a Cca Hfaa . . 42.99(3) yes
N2a Cca Cga . . 65.03(5) yes
N2a Cca Hgba . . 86.96(5) yes
N3a Cca N4a . . 59.31(7) yes
N3a Cca Hcba . . 109.19(12) yes
N3a Cca Hcaa . . 107.96(12) yes
N3a Cca Cda . . 90.58(8) yes
N3a Cca Hdaa . . 97.74(8) yes
N3a Cca Cea . . 90.65(7) yes
N3a Cca Heba . . 97.61(7) yes
N3a Cca Cfa . . 36.05(6) yes
N3a Cca Hfaa . . 51.44(7) yes
N3a Cca Cga . . 35.90(7) yes
N3a Cca Hgba . . 51.54(7) yes
N4a Cca Hcba . . 150.75(10) yes
N4a Cca Hcaa . . 99.26(10) yes
N4a Cca Cda . . 31.27(4) yes
N4a Cca Hdaa . . 43.35(4) yes
N4a Cca Cea . . 64.99(5) yes
N4a Cca Heba . . 86.20(4) yes
N4a Cca Cfa . . 64.76(5) yes
N4a Cca Hfaa . . 86.28(4) yes
N4a Cca Cga . . 31.15(4) yes
N4a Cca Hgba . . 43.60(4) yes
Hcba Cca Hcaa . . 109.99(12) yes
Hcba Cca Cda . . 144.56(10) yes
Hcba Cca Hdaa . . 151.68(10) yes
Hcba Cca Cea . . 89.87(9) yes
Hcba Cca Heba . . 67.95(8) yes
Hcba Cca Cfa . . 90.16(9) yes
Hcba Cca Hfaa . . 67.88(8) yes
Hcba Cca Cga . . 145.08(11) yes
Hcba Cca Hgba . . 152.25(10) yes
Hcaa Cca Cda . . 90.21(10) yes
Hcaa Cca Hdaa . . 68.01(9) yes
Hcaa Cca Cea . . 145.40(11) yes
Hcaa Cca Heba . . 152.99(10) yes
Hcaa Cca Cfa . . 144.00(11) yes
Hcaa Cca Hfaa . . 151.66(10) yes
Hcaa Cca Cga . . 89.09(10) yes
Hcaa Cca Hgba . . 66.43(8) yes
Cda Cca Hdaa . . 22.21(3) yes
Cda Cca Cea . . 59.93(5) yes
Cda Cca Heba . . 80.80(5) yes
Cda Cca Cfa . . 89.45(6) yes
Cda Cca Hfaa . . 107.38(5) yes
Cda Cca Cga . . 59.64(5) yes
Cda Cca Hgba . . 62.30(5) yes
Hdaa Cca Cea . . 81.02(5) yes
Hdaa Cca Heba . . 100.63(4) yes
Hdaa Cca Cfa . . 107.59(6) yes
Hdaa Cca Hfaa . . 127.80(5) yes
Hdaa Cca Cga . . 62.19(5) yes
Hdaa Cca Hgba . . 54.92(4) yes
Cea Cca Heba . . 21.93(4) yes
Cea Cca Cfa . . 59.42(5) yes
Cea Cca Hfaa . . 61.70(4) yes
Cea Cca Cga . . 89.82(6) yes
Cea Cca Hgba . . 108.20(6) yes
Heba Cca Cfa . . 61.88(4) yes
Heba Cca Hfaa . . 54.50(3) yes
Heba Cca Cga . . 107.62(5) yes
Heba Cca Hgba . . 128.29(5) yes
Cfa Cca Hfaa . . 22.28(4) yes
Cfa Cca Cga . . 60.16(6) yes
Cfa Cca Hgba . . 81.76(5) yes
Hfaa Cca Cga . . 81.40(5) yes
Hfaa Cca Hgba . . 101.76(5) yes
Cga Cca Hgba . . 22.67(4) yes
Ho1b Cda N1a 2_756 . 43.0(4) yes
Ho1b Cda N2a 2_756 . 100.9(4) yes
Ho1b Cda N3a 2_756 . 94.6(4) yes
Ho1b Cda N4a 2_756 . 153.5(4) yes
Ho1b Cda Cca 2_756 . 63.2(4) yes
Ho1b Cda Hcba 2_756 1_455 139.6(4) yes
Ho1b Cda Hcaa 2_756 . 61.1(3) yes
Ho1b Cda Hdaa 2_756 . 78.8(4) yes
Ho1b Cda Hdba 2_756 . 91.1(3) yes
Ho1b Cda Cea 2_756 . 71.3(4) yes
Ho1b Cda Heaa 2_756 . 73.6(4) yes
Ho1b Cda Cga 2_756 . 122.0(3) yes
Ho1b Cda Hgba 2_756 . 114.0(3) yes
Ho1b Cda Cha 2_756 . 131.1(4) yes
Ho1b Cda Hhaa 2_756 . 128.1(4) yes
N1a Cda N2a . . 59.85(6) yes
N1a Cda N3a . . 59.83(6) yes
N1a Cda N4a . . 112.03(10) yes
N1a Cda Cca . . 35.86(5) yes
N1a Cda Hcba . 1_455 170.06(7) yes
N1a Cda Hcaa . . 51.41(5) yes
N1a Cda Hdaa . . 108.64(10) yes
N1a Cda Hdba . . 108.39(12) yes
N1a Cda Cea . . 36.08(5) yes
N1a Cda Heaa . . 51.87(5) yes
N1a Cda Cga . . 91.18(7) yes
N1a Cda Hgba . . 97.61(6) yes
N1a Cda Cha . . 91.07(7) yes
N1a Cda Hhaa . . 98.19(7) yes
N2a Cda N3a . . 51.20(4) yes
N2a Cda N4a . . 59.79(7) yes
N2a Cda Cca . . 65.21(5) yes
N2a Cda Hcba . 1_455 119.51(5) yes
N2a Cda Hcaa . . 86.75(5) yes
N2a Cda Hdaa . . 151.28(10) yes
N2a Cda Hdba . . 98.78(9) yes
N2a Cda Cea . . 31.32(4) yes
N2a Cda Heaa . . 43.33(4) yes
N2a Cda Cga . . 65.30(5) yes
N2a Cda Hgba . . 87.03(5) yes
N2a Cda Cha . . 31.21(5) yes
N2a Cda Hhaa . . 43.36(3) yes
N3a Cda N4a . . 59.44(7) yes
N3a Cda Cca . . 31.59(4) yes
N3a Cda Hcba . 1_455 111.40(5) yes
N3a Cda Hcaa . . 43.42(3) yes
N3a Cda Hdaa . . 100.09(9) yes
N3a Cda Hdba . . 149.98(11) yes
N3a Cda Cea . . 65.06(5) yes
N3a Cda Heaa . . 86.88(5) yes
N3a Cda Cga . . 31.35(5) yes
N3a Cda Hgba . . 43.33(4) yes
N3a Cda Cha . . 64.81(5) yes
N3a Cda Hhaa . . 86.48(5) yes
N4a Cda Cca . . 91.04(8) yes
N4a Cda Hcba . 1_455 63.11(7) yes
N4a Cda Hcaa . . 97.60(7) yes
N4a Cda Hdaa . . 109.10(12) yes
N4a Cda Hdba . . 108.73(11) yes
N4a Cda Cea . . 91.12(8) yes
N4a Cda Heaa . . 97.86(8) yes
N4a Cda Cga . . 35.82(6) yes
N4a Cda Hgba . . 51.74(6) yes
N4a Cda Cha . . 36.10(7) yes
N4a Cda Hhaa . . 51.33(6) yes
Cca Cda Hcba . 1_455 134.20(6) yes
Cca Cda Hcaa . . 22.36(4) yes
Cca Cda Hdaa . . 90.09(9) yes
Cca Cda Hdba . . 144.23(12) yes
Cca Cda Cea . . 60.08(5) yes
Cca Cda Heaa . . 81.75(5) yes
Cca Cda Cga . . 60.06(5) yes
Cca Cda Hgba . . 61.99(4) yes
Cca Cda Cha . . 89.95(6) yes
Cca Cda Hhaa . . 108.12(6) yes
Hcba Cda Hcaa 1_455 . 119.37(5) yes
Hcba Cda Hdaa 1_455 . 66.91(9) yes
Hcba Cda Hdba 1_455 . 81.54(9) yes
Hcba Cda Cea 1_455 . 147.46(6) yes
Hcba Cda Heaa 1_455 . 135.58(5) yes
Hcba Cda Cga 1_455 . 80.14(5) yes
Hcba Cda Hgba 1_455 . 72.54(4) yes
Hcba Cda Cha 1_455 . 88.78(5) yes
Hcba Cda Hhaa 1_455 . 85.36(4) yes
Hcaa Cda Hdaa . . 67.74(8) yes
Hcaa Cda Hdba . . 152.24(11) yes
Hcaa Cda Cea . . 81.46(5) yes
Hcaa Cda Heaa . . 101.95(5) yes
Hcaa Cda Cga . . 62.07(4) yes
Hcaa Cda Hgba . . 54.08(3) yes
Hcaa Cda Cha . . 107.82(6) yes
Hcaa Cda Hhaa . . 128.35(6) yes
Hdaa Cda Hdba . . 109.93(14) yes
Hdaa Cda Cea . . 144.71(11) yes
Hdaa Cda Heaa . . 151.98(11) yes
Hdaa Cda Cga . . 90.25(9) yes
Hdaa Cda Hgba . . 67.65(8) yes
Hdaa Cda Cha . . 145.19(11) yes
Hdaa Cda Hhaa . . 152.06(11) yes
Hdba Cda Cea . . 89.23(10) yes
Hdba Cda Heaa . . 66.56(9) yes
Hdba Cda Cga . . 144.53(10) yes
Hdba Cda Hgba . . 152.73(11) yes
Hdba Cda Cha . . 89.45(9) yes
Hdba Cda Hhaa . . 67.09(7) yes
Cea Cda Heaa . . 22.67(3) yes
Cea Cda Cga . . 90.14(6) yes
Cea Cda Hgba . . 108.07(6) yes
Cea Cda Cha . . 59.84(5) yes
Cea Cda Hhaa . . 62.41(4) yes
Heaa Cda Cga . . 108.25(6) yes
Heaa Cda Hgba . . 128.71(6) yes
Heaa Cda Cha . . 62.02(5) yes
Heaa Cda Hhaa . . 54.61(3) yes
Cga Cda Hgba . . 22.61(4) yes
Cga Cda Cha . . 60.13(5) yes
Cga Cda Hhaa . . 81.34(5) yes
Hgba Cda Cha . . 81.82(5) yes
Hgba Cda Hhaa . . 101.81(5) yes
Cha Cda Hhaa . . 22.36(3) yes
Ho1b Cea N1a 2_756 . 31.5(3) yes
Ho1b Cea N2a 2_756 . 143.4(3) yes
Ho1b Cea N3a 2_756 . 88.0(3) yes
Ho1b Cea N4a 2_756 . 87.4(3) yes
Ho1b Cea Cca 2_756 . 58.2(3) yes
Ho1b Cea Hcba 2_756 . 61.7(3) yes
Ho1b Cea Cda 2_756 . 57.6(3) yes
Ho1b Cea Hdba 2_756 . 60.9(3) yes
Ho1b Cea Heaa 2_756 . 91.3(3) yes
Ho1b Cea Heba 2_756 . 91.8(3) yes
Ho1b Cea Cfa 2_756 . 118.6(3) yes
Ho1b Cea Hfaa 2_756 . 116.9(3) yes
Ho1b Cea Cha 2_756 . 117.4(3) yes
Ho1b Cea Hhaa 2_756 . 115.6(3) yes
N1a Cea N2a . . 111.86(10) yes
N1a Cea N3a . . 59.71(5) yes
N1a Cea N4a . . 59.47(6) yes
N1a Cea Cca . . 35.92(5) yes
N1a Cea Hcba . . 51.28(5) yes
N1a Cea Cda . . 35.80(5) yes
N1a Cea Hdba . . 51.22(5) yes
N1a Cea Heaa . . 108.36(12) yes
N1a Cea Heba . . 108.77(10) yes
N1a Cea Cfa . . 91.36(7) yes
N1a Cea Hfaa . . 98.28(6) yes
N1a Cea Cha . . 90.78(8) yes
N1a Cea Hhaa . . 97.73(7) yes
N2a Cea N3a . . 59.65(6) yes
N2a Cea N4a . . 59.64(7) yes
N2a Cea Cca . . 91.20(7) yes
N2a Cea Hcba . . 98.29(7) yes
N2a Cea Cda . . 90.89(9) yes
N2a Cea Hdba . . 97.74(9) yes
N2a Cea Heaa . . 107.66(11) yes
N2a Cea Heba . . 109.01(12) yes
N2a Cea Cfa . . 35.69(6) yes
N2a Cea Hfaa . . 51.31(6) yes
N2a Cea Cha . . 35.80(7) yes
N2a Cea Hhaa . . 51.02(6) yes
N3a Cea N4a . . 50.94(4) yes
N3a Cea Cca . . 31.55(4) yes
N3a Cea Hcba . . 43.72(3) yes
N3a Cea Cda . . 64.92(5) yes
N3a Cea Hdba . . 86.55(5) yes
N3a Cea Heaa . . 149.19(12) yes
N3a Cea Heba . . 99.60(9) yes
N3a Cea Cfa . . 31.65(4) yes
N3a Cea Hfaa . . 43.69(4) yes
N3a Cea Cha . . 64.74(5) yes
N3a Cea Hhaa . . 86.33(5) yes
N4a Cea Cca . . 64.96(5) yes
N4a Cea Hcba . . 86.61(5) yes
N4a Cea Cda . . 31.26(4) yes
N4a Cea Hdba . . 43.38(4) yes
N4a Cea Heaa . . 98.26(10) yes
N4a Cea Heba . . 150.54(10) yes
N4a Cea Cfa . . 65.01(5) yes
N4a Cea Hfaa . . 86.71(5) yes
N4a Cea Cha . . 31.31(4) yes
N4a Cea Hhaa . . 43.39(3) yes
Cca Cea Hcba . . 22.36(4) yes
Cca Cea Cda . . 59.99(5) yes
Cca Cea Hdba . . 81.32(5) yes
Cca Cea Heaa . . 144.23(12) yes
Cca Cea Heba . . 89.73(9) yes
Cca Cea Cfa . . 60.40(5) yes
Cca Cea Hfaa . . 62.68(4) yes
Cca Cea Cha . . 89.87(6) yes
Cca Cea Hhaa . . 107.92(6) yes
Hcba Cea Cda . . 81.26(5) yes
Hcba Cea Hdba . . 101.31(5) yes
Hcba Cea Heaa . . 152.39(10) yes
Hcba Cea Heba . . 67.37(7) yes
Hcba Cea Cfa . . 62.92(4) yes
Hcba Cea Hfaa . . 55.34(3) yes
Hcba Cea Cha . . 108.01(6) yes
Hcba Cea Hhaa . . 128.37(6) yes
Cda Cea Hdba . . 22.40(3) yes
Cda Cea Heaa . . 88.90(10) yes
Cda Cea Heba . . 144.56(10) yes
Cda Cea Cfa . . 90.05(6) yes
Cda Cea Hfaa . . 108.17(6) yes
Cda Cea Cha . . 59.79(5) yes
Cda Cea Hhaa . . 62.23(5) yes
Hdba Cea Heaa . . 66.50(9) yes
Hdba Cea Heba . . 151.97(10) yes
Hdba Cea Cfa . . 108.03(6) yes
Hdba Cea Hfaa . . 128.55(6) yes
Hdba Cea Cha . . 62.21(5) yes
Hdba Cea Hhaa . . 54.79(4) yes
Heaa Cea Heba . . 111.20(14) yes
Heaa Cea Cfa . . 143.31(10) yes
Heaa Cea Hfaa . . 151.60(10) yes
Heaa Cea Cha . . 88.63(9) yes
Heaa Cea Hhaa . . 66.31(8) yes
Heba Cea Cfa . . 89.98(10) yes
Heba Cea Hfaa . . 67.48(8) yes
Heba Cea Cha . . 144.78(11) yes
Heba Cea Hhaa . . 152.19(10) yes
Cfa Cea Hfaa . . 22.49(4) yes
Cfa Cea Cha . . 59.73(5) yes
Cfa Cea Hhaa . . 80.92(5) yes
Hfaa Cea Cha . . 81.21(5) yes
Hfaa Cea Hhaa . . 101.13(5) yes
Cha Cea Hhaa . . 22.32(3) yes
Ho3a Cfa N1a . . 98.4(4) yes
Ho3a Cfa N2a . . 156.1(4) yes
Ho3a Cfa N3a . . 44.2(4) yes
Ho3a Cfa N4a . . 99.7(4) yes
Ho3a Cfa Cca . . 67.5(4) yes
Ho3a Cfa Hcba . . 66.4(4) yes
Ho3a Cfa Cea . . 127.1(4) yes
Ho3a Cfa Heba . . 120.7(4) yes
Ho3a Cfa Hfaa . . 82.9(4) yes
Ho3a Cfa Hfba . . 85.5(4) yes
Ho3a Cfa Cga . . 69.3(4) yes
Ho3a Cfa Hgaa . . 68.9(4) yes
Ho3a Cfa Cha . . 129.0(4) yes
Ho3a Cfa Hhba . . 123.5(4) yes
N1a Cfa N2a . . 59.73(6) yes
N1a Cfa N3a . . 59.71(6) yes
N1a Cfa N4a . . 51.10(4) yes
N1a Cfa Cca . . 31.47(3) yes
N1a Cfa Hcba . . 43.51(3) yes
N1a Cfa Cea . . 31.56(4) yes
N1a Cfa Heba . . 43.40(3) yes
N1a Cfa Hfaa . . 98.80(9) yes
N1a Cfa Hfba . . 149.99(12) yes
N1a Cfa Cga . . 64.70(5) yes
N1a Cfa Hgaa . . 86.44(5) yes
N1a Cfa Cha . . 64.99(5) yes
N1a Cfa Hhba . . 86.93(4) yes
N2a Cfa N3a . . 112.00(11) yes
N2a Cfa N4a . . 59.86(8) yes
N2a Cfa Cca . . 91.21(8) yes
N2a Cfa Hcba . . 98.13(7) yes
N2a Cfa Cea . . 35.93(6) yes
N2a Cfa Heba . . 51.14(6) yes
N2a Cfa Hfaa . . 108.42(12) yes
N2a Cfa Hfba . . 108.50(11) yes
N2a Cfa Cga . . 91.09(9) yes
N2a Cfa Hgaa . . 98.24(9) yes
N2a Cfa Cha . . 36.05(7) yes
N2a Cfa Hhba . . 51.44(7) yes
N3a Cfa N4a . . 59.51(7) yes
N3a Cfa Cca . . 35.93(6) yes
N3a Cfa Hcba . . 51.25(6) yes
N3a Cfa Cea . . 91.27(8) yes
N3a Cfa Heba . . 98.05(7) yes
N3a Cfa Hfaa . . 108.43(11) yes
N3a Cfa Hfba . . 108.30(12) yes
N3a Cfa Cga . . 35.56(7) yes
N3a Cfa Hgaa . . 50.80(7) yes
N3a Cfa Cha . . 90.90(9) yes
N3a Cfa Hhba . . 98.10(9) yes
N4a Cfa Cca . . 65.02(5) yes
N4a Cfa Hcba . . 86.57(5) yes
N4a Cfa Cea . . 65.30(5) yes
N4a Cfa Heba . . 86.58(5) yes
N4a Cfa Hfaa . . 149.91(10) yes
N4a Cfa Hfba . . 98.89(11) yes
N4a Cfa Cga . . 31.24(4) yes
N4a Cfa Hgaa . . 43.40(4) yes
N4a Cfa Cha . . 31.39(4) yes
N4a Cfa Hhba . . 43.81(4) yes
Cca Cfa Hcba . . 22.27(4) yes
Cca Cfa Cea . . 60.18(5) yes
Cca Cfa Heba . . 62.45(4) yes
Cca Cfa Hfaa . . 89.14(9) yes
Cca Cfa Hfba . . 144.21(12) yes
Cca Cfa Cga . . 59.66(5) yes
Cca Cfa Hgaa . . 80.96(5) yes
Cca Cfa Cha . . 90 yes
Cca Cfa Hhba . . 108.41(6) yes
Hcba Cfa Cea . . 62.51(4) yes
Hcba Cfa Heba . . 55.14(3) yes
Hcba Cfa Hfaa . . 66.86(8) yes
Hcba Cfa Hfba . . 151.89(10) yes
Hcba Cfa Cga . . 80.86(5) yes
Hcba Cfa Hgaa . . 100.86(5) yes
Hcba Cfa Cha . . 108.04(6) yes
Hcba Cfa Hhba . . 128.76(6) yes
Cea Cfa Heba . . 22.05(4) yes
Cea Cfa Hfaa . . 89.06(9) yes
Cea Cfa Hfba . . 144.42(10) yes
Cea Cfa Cga . . 89.97(6) yes
Cea Cfa Hgaa . . 108.23(6) yes
Cea Cfa Cha . . 60.18(5) yes
Cea Cfa Hhba . . 81.64(5) yes
Heba Cfa Hfaa . . 67.01(8) yes
Heba Cfa Hfba . . 152.14(10) yes
Heba Cfa Cga . . 107.67(6) yes
Heba Cfa Hgaa . . 128.25(6) yes
Heba Cfa Cha . . 81.21(5) yes
Heba Cfa Hhba . . 101.38(5) yes
Hfaa Cfa Hfba . . 111.21(14) yes
Hfaa Cfa Cga . . 143.94(10) yes
Hfaa Cfa Hgaa . . 151.75(10) yes
Hfaa Cfa Cha . . 144.43(11) yes
Hfaa Cfa Hhba . . 152.07(11) yes
Hfba Cfa Cga . . 89.60(11) yes
Hfba Cfa Hgaa . . 67.15(9) yes
Hfba Cfa Cha . . 89.33(10) yes
Hfba Cfa Hhba . . 66.69(8) yes
Cga Cfa Hgaa . . 22.45(3) yes
Cga Cfa Cha . . 59.95(6) yes
Cga Cfa Hhba . . 62.78(5) yes
Hgaa Cfa Cha . . 62.49(5) yes
Hgaa Cfa Hhba . . 55.33(4) yes
Cha Cfa Hhba . . 22.64(4) yes
Ho3a Cga N1a . . 92.5(4) yes
Ho3a Cga N2a . . 87.9(3) yes
Ho3a Cga N3a . . 34.5(4) yes
Ho3a Cga N4a . . 145.8(4) yes
Ho3a Cga Cca . . 63.2(4) yes
Ho3a Cga Hcaa . . 66.9(3) yes
Ho3a Cga Cda . . 123.3(4) yes
Ho3a Cga Hdaa . . 122.4(4) yes
Ho3a Cga Cfa . . 57.6(3) yes
Ho3a Cga Hfba . . 58.6(3) yes
Ho3a Cga Hgaa . . 85.7(4) yes
Ho3a Cga Hgba . . 93.4(3) yes
Ho3a Cga Cha . . 116.8(3) yes
Ho3a Cga Hhba . . 112.5(3) yes
N1a Cga N2a . . 51.23(4) yes
N1a Cga N3a . . 60.00(6) yes
N1a Cga N4a . . 59.79(7) yes
N1a Cga Cca . . 31.58(3) yes
N1a Cga Hcaa . . 43.95(3) yes
N1a Cga Cda . . 31.44(4) yes
N1a Cga Hdaa . . 43.45(3) yes
N1a Cga Cfa . . 65.06(5) yes
N1a Cga Hfba . . 86.68(5) yes
N1a Cga Hgaa . . 151.35(11) yes
N1a Cga Hgba . . 98.36(9) yes
N1a Cga Cha . . 64.97(4) yes
N1a Cga Hhba . . 86.57(4) yes
N2a Cga N3a . . 59.56(7) yes
N2a Cga N4a . . 59.58(7) yes
N2a Cga Cca . . 65.16(5) yes
N2a Cga Hcaa . . 87.05(5) yes
N2a Cga Cda . . 65.02(5) yes
N2a Cga Hdaa . . 86.61(5) yes
N2a Cga Cfa . . 31.04(4) yes
N2a Cga Hfba . . 43.12(4) yes
N2a Cga Hgaa . . 100.11(10) yes
N2a Cga Hgba . . 149.58(10) yes
N2a Cga Cha . . 31.13(5) yes
N2a Cga Hhba . . 43.10(4) yes
N3a Cga N4a . . 112.03(11) yes
N3a Cga Cca . . 36.18(6) yes
N3a Cga Hcaa . . 51.59(6) yes
N3a Cga Cda . . 91.43(8) yes
N3a Cga Hdaa . . 98.52(7) yes
N3a Cga Cfa . . 35.95(6) yes
N3a Cga Hfba . . 51.27(6) yes
N3a Cga Hgaa . . 108.81(13) yes
N3a Cga Hgba . . 107.75(12) yes
N3a Cga Cha . . 90.69(8) yes
N3a Cga Hhba . . 97.29(8) yes
N4a Cga Cca . . 91.37(8) yes
N4a Cga Hcaa . . 98.71(7) yes
N4a Cga Cda . . 35.95(6) yes
N4a Cga Hdaa . . 51.27(6) yes
N4a Cga Cfa . . 90.62(9) yes
N4a Cga Hfba . . 97.34(8) yes
N4a Cga Hgaa . . 108.73(11) yes
N4a Cga Hgba . . 109.22(12) yes
N4a Cga Cha . . 35.90(7) yes
N4a Cga Hhba . . 51.31(6) yes
Cca Cga Hcaa . . 22.57(4) yes
Cca Cga Cda . . 60.30(5) yes
Cca Cga Hdaa . . 62.70(5) yes
Cca Cga Cfa . . 60.19(5) yes
Cca Cga Hfba . . 81.50(6) yes
Cca Cga Hgaa . . 144.98(13) yes
Cca Cga Hgba . . 88.39(9) yes
Cca Cga Cha . . 89.97(6) yes
Cca Cga Hhba . . 107.89(6) yes
Hcaa Cga Cda . . 63.06(4) yes
Hcaa Cga Hdaa . . 55.59(3) yes
Hcaa Cga Cfa . . 81.64(5) yes
Hcaa Cga Hfba . . 101.65(6) yes
Hcaa Cga Hgaa . . 151.51(11) yes
Hcaa Cga Hgba . . 65.82(8) yes
Hcaa Cga Cha . . 108.43(6) yes
Hcaa Cga Hhba . . 128.69(6) yes
Cda Cga Hdaa . . 22.32(4) yes
Cda Cga Cfa . . 89.84(6) yes
Cda Cga Hfba . . 107.78(6) yes
Cda Cga Hgaa . . 144.68(10) yes
Cda Cga Hgba . . 89.43(9) yes
Cda Cga Cha . . 59.94(5) yes
Cda Cga Hhba . . 81.28(5) yes
Hdaa Cga Cfa . . 108.00(6) yes
Hdaa Cga Hfba . . 128.28(6) yes
Hdaa Cga Hgaa . . 151.50(12) yes
Hdaa Cga Hgba . . 67.12(8) yes
Hdaa Cga Cha . . 81.20(5) yes
Hdaa Cga Hhba . . 101.30(5) yes
Cfa Cga Hfba . . 22.38(4) yes
Cfa Cga Hgaa . . 90.40(10) yes
Cfa Cga Hgba . . 143.66(12) yes
Cfa Cga Cha . . 59.36(5) yes
Cfa Cga Hhba . . 61.58(5) yes
Hfba Cga Hgaa . . 68.02(9) yes
Hfba Cga Hgba . . 151.79(11) yes
Hfba Cga Cha . . 61.69(5) yes
Hfba Cga Hhba . . 53.99(3) yes
Hgaa Cga Hgba . . 110.29(14) yes
Hgaa Cga Cha . . 90.35(9) yes
Hgaa Cga Hhba . . 67.98(8) yes
Hgba Cga Cha . . 145.03(11) yes
Hgba Cga Hhba . . 153.50(12) yes
Cha Cga Hhba . . 22.38(3) yes
N1a Cha N2a . . 60.09(6) yes
N1a Cha N3a . . 51.43(3) yes
N1a Cha N4a . . 59.86(6) yes
N1a Cha Cda . . 31.47(4) yes
N1a Cha Hdba . . 43.52(3) yes
N1a Cha Cea . . 31.70(4) yes
N1a Cha Heaa . . 43.94(3) yes
N1a Cha Cfa . . 65.46(4) yes
N1a Cha Hfaa . 1_455 122.41(5) yes
N1a Cha Hfba . . 87.37(4) yes
N1a Cha Cga . . 65.07(4) yes
N1a Cha Hgaa . . 86.99(4) yes
N1a Cha Hhba . . 150.98(10) yes
N1a Cha Hhaa . . 99.94(9) yes
N2a Cha N3a . . 60.17(6) yes
N2a Cha N4a . . 112.57(10) yes
N2a Cha Cda . . 91.56(8) yes
N2a Cha Hdba . . 98.27(8) yes
N2a Cha Cea . . 35.92(6) yes
N2a Cha Heaa . . 51.62(6) yes
N2a Cha Cfa . . 35.93(6) yes
N2a Cha Hfaa . 1_455 170.50(9) yes
N2a Cha Hfba . . 51.59(6) yes
N2a Cha Cga . . 91.68(8) yes
N2a Cha Hgaa . . 98.84(7) yes
N2a Cha Hhba . . 108.14(13) yes
N2a Cha Hhaa . . 108.91(13) yes
N3a Cha N4a . . 59.85(7) yes
N3a Cha Cda . . 65.34(5) yes
N3a Cha Hdba . . 87.06(4) yes
N3a Cha Cea . . 65.42(5) yes
N3a Cha Heaa . . 87.46(5) yes
N3a Cha Cfa . . 31.85(4) yes
N3a Cha Hfaa . 1_455 113.24(5) yes
N3a Cha Hfba . . 43.96(3) yes
N3a Cha Cga . . 31.51(5) yes
N3a Cha Hgaa . . 43.76(4) yes
N3a Cha Hhba . . 99.56(9) yes
N3a Cha Hhaa . . 151.37(10) yes
N4a Cha Cda . . 36.03(6) yes
N4a Cha Hdba . . 51.57(6) yes
N4a Cha Cea . . 91.56(8) yes
N4a Cha Heaa . . 98.49(8) yes
N4a Cha Cfa . . 91.70(8) yes
N4a Cha Hfaa . 1_455 65.78(7) yes
N4a Cha Hfba . . 98.58(7) yes
N4a Cha Cga . . 35.70(6) yes
N4a Cha Hgaa . . 51.04(6) yes
N4a Cha Hhba . . 109.31(12) yes
N4a Cha Hhaa . . 108.79(13) yes
Cda Cha Hdba . . 22.49(3) yes
Cda Cha Cea . . 60.37(5) yes
Cda Cha Heaa . . 62.72(5) yes
Cda Cha Cfa . . 90.60(6) yes
Cda Cha Hfaa . 1_455 91.41(6) yes
Cda Cha Hfba . . 108.88(5) yes
Cda Cha Cga . . 59.93(5) yes
Cda Cha Hgaa . . 81.37(5) yes
Cda Cha Hhba . . 145.33(12) yes
Cda Cha Hhaa . . 90.05(9) yes
Hdba Cha Cea . . 62.61(5) yes
Hdba Cha Heaa . . 54.90(4) yes
Hdba Cha Cfa . . 108.61(6) yes
Hdba Cha Hfaa . 1_455 87.86(5) yes
Hdba Cha Hfba . . 129.33(5) yes
Hdba Cha Cga . . 81.36(5) yes
Hdba Cha Hgaa . . 101.47(5) yes
Hdba Cha Hhba . . 152.59(12) yes
Hdba Cha Hhaa . . 67.57(8) yes
Cea Cha Heaa . . 22.82(3) yes
Cea Cha Cfa . . 60.09(5) yes
Cea Cha Hfaa . 1_455 150.34(6) yes
Cea Cha Hfba . . 81.71(5) yes
Cea Cha Cga . . 90.34(6) yes
Cea Cha Hgaa . . 108.72(5) yes
Cea Cha Hhba . . 144.05(13) yes
Cea Cha Hhaa . . 90.26(10) yes
Heaa Cha Cfa . . 81.80(5) yes
Heaa Cha Hfaa . 1_455 137.27(6) yes
Heaa Cha Hfba . . 102.09(5) yes
Heaa Cha Cga . . 108.64(6) yes
Heaa Cha Hgaa . . 129.44(5) yes
Heaa Cha Hhba . . 151.11(12) yes
Heaa Cha Hhaa . . 67.43(8) yes
Cfa Cha Hfaa . 1_455 135.01(6) yes
Cfa Cha Hfba . . 22.69(4) yes
Cfa Cha Cga . . 60.69(6) yes
Cfa Cha Hgaa . . 63.23(5) yes
Cfa Cha Hhba . . 89.51(10) yes
Cfa Cha Hhaa . . 144.84(13) yes
Hfaa Cha Hfba 1_455 . 118.94(5) yes
Hfaa Cha Cga 1_455 . 82.01(5) yes
Hfaa Cha Hgaa 1_455 . 72.70(4) yes
Hfaa Cha Hhba 1_455 . 65.03(9) yes
Hfaa Cha Hhaa 1_455 . 80.11(10) yes
Hfba Cha Cga . . 63.12(5) yes
Hfba Cha Hgaa . . 55.65(3) yes
Hfba Cha Hhba . . 66.82(8) yes
Hfba Cha Hhaa . . 151.70(12) yes
Cga Cha Hgaa . . 22.60(3) yes
Cga Cha Hhba . . 90.47(9) yes
Cga Cha Hhaa . . 144.48(12) yes
Hgaa Cha Hhba . . 67.87(8) yes
Hgaa Cha Hhaa . . 151.17(12) yes
Hhba Cha Hhaa . . 109.07(12) yes
O1a N1b Ho1a 2_756 2_756 3.5(6) yes
O1a N1b O1am 2_756 2_756 0.76(4) yes
O1a N1b N2b 2_756 . 145.96(6) yes
O1a N1b N3b 2_756 . 147.36(5) yes
O1a N1b N4b 2_756 . 140.68(6) yes
O1a N1b Ccb 2_756 . 113.14(7) yes
O1a N1b Hcbb 2_756 . 99.07(5) yes
O1a N1b Hcab 2_756 . 96.92(5) yes
O1a N1b Cdb 2_756 . 106.73(8) yes
O1a N1b Hdab 2_756 . 91.93(6) yes
O1a N1b Hdbb 2_756 . 91.77(5) yes
O1a N1b Ceb 2_756 . 112.21(7) yes
O1a N1b Heab 2_756 . 95.80(5) yes
O1a N1b Hebb 2_756 . 98.77(6) yes
O1a N1b Cfb 2_756 . 154.97(6) yes
O1a N1b Cgb 2_756 . 148.99(6) yes
O1a N1b Chb 2_756 . 148.17(5) yes
Ho1a N1b O1am 2_756 2_756 3.7(6) yes
Ho1a N1b N2b 2_756 . 143.0(5) yes
Ho1a N1b N3b 2_756 . 147.6(5) yes
Ho1a N1b N4b 2_756 . 143.6(5) yes
Ho1a N1b Ccb 2_756 . 113.3(5) yes
Ho1a N1b Hcbb 2_756 . 97.8(5) yes
Ho1a N1b Hcab 2_756 . 98.4(5) yes
Ho1a N1b Cdb 2_756 . 109.7(5) yes
Ho1a N1b Hdab 2_756 . 95.4(6) yes
Ho1a N1b Hdbb 2_756 . 93.7(5) yes
Ho1a N1b Ceb 2_756 . 109.2(5) yes
Ho1a N1b Heab 2_756 . 93.7(5) yes
Ho1a N1b Hebb 2_756 . 95.3(6) yes
Ho1a N1b Cfb 2_756 . 151.9(5) yes
Ho1a N1b Cgb 2_756 . 152.2(5) yes
Ho1a N1b Chb 2_756 . 148.2(5) yes
O1am N1b N2b 2_756 . 145.65(4) yes
O1am N1b N3b 2_756 . 148.09(4) yes
O1am N1b N4b 2_756 . 140.16(5) yes
O1am N1b Ccb 2_756 . 113.88(5) yes
O1am N1b Hcbb 2_756 . 99.81(3) yes
O1am N1b Hcab 2_756 . 97.54(3) yes
O1am N1b Cdb 2_756 . 106.22(6) yes
O1am N1b Hdab 2_756 . 91.69(3) yes
O1am N1b Hdbb 2_756 . 91.08(3) yes
O1am N1b Ceb 2_756 . 111.95(6) yes
O1am N1b Heab 2_756 . 95.28(3) yes
O1am N1b Hebb 2_756 . 98.83(3) yes
O1am N1b Cfb 2_756 . 155.45(4) yes
O1am N1b Cgb 2_756 . 149.13(4) yes
O1am N1b Chb 2_756 . 147.42(4) yes
N2b N1b N3b . . 59.95(4) yes
N2b N1b N4b . . 60.03(5) yes
N2b N1b Ccb . . 89.07(6) yes
N2b N1b Hcbb . . 89.30(4) yes
N2b N1b Hcab . . 112.34(4) yes
N2b N1b Cdb . . 88.77(6) yes
N2b N1b Hdab . . 112.56(5) yes
N2b N1b Hdbb . . 88.72(4) yes
N2b N1b Ceb . . 33.91(6) yes
N2b N1b Heab . . 52.32(4) yes
N2b N1b Hebb . . 52.30(4) yes
N2b N1b Cfb . . 31.07(4) yes
N2b N1b Cgb . . 64.62(4) yes
N2b N1b Chb . . 31.30(4) yes
N3b N1b N4b . . 59.80(4) yes
N3b N1b Ccb . . 34.34(5) yes
N3b N1b Hcbb . . 53.03(4) yes
N3b N1b Hcab . . 52.58(4) yes
N3b N1b Cdb . . 88.80(6) yes
N3b N1b Hdab . . 89.40(5) yes
N3b N1b Hdbb . . 112.36(5) yes
N3b N1b Ceb . . 88.72(6) yes
N3b N1b Heab . . 112.14(4) yes
N3b N1b Hebb . . 89.01(5) yes
N3b N1b Cfb . . 31.65(4) yes
N3b N1b Cgb . . 31.42(4) yes
N3b N1b Chb . . 64.18(4) yes
N4b N1b Ccb . . 89.04(6) yes
N4b N1b Hcbb . . 112.65(5) yes
N4b N1b Hcab . . 88.90(4) yes
N4b N1b Cdb . . 33.95(6) yes
N4b N1b Hdab . . 52.75(4) yes
N4b N1b Hdbb . . 52.69(4) yes
N4b N1b Ceb . . 88.98(6) yes
N4b N1b Heab . . 88.56(4) yes
N4b N1b Hebb . . 112.16(4) yes
N4b N1b Cfb . . 64.33(4) yes
N4b N1b Cgb . . 31.27(4) yes
N4b N1b Chb . . 31.46(4) yes
Ccb N1b Hcbb . . 27.41(6) yes
Ccb N1b Hcab . . 27.25(6) yes
Ccb N1b Cdb . . 108.43(8) yes
Ccb N1b Hdab . . 94.47(7) yes
Ccb N1b Hdbb . . 135.99(7) yes
Ccb N1b Ceb . . 108.04(8) yes
Ccb N1b Heab . . 135.68(7) yes
Ccb N1b Hebb . . 94.03(7) yes
Ccb N1b Cfb . . 58.00(6) yes
Ccb N1b Cgb . . 57.78(6) yes
Ccb N1b Chb . . 98.52(6) yes
Hcbb N1b Hcab . . 46.91(3) yes
Hcbb N1b Cdb . . 135.83(7) yes
Hcbb N1b Hdab . . 119.48(4) yes
Hcbb N1b Hdbb . . 163.34(5) yes
Hcbb N1b Ceb . . 93.87(7) yes
Hcbb N1b Heab . . 119.41(5) yes
Hcbb N1b Hebb . . 72.63(4) yes
Hcbb N1b Cfb . . 62.09(4) yes
Hcbb N1b Cgb . . 82.28(4) yes
Hcbb N1b Chb . . 111.14(4) yes
Hcab N1b Cdb . . 94.08(6) yes
Hcab N1b Hdab . . 72.81(4) yes
Hcab N1b Hdbb . . 119.44(5) yes
Hcab N1b Ceb . . 135.28(7) yes
Hcab N1b Heab . . 162.81(5) yes
Hcab N1b Hebb . . 119.15(5) yes
Hcab N1b Cfb . . 82.14(4) yes
Hcab N1b Cgb . . 61.38(4) yes
Hcab N1b Chb . . 110.80(4) yes
Cdb N1b Hdab . . 27.43(5) yes
Cdb N1b Hdbb . . 27.58(5) yes
Cdb N1b Ceb . . 108.12(8) yes
Cdb N1b Heab . . 93.27(6) yes
Cdb N1b Hebb . . 135.07(6) yes
Cdb N1b Cfb . . 98.28(6) yes
Cdb N1b Cgb . . 57.38(6) yes
Cdb N1b Chb . . 57.47(6) yes
Hdab N1b Hdbb . . 47.00(3) yes
Hdab N1b Ceb . . 135.55(7) yes
Hdab N1b Heab . . 118.27(4) yes
Hdab N1b Hebb . . 162.48(4) yes
Hdab N1b Cfb . . 111.38(4) yes
Hdab N1b Cgb . . 61.71(4) yes
Hdab N1b Chb . . 82.05(4) yes
Hdbb N1b Ceb . . 93.69(6) yes
Hdbb N1b Heab . . 71.56(4) yes
Hdbb N1b Hebb . . 118.35(4) yes
Hdbb N1b Cfb . . 110.59(4) yes
Hdbb N1b Cgb . . 81.93(4) yes
Hdbb N1b Chb . . 61.43(4) yes
Ceb N1b Heab . . 27.67(6) yes
Ceb N1b Hebb . . 26.96(6) yes
Ceb N1b Cfb . . 57.08(6) yes
Ceb N1b Cgb . . 98.53(6) yes
Ceb N1b Chb . . 57.52(6) yes
Heab N1b Hebb . . 47.09(3) yes
Heab N1b Cfb . . 81.45(4) yes
Heab N1b Cgb . . 110.62(4) yes
Heab N1b Chb . . 61.07(4) yes
Hebb N1b Cfb . . 61.22(4) yes
Hebb N1b Cgb . . 110.99(4) yes
Hebb N1b Chb . . 81.55(4) yes
Cfb N1b Cgb . . 50.24(4) yes
Cfb N1b Chb . . 49.55(4) yes
Cgb N1b Chb . . 49.95(4) yes
Hcaa N2b Hdaa 4_564 4_564 51.39(3) yes
Hcaa N2b Hgba 4_564 4_564 50.54(3) yes
Hcaa N2b N1b 4_564 . 133.42(6) yes
Hcaa N2b N3b 4_564 . 122.80(6) yes
Hcaa N2b N4b 4_564 . 166.67(6) yes
Hcaa N2b Ccb 4_564 . 125.56(6) yes
Hcaa N2b Cdb 4_564 . 161.28(6) yes
Hcaa N2b Ceb 4_564 . 103.80(8) yes
Hcaa N2b Heab 4_564 . 100.87(5) yes
Hcaa N2b Hebb 4_564 . 81.04(5) yes
Hcaa N2b Cfb 4_564 . 90.09(8) yes
Hcaa N2b Hfab 4_564 . 70.53(5) yes
Hcaa N2b Hfbb 4_564 . 84.08(5) yes
Hcaa N2b Cgb 4_564 . 145.68(6) yes
Hcaa N2b Chb 4_564 . 135.20(8) yes
Hcaa N2b Hhbb 4_564 . 113.81(5) yes
Hcaa N2b Hhab 4_564 . 121.70(5) yes
Hdaa N2b Hgba 4_564 4_564 49.80(3) yes
Hdaa N2b N1b 4_564 . 167.45(6) yes
Hdaa N2b N3b 4_564 . 129.84(5) yes
Hdaa N2b N4b 4_564 . 116.00(5) yes
Hdaa N2b Ccb 4_564 . 160.34(5) yes
Hdaa N2b Cdb 4_564 . 140.22(6) yes
Hdaa N2b Ceb 4_564 . 140.13(8) yes
Hdaa N2b Heab 4_564 . 117.01(5) yes
Hdaa N2b Hebb 4_564 . 128.67(6) yes
Hdaa N2b Cfb 4_564 . 102.82(7) yes
Hdaa N2b Hfab 4_564 . 103.23(5) yes
Hdaa N2b Hfbb 4_564 . 77.91(4) yes
Hdaa N2b Cgb 4_564 . 119.32(5) yes
Hdaa N2b Chb 4_564 . 84.27(7) yes
Hdaa N2b Hhbb 4_564 . 63.47(4) yes
Hdaa N2b Hhab 4_564 . 79.81(4) yes
Hgba N2b N1b 4_564 . 121.61(5) yes
Hgba N2b N3b 4_564 . 172.90(7) yes
Hgba N2b N4b 4_564 . 127.31(6) yes
Hgba N2b Ccb 4_564 . 147.36(5) yes
Hgba N2b Cdb 4_564 . 120.98(5) yes
Hgba N2b Ceb 4_564 . 90.46(7) yes
Hgba N2b Heab 4_564 . 68.66(4) yes
Hgba N2b Hebb 4_564 . 87.13(5) yes
Hgba N2b Cfb 4_564 . 139.96(9) yes
Hgba N2b Hfab 4_564 . 120.01(6) yes
Hgba N2b Hfbb 4_564 . 124.24(6) yes
Hgba N2b Cgb 4_564 . 155.55(6) yes
Hgba N2b Chb 4_564 . 98.40(7) yes
Hgba N2b Hhbb 4_564 . 96.22(5) yes
Hgba N2b Hhab 4_564 . 74.86(4) yes
N1b N2b N3b . . 60.02(4) yes
N1b N2b N4b . . 59.87(4) yes
N1b N2b Ccb . . 31.40(3) yes
N1b N2b Cdb . . 31.38(3) yes
N1b N2b Ceb . . 34.23(6) yes
N1b N2b Heab . . 53.04(4) yes
N1b N2b Hebb . . 52.60(4) yes
N1b N2b Cfb . . 89.19(7) yes
N1b N2b Hfab . . 89.08(5) yes
N1b N2b Hfbb . . 112.91(5) yes
N1b N2b Cgb . . 64.15(4) yes
N1b N2b Chb . . 88.61(8) yes
N1b N2b Hhbb . . 112.70(6) yes
N1b N2b Hhab . . 89.12(5) yes
N3b N2b N4b . . 59.78(5) yes
N3b N2b Ccb . . 31.48(4) yes
N3b N2b Cdb . . 64.41(5) yes
N3b N2b Ceb . . 89.07(7) yes
N3b N2b Heab . . 112.93(6) yes
N3b N2b Hebb . . 89.25(5) yes
N3b N2b Cfb . . 34.32(7) yes
N3b N2b Hfab . . 52.97(5) yes
N3b N2b Hfbb . . 53.04(4) yes
N3b N2b Cgb . . 31.29(4) yes
N3b N2b Chb . . 88.47(8) yes
N3b N2b Hhbb . . 89.01(6) yes
N3b N2b Hhab . . 112.24(7) yes
N4b N2b Ccb . . 64.35(5) yes
N4b N2b Cdb . . 31.32(4) yes
N4b N2b Ceb . . 89.10(8) yes
N4b N2b Heab . . 88.89(6) yes
N4b N2b Hebb . . 112.29(6) yes
N4b N2b Cfb . . 89.00(8) yes
N4b N2b Hfab . . 112.59(6) yes
N4b N2b Hfbb . . 88.96(6) yes
N4b N2b Cgb . . 31.13(4) yes
N4b N2b Chb . . 33.80(6) yes
N4b N2b Hhbb . . 53.01(5) yes
N4b N2b Hhab . . 52.67(5) yes
Ccb N2b Cdb . . 50.00(4) yes
Ccb N2b Ceb . . 57.60(6) yes
Ccb N2b Heab . . 82.44(5) yes
Ccb N2b Hebb . . 61.55(4) yes
Ccb N2b Cfb . . 57.79(6) yes
Ccb N2b Hfab . . 61.60(4) yes
Ccb N2b Hfbb . . 82.45(5) yes
Ccb N2b Cgb . . 49.81(4) yes
Ccb N2b Chb . . 98.15(8) yes
Ccb N2b Hhbb . . 111.23(6) yes
Ccb N2b Hhab . . 111.05(6) yes
Cdb N2b Ceb . . 57.78(7) yes
Cdb N2b Heab . . 61.55(5) yes
Cdb N2b Hebb . . 81.87(5) yes
Cdb N2b Cfb . . 98.73(8) yes
Cdb N2b Hfab . . 111.15(5) yes
Cdb N2b Hfbb . . 111.19(6) yes
Cdb N2b Cgb . . 49.68(4) yes
Cdb N2b Chb . . 57.23(7) yes
Cdb N2b Hhbb . . 82.22(5) yes
Cdb N2b Hhab . . 61.55(5) yes
Ceb N2b Heab . . 28.09(5) yes
Ceb N2b Hebb . . 27.03(6) yes
Ceb N2b Cfb . . 108.38(9) yes
Ceb N2b Hfab . . 93.66(8) yes
Ceb N2b Hfbb . . 136.14(8) yes
Ceb N2b Cgb . . 98.38(8) yes
Ceb N2b Chb . . 108.29(11) yes
Ceb N2b Hhbb . . 136.11(10) yes
Ceb N2b Hhab . . 94.30(8) yes
Heab N2b Hebb . . 47.43(4) yes
Heab N2b Cfb . . 136.44(8) yes
Heab N2b Hfab . . 119.49(6) yes
Heab N2b Hfbb . . 164.13(6) yes
Heab N2b Cgb . . 110.82(6) yes
Heab N2b Chb . . 93.46(8) yes
Heab N2b Hhbb . . 118.69(7) yes
Heab N2b Hhab . . 71.98(5) yes
Hebb N2b Cfb . . 94.22(8) yes
Hebb N2b Hfab . . 72.32(5) yes
Hebb N2b Hfbb . . 119.76(7) yes
Hebb N2b Cgb . . 110.82(5) yes
Hebb N2b Chb . . 135.30(9) yes
Hebb N2b Hhbb . . 163.10(8) yes
Hebb N2b Hhab . . 119.07(7) yes
Cfb N2b Hfab . . 27.66(6) yes
Cfb N2b Hfbb . . 27.78(5) yes
Cfb N2b Cgb . . 57.87(8) yes
Cfb N2b Chb . . 108.03(11) yes
Cfb N2b Hhbb . . 93.79(8) yes
Cfb N2b Hhab . . 135.46(10) yes
Hfab N2b Hfbb . . 47.74(4) yes
Hfab N2b Cgb . . 82.32(5) yes
Hfab N2b Chb . . 135.66(9) yes
Hfab N2b Hhbb . . 119.16(6) yes
Hfab N2b Hhab . . 163.06(7) yes
Hfbb N2b Cgb . . 61.90(5) yes
Hfbb N2b Chb . . 93.48(8) yes
Hfbb N2b Hhbb . . 71.72(5) yes
Hfbb N2b Hhab . . 118.37(7) yes
Cgb N2b Chb . . 57.19(7) yes
Cgb N2b Hhbb . . 61.83(5) yes
Cgb N2b Hhab . . 81.74(6) yes
Chb N2b Hhbb . . 27.83(6) yes
Chb N2b Hhab . . 27.44(6) yes
Hhbb N2b Hhab . . 46.96(4) yes
O3b N3b Ho3b . . 4.1(6) yes
O3b N3b O3bm . . 0.50(4) yes
O3b N3b N1b . . 140.04(6) yes
O3b N3b N2b . . 139.14(8) yes
O3b N3b N4b . . 153.64(8) yes
O3b N3b Ccb . . 106.28(8) yes
O3b N3b Hcbb . . 88.60(6) yes
O3b N3b Hcab . . 94.67(6) yes
O3b N3b Cdb . . 154.84(7) yes
O3b N3b Ceb . . 141.80(8) yes
O3b N3b Cfb . . 105.88(9) yes
O3b N3b Hfab . . 88.59(7) yes
O3b N3b Hfbb . . 94.41(7) yes
O3b N3b Cgb . . 119.75(9) yes
O3b N3b Hgab . . 103.29(6) yes
O3b N3b Hgbb . . 103.90(7) yes
O3b N3b Chb . . 153.71(7) yes
Ho3b N3b O3bm . . 4.3(6) yes
Ho3b N3b N1b . . 142.8(5) yes
Ho3b N3b N2b . . 141.4(5) yes
Ho3b N3b N4b . . 149.5(6) yes
Ho3b N3b Ccb . . 108.7(5) yes
Ho3b N3b Hcbb . . 92.1(5) yes
Ho3b N3b Hcab . . 95.4(5) yes
Ho3b N3b Cdb . . 153.8(5) yes
Ho3b N3b Ceb . . 145.9(6) yes
Ho3b N3b Cfb . . 107.8(5) yes
Ho3b N3b Hfab . . 91.8(6) yes
Ho3b N3b Hfbb . . 94.6(5) yes
Ho3b N3b Cgb . . 115.6(6) yes
Ho3b N3b Hgab . . 99.4(6) yes
Ho3b N3b Hgbb . . 100.3(6) yes
Ho3b N3b Chb . . 152.2(5) yes
O3bm N3b N1b . . 140.30(5) yes
O3bm N3b N2b . . 138.67(6) yes
O3bm N3b N4b . . 153.78(6) yes
O3bm N3b Ccb . . 106.60(7) yes
O3bm N3b Hcbb . . 88.76(5) yes
O3bm N3b Hcab . . 95.12(4) yes
O3bm N3b Cdb . . 155.34(5) yes
O3bm N3b Ceb . . 141.63(6) yes
O3bm N3b Cfb . . 105.40(8) yes
O3bm N3b Hfab . . 88.18(5) yes
O3bm N3b Hfbb . . 93.92(5) yes
O3bm N3b Cgb . . 119.90(8) yes
O3bm N3b Hgab . . 103.24(5) yes
O3bm N3b Hgbb . . 104.24(5) yes
O3bm N3b Chb . . 153.28(5) yes
N1b N3b N2b . . 60.03(4) yes
N1b N3b N4b . . 59.99(4) yes
N1b N3b Ccb . . 34.25(5) yes
N1b N3b Hcbb . . 52.78(4) yes
N1b N3b Hcab . . 53.11(4) yes
N1b N3b Cdb . . 31.37(4) yes
N1b N3b Ceb . . 31.56(3) yes
N1b N3b Cfb . . 88.65(7) yes
N1b N3b Hfab . . 88.59(5) yes
N1b N3b Hfbb . . 112.20(5) yes
N1b N3b Cgb . . 88.58(8) yes
N1b N3b Hgab . . 112.60(6) yes
N1b N3b Hgbb . . 88.52(5) yes
N1b N3b Chb . . 64.39(4) yes
N2b N3b N4b . . 60.12(5) yes
N2b N3b Ccb . . 89.08(7) yes
N2b N3b Hcbb . . 89.21(5) yes
N2b N3b Hcab . . 112.95(6) yes
N2b N3b Cdb . . 64.39(5) yes
N2b N3b Ceb . . 31.28(4) yes
N2b N3b Cfb . . 33.68(6) yes
N2b N3b Hfab . . 52.16(5) yes
N2b N3b Hfbb . . 52.32(4) yes
N2b N3b Cgb . . 89.16(8) yes
N2b N3b Hgab . . 89.66(5) yes
N2b N3b Hgbb . . 112.99(6) yes
N2b N3b Chb . . 31.36(4) yes
N4b N3b Ccb . . 89.14(8) yes
N4b N3b Hcbb . . 112.58(6) yes
N4b N3b Hcab . . 89.36(6) yes
N4b N3b Cdb . . 31.32(4) yes
N4b N3b Ceb . . 64.55(5) yes
N4b N3b Cfb . . 88.78(8) yes
N4b N3b Hfab . . 112.13(6) yes
N4b N3b Hfbb . . 88.76(5) yes
N4b N3b Cgb . . 33.90(6) yes
N4b N3b Hgab . . 52.83(5) yes
N4b N3b Hgbb . . 52.97(5) yes
N4b N3b Chb . . 31.52(4) yes
Ccb N3b Hcbb . . 27.25(6) yes
Ccb N3b Hcab . . 27.71(6) yes
Ccb N3b Cdb . . 57.83(7) yes
Ccb N3b Ceb . . 57.80(6) yes
Ccb N3b Cfb . . 108.02(10) yes
Ccb N3b Hfab . . 93.57(8) yes
Ccb N3b Hfbb . . 135.54(9) yes
Ccb N3b Cgb . . 107.92(11) yes
Ccb N3b Hgab . . 135.64(10) yes
Ccb N3b Hgbb . . 93.13(9) yes
Ccb N3b Chb . . 98.64(7) yes
Hcbb N3b Hcab . . 47.00(4) yes
Hcbb N3b Cdb . . 82.09(5) yes
Hcbb N3b Ceb . . 61.76(4) yes
Hcbb N3b Cfb . . 93.96(8) yes
Hcbb N3b Hfab . . 72.27(5) yes
Hcbb N3b Hfbb . . 119.22(7) yes
Hcbb N3b Cgb . . 135.17(9) yes
Hcbb N3b Hgab . . 162.87(8) yes
Hcbb N3b Hgbb . . 117.99(6) yes
Hcbb N3b Chb . . 111.11(6) yes
Hcab N3b Cdb . . 62.06(4) yes
Hcab N3b Ceb . . 82.54(5) yes
Hcab N3b Cfb . . 135.73(9) yes
Hcab N3b Hfab . . 118.97(7) yes
Hcab N3b Hfbb . . 163.20(7) yes
Hcab N3b Cgb . . 93.54(8) yes
Hcab N3b Hgab . . 118.64(7) yes
Hcab N3b Hgbb . . 71.30(5) yes
Hcab N3b Chb . . 111.45(6) yes
Cdb N3b Ceb . . 50.02(4) yes
Cdb N3b Cfb . . 98.07(8) yes
Cdb N3b Hfab . . 110.43(6) yes
Cdb N3b Hfbb . . 110.54(5) yes
Cdb N3b Cgb . . 57.21(7) yes
Cdb N3b Hgab . . 82.01(5) yes
Cdb N3b Hgbb . . 61.35(5) yes
Cdb N3b Chb . . 49.85(4) yes
Ceb N3b Cfb . . 57.09(7) yes
Ceb N3b Hfab . . 60.89(5) yes
Ceb N3b Hfbb . . 81.57(5) yes
Ceb N3b Cgb . . 98.45(8) yes
Ceb N3b Hgab . . 111.46(6) yes
Ceb N3b Hgbb . . 111.01(6) yes
Ceb N3b Chb . . 49.84(4) yes
Cfb N3b Hfab . . 27.33(6) yes
Cfb N3b Hfbb . . 27.53(6) yes
Cfb N3b Cgb . . 108.49(10) yes
Cfb N3b Hgab . . 94.55(8) yes
Cfb N3b Hgbb . . 136.38(9) yes
Cfb N3b Chb . . 57.26(7) yes
Hfab N3b Hfbb . . 47.22(4) yes
Hfab N3b Cgb . . 135.79(8) yes
Hfab N3b Hgab . . 119.63(6) yes
Hfab N3b Hgbb . . 163.55(7) yes
Hfab N3b Chb . . 81.53(5) yes
Hfbb N3b Cgb . . 94.18(8) yes
Hfbb N3b Hgab . . 72.71(5) yes
Hfbb N3b Hgbb . . 119.89(6) yes
Hfbb N3b Chb . . 61.16(4) yes
Cgb N3b Hgab . . 27.71(6) yes
Cgb N3b Hgbb . . 27.92(6) yes
Cgb N3b Chb . . 57.80(7) yes
Hgab N3b Hgbb . . 47.56(4) yes
Hgab N3b Chb . . 62.12(4) yes
Hgbb N3b Chb . . 82.62(5) yes
N1b N4b N2b . . 60.10(4) yes
N1b N4b N3b . . 60.21(4) yes
N1b N4b Ccb . . 31.47(3) yes
N1b N4b Hcbb . 1_455 113.63(5) yes
N1b N4b Cdb . . 34.02(6) yes
N1b N4b Hdab . . 52.63(4) yes
N1b N4b Hdbb . . 52.62(4) yes
N1b N4b Ceb . . 31.55(3) yes
N1b N4b Cfb . . 64.57(4) yes
N1b N4b Hfab . 1_455 152.52(6) yes
N1b N4b Cgb . . 88.94(7) yes
N1b N4b Hgab . . 113.07(6) yes
N1b N4b Hgbb . . 88.40(5) yes
N1b N4b Chb . . 88.68(8) yes
N1b N4b Hhbb . . 112.20(6) yes
N1b N4b Hhab . . 89.18(5) yes
N2b N4b N3b . . 60.10(5) yes
N2b N4b Ccb . . 64.57(5) yes
N2b N4b Hcbb . 1_455 154.57(6) yes
N2b N4b Cdb . . 88.89(8) yes
N2b N4b Hdab . . 112.51(6) yes
N2b N4b Hdbb . . 88.73(6) yes
N2b N4b Ceb . . 31.27(4) yes
N2b N4b Cfb . . 31.14(4) yes
N2b N4b Hfab . 1_455 119.33(5) yes
N2b N4b Cgb . . 89.29(9) yes
N2b N4b Hgab . . 89.80(6) yes
N2b N4b Hgbb . . 112.53(6) yes
N2b N4b Chb . . 33.63(6) yes
N2b N4b Hhbb . . 52.27(5) yes
N2b N4b Hhab . . 52.50(5) yes
N3b N4b Ccb . . 31.54(4) yes
N3b N4b Hcbb . 1_455 141.46(6) yes
N3b N4b Cdb . . 89.24(8) yes
N3b N4b Hdab . . 89.61(5) yes
N3b N4b Hdbb . . 112.70(6) yes
N3b N4b Ceb . . 64.51(5) yes
N3b N4b Cfb . . 31.72(4) yes
N3b N4b Hfab . 1_455 146.26(6) yes
N3b N4b Cgb . . 34.07(7) yes
N3b N4b Hgab . . 53.08(4) yes
N3b N4b Hgbb . . 52.53(5) yes
N3b N4b Chb . . 88.63(8) yes
N3b N4b Hhbb . . 88.79(6) yes
N3b N4b Hhab . . 112.41(7) yes
Ccb N4b Hcbb . 1_455 124.61(5) yes
Ccb N4b Cdb . . 57.70(7) yes
Ccb N4b Hdab . . 61.85(4) yes
Ccb N4b Hdbb . . 82.11(5) yes
Ccb N4b Ceb . . 50.05(4) yes
Ccb N4b Cfb . . 50.23(4) yes
Ccb N4b Hfab . 1_455 174.96(6) yes
Ccb N4b Cgb . . 57.47(7) yes
Ccb N4b Hgab . . 82.42(5) yes
Ccb N4b Hgbb . . 60.96(4) yes
Ccb N4b Chb . . 98.20(8) yes
Ccb N4b Hhbb . . 110.79(6) yes
Ccb N4b Hhab . . 111.11(6) yes
Hcbb N4b Cdb 1_455 . 79.91(8) yes
Hcbb N4b Hdab 1_455 . 64.38(4) yes
Hcbb N4b Hdbb 1_455 . 70.85(5) yes
Hcbb N4b Ceb 1_455 . 132.29(5) yes
Hcbb N4b Cfb 1_455 . 173.17(5) yes
Hcbb N4b Hfab 1_455 1_455 53.48(3) yes
Hcbb N4b Cgb 1_455 . 115.85(9) yes
Hcbb N4b Hgab 1_455 . 114.10(6) yes
Hcbb N4b Hgbb 1_455 . 91.02(5) yes
Hcbb N4b Chb 1_455 . 129.91(8) yes
Hcbb N4b Hhbb 1_455 . 124.55(6) yes
Hcbb N4b Hhab 1_455 . 105.20(5) yes
Cdb N4b Hdab . . 27.31(6) yes
Cdb N4b Hdbb . . 27.49(5) yes
Cdb N4b Ceb . . 57.62(7) yes
Cdb N4b Cfb . . 98.58(8) yes
Cdb N4b Hfab . 1_455 124.11(9) yes
Cdb N4b Cgb . . 108.23(9) yes
Cdb N4b Hgab . . 136.05(8) yes
Cdb N4b Hgbb . . 93.38(7) yes
Cdb N4b Chb . . 107.87(10) yes
Cdb N4b Hhbb . . 135.18(9) yes
Cdb N4b Hhab . . 93.92(8) yes
Hdab N4b Hdbb . . 46.94(4) yes
Hdab N4b Ceb . . 82.04(5) yes
Hdab N4b Cfb . . 111.50(6) yes
Hdab N4b Hfab . 1_455 117.27(6) yes
Hdab N4b Cgb . . 94.15(7) yes
Hdab N4b Hgab . . 119.41(6) yes
Hdab N4b Hgbb . . 72.09(5) yes
Hdab N4b Chb . . 135.17(9) yes
Hdab N4b Hhbb . . 162.45(8) yes
Hdab N4b Hhab . . 118.81(6) yes
Hdbb N4b Ceb . . 61.45(5) yes
Hdbb N4b Cfb . . 110.74(6) yes
Hdbb N4b Hfab . 1_455 100.85(5) yes
Hdbb N4b Cgb . . 135.70(8) yes
Hdbb N4b Hgab . . 163.50(7) yes
Hdbb N4b Hgbb . . 118.67(6) yes
Hdbb N4b Chb . . 93.46(8) yes
Hdbb N4b Hhbb . . 118.45(6) yes
Hdbb N4b Hhab . . 72.13(5) yes
Ceb N4b Cfb . . 49.69(4) yes
Ceb N4b Hfab . 1_455 134.97(5) yes
Ceb N4b Cgb . . 98.58(9) yes
Ceb N4b Hgab . . 111.64(6) yes
Ceb N4b Hgbb . . 110.59(6) yes
Ceb N4b Chb . . 57.12(7) yes
Ceb N4b Hhbb . . 81.50(5) yes
Ceb N4b Hhab . . 61.54(5) yes
Cfb N4b Hfab . 1_455 131.19(5) yes
Cfb N4b Cgb . . 58.15(8) yes
Cfb N4b Hgab . . 62.46(5) yes
Cfb N4b Hgbb . . 82.40(5) yes
Cfb N4b Chb . . 56.92(7) yes
Cfb N4b Hhbb . . 61.02(5) yes
Cfb N4b Hhab . . 81.51(5) yes
Hfab N4b Cgb 1_455 . 118.34(8) yes
Hfab N4b Hgab 1_455 . 94.20(5) yes
Hfab N4b Hgbb 1_455 . 114.00(6) yes
Hfab N4b Chb 1_455 . 85.75(7) yes
Hfab N4b Hhbb 1_455 . 71.51(4) yes
Hfab N4b Hhab 1_455 . 73.79(4) yes
Cgb N4b Hgab . . 27.82(5) yes
Cgb N4b Hgbb . . 27.48(6) yes
Cgb N4b Chb . . 108.41(11) yes
Cgb N4b Hhbb . . 94.28(8) yes
Cgb N4b Hhab . . 135.80(10) yes
Hgab N4b Hgbb . . 47.50(4) yes
Hgab N4b Chb . . 94.39(8) yes
Hgab N4b Hhbb . . 72.75(5) yes
Hgab N4b Hhab . . 119.20(6) yes
Hgbb N4b Chb . . 135.84(10) yes
Hgbb N4b Hhbb . . 119.77(7) yes
Hgbb N4b Hhab . . 163.15(8) yes
Chb N4b Hhbb . . 27.32(6) yes
Chb N4b Hhab . . 27.40(6) yes
Hhbb N4b Hhab . . 46.66(4) yes
Ho1a Ccb Ho3b 2_756 . 172.6(5) yes
Ho1a Ccb N1b 2_756 . 36.1(3) yes
Ho1a Ccb N2b 2_756 . 91.7(3) yes
Ho1a Ccb N3b 2_756 . 147.6(3) yes
Ho1a Ccb N4b 2_756 . 91.8(3) yes
Ho1a Ccb Hcbb 2_756 . 88.7(3) yes
Ho1a Ccb Hcab 2_756 . 89.9(3) yes
Ho1a Ccb Cdb 2_756 . 61.7(3) yes
Ho1a Ccb Hdab 2_756 . 63.4(3) yes
Ho1a Ccb Ceb 2_756 . 61.7(3) yes
Ho1a Ccb Hebb 2_756 . 63.4(3) yes
Ho1a Ccb Cfb 2_756 . 121.1(3) yes
Ho1a Ccb Hfab 2_756 . 117.9(3) yes
Ho1a Ccb Cgb 2_756 . 121.4(3) yes
Ho1a Ccb Hgbb 2_756 . 118.2(3) yes
Ho3b Ccb N1b . . 150.5(3) yes
Ho3b Ccb N2b . . 93.1(3) yes
Ho3b Ccb N3b . . 39.3(3) yes
Ho3b Ccb N4b . . 95.6(4) yes
Ho3b Ccb Hcbb . . 84.9(4) yes
Ho3b Ccb Hcab . . 88.9(3) yes
Ho3b Ccb Cdb . . 125.5(4) yes
Ho3b Ccb Hdab . . 122.6(4) yes
Ho3b Ccb Ceb . . 121.9(3) yes
Ho3b Ccb Hebb . . 117.1(4) yes
Ho3b Ccb Cfb . . 62.7(3) yes
Ho3b Ccb Hfab . . 62.9(3) yes
Ho3b Ccb Cgb . . 65.9(4) yes
Ho3b Ccb Hgbb . . 67.7(4) yes
N1b Ccb N2b . . 59.53(5) yes
N1b Ccb N3b . . 111.41(9) yes
N1b Ccb N4b . . 59.49(5) yes
N1b Ccb Hcbb . . 108.88(11) yes
N1b Ccb Hcab . . 109.40(12) yes
N1b Ccb Cdb . . 35.70(5) yes
N1b Ccb Hdab . . 50.80(5) yes
N1b Ccb Ceb . . 36.03(5) yes
N1b Ccb Hebb . . 51.08(5) yes
N1b Ccb Cfb . . 90.53(6) yes
N1b Ccb Hfab . . 97.42(6) yes
N1b Ccb Cgb . . 90.64(7) yes
N1b Ccb Hgbb . . 97.76(7) yes
N2b Ccb N3b . . 59.45(6) yes
N2b Ccb N4b . . 51.08(4) yes
N2b Ccb Hcbb . . 99.67(9) yes
N2b Ccb Hcab . . 150.33(11) yes
N2b Ccb Cdb . . 64.79(5) yes
N2b Ccb Hdab . . 86.32(5) yes
N2b Ccb Ceb . . 31.20(4) yes
N2b Ccb Hebb . . 43.08(3) yes
N2b Ccb Cfb . . 31.00(4) yes
N2b Ccb Hfab . . 42.99(4) yes
N2b Ccb Cgb . . 65.03(5) yes
N2b Ccb Hgbb . . 86.96(4) yes
N3b Ccb N4b . . 59.31(7) yes
N3b Ccb Hcbb . . 109.19(12) yes
N3b Ccb Hcab . . 107.96(12) yes
N3b Ccb Cdb . . 90.58(8) yes
N3b Ccb Hdab . . 97.74(8) yes
N3b Ccb Ceb . . 90.65(7) yes
N3b Ccb Hebb . . 97.61(7) yes
N3b Ccb Cfb . . 36.05(6) yes
N3b Ccb Hfab . . 51.44(7) yes
N3b Ccb Cgb . . 35.90(7) yes
N3b Ccb Hgbb . . 51.54(7) yes
N4b Ccb Hcbb . . 150.75(10) yes
N4b Ccb Hcab . . 99.26(10) yes
N4b Ccb Cdb . . 31.27(4) yes
N4b Ccb Hdab . . 43.35(4) yes
N4b Ccb Ceb . . 64.99(5) yes
N4b Ccb Hebb . . 86.20(4) yes
N4b Ccb Cfb . . 64.76(5) yes
N4b Ccb Hfab . . 86.28(4) yes
N4b Ccb Cgb . . 31.15(4) yes
N4b Ccb Hgbb . . 43.60(3) yes
Hcbb Ccb Hcab . . 109.99(12) yes
Hcbb Ccb Cdb . . 144.56(11) yes
Hcbb Ccb Hdab . . 151.68(10) yes
Hcbb Ccb Ceb . . 89.87(9) yes
Hcbb Ccb Hebb . . 67.95(8) yes
Hcbb Ccb Cfb . . 90.16(9) yes
Hcbb Ccb Hfab . . 67.88(8) yes
Hcbb Ccb Cgb . . 145.08(11) yes
Hcbb Ccb Hgbb . . 152.25(11) yes
Hcab Ccb Cdb . . 90.21(10) yes
Hcab Ccb Hdab . . 68.01(9) yes
Hcab Ccb Ceb . . 145.40(12) yes
Hcab Ccb Hebb . . 152.99(10) yes
Hcab Ccb Cfb . . 144.00(11) yes
Hcab Ccb Hfab . . 151.66(10) yes
Hcab Ccb Cgb . . 89.09(10) yes
Hcab Ccb Hgbb . . 66.43(8) yes
Cdb Ccb Hdab . . 22.21(3) yes
Cdb Ccb Ceb . . 59.93(5) yes
Cdb Ccb Hebb . . 80.80(5) yes
Cdb Ccb Cfb . . 89.45(6) yes
Cdb Ccb Hfab . . 107.38(5) yes
Cdb Ccb Cgb . . 59.64(5) yes
Cdb Ccb Hgbb . . 62.30(5) yes
Hdab Ccb Ceb . . 81.02(5) yes
Hdab Ccb Hebb . . 100.63(5) yes
Hdab Ccb Cfb . . 107.59(6) yes
Hdab Ccb Hfab . . 127.80(5) yes
Hdab Ccb Cgb . . 62.19(5) yes
Hdab Ccb Hgbb . . 54.92(4) yes
Ceb Ccb Hebb . . 21.93(4) yes
Ceb Ccb Cfb . . 59.42(5) yes
Ceb Ccb Hfab . . 61.70(4) yes
Ceb Ccb Cgb . . 89.82(6) yes
Ceb Ccb Hgbb . . 108.20(6) yes
Hebb Ccb Cfb . . 61.88(4) yes
Hebb Ccb Hfab . . 54.50(3) yes
Hebb Ccb Cgb . . 107.62(5) yes
Hebb Ccb Hgbb . . 128.29(5) yes
Cfb Ccb Hfab . . 22.28(4) yes
Cfb Ccb Cgb . . 60.16(5) yes
Cfb Ccb Hgbb . . 81.76(5) yes
Hfab Ccb Cgb . . 81.40(5) yes
Hfab Ccb Hgbb . . 101.76(5) yes
Cgb Ccb Hgbb . . 22.67(4) yes
Ho1a Cdb N1b 2_756 . 38.2(4) yes
Ho1a Cdb N2b 2_756 . 93.2(4) yes
Ho1a Cdb N3b 2_756 . 94.7(4) yes
Ho1a Cdb N4b 2_756 . 150.2(4) yes
Ho1a Cdb Ccb 2_756 . 64.3(4) yes
Ho1a Cdb Hcbb 2_756 1_455 140.0(4) yes
Ho1a Cdb Hcab 2_756 . 66.3(3) yes
Ho1a Cdb Hdab 2_756 . 88.5(3) yes
Ho1a Cdb Hdbb 2_756 . 86.2(3) yes
Ho1a Cdb Ceb 2_756 . 62.7(4) yes
Ho1a Cdb Heab 2_756 . 63.8(3) yes
Ho1a Cdb Cgb 2_756 . 124.4(4) yes
Ho1a Cdb Hgbb 2_756 . 120.3(3) yes
Ho1a Cdb Chb 2_756 . 122.4(4) yes
Ho1a Cdb Hhab 2_756 . 118.2(3) yes
N1b Cdb N2b . . 59.85(6) yes
N1b Cdb N3b . . 59.83(6) yes
N1b Cdb N4b . . 112.03(10) yes
N1b Cdb Ccb . . 35.86(5) yes
N1b Cdb Hcbb . 1_455 172.84(7) yes
N1b Cdb Hcab . . 51.41(5) yes
N1b Cdb Hdab . . 108.64(10) yes
N1b Cdb Hdbb . . 108.39(12) yes
N1b Cdb Ceb . . 36.08(5) yes
N1b Cdb Heab . . 51.87(5) yes
N1b Cdb Cgb . . 91.18(7) yes
N1b Cdb Hgbb . . 97.61(7) yes
N1b Cdb Chb . . 91.07(7) yes
N1b Cdb Hhab . . 98.19(7) yes
N2b Cdb N3b . . 51.20(4) yes
N2b Cdb N4b . . 59.79(7) yes
N2b Cdb Ccb . . 65.21(5) yes
N2b Cdb Hcbb . 1_455 124.84(5) yes
N2b Cdb Hcab . . 86.75(5) yes
N2b Cdb Hdab . . 151.28(11) yes
N2b Cdb Hdbb . . 98.78(9) yes
N2b Cdb Ceb . . 31.32(4) yes
N2b Cdb Heab . . 43.33(4) yes
N2b Cdb Cgb . . 65.30(5) yes
N2b Cdb Hgbb . . 87.03(5) yes
N2b Cdb Chb . . 31.21(4) yes
N2b Cdb Hhab . . 43.36(4) yes
N3b Cdb N4b . . 59.44(7) yes
N3b Cdb Ccb . . 31.59(4) yes
N3b Cdb Hcbb . 1_455 117.82(5) yes
N3b Cdb Hcab . . 43.42(3) yes
N3b Cdb Hdab . . 100.09(9) yes
N3b Cdb Hdbb . . 149.98(11) yes
N3b Cdb Ceb . . 65.06(5) yes
N3b Cdb Heab . . 86.88(5) yes
N3b Cdb Cgb . . 31.35(5) yes
N3b Cdb Hgbb . . 43.33(4) yes
N3b Cdb Chb . . 64.81(5) yes
N3b Cdb Hhab . . 86.48(5) yes
N4b Cdb Ccb . . 91.04(8) yes
N4b Cdb Hcbb . 1_455 69.66(7) yes
N4b Cdb Hcab . . 97.60(7) yes
N4b Cdb Hdab . . 109.10(12) yes
N4b Cdb Hdbb . . 108.73(11) yes
N4b Cdb Ceb . . 91.12(8) yes
N4b Cdb Heab . . 97.86(8) yes
N4b Cdb Cgb . . 35.82(6) yes
N4b Cdb Hgbb . . 51.74(6) yes
N4b Cdb Chb . . 36.10(6) yes
N4b Cdb Hhab . . 51.33(6) yes
Ccb Cdb Hcbb . 1_455 138.74(6) yes
Ccb Cdb Hcab . . 22.36(4) yes
Ccb Cdb Hdab . . 90.09(9) yes
Ccb Cdb Hdbb . . 144.23(12) yes
Ccb Cdb Ceb . . 60.08(5) yes
Ccb Cdb Heab . . 81.75(5) yes
Ccb Cdb Cgb . . 60.06(5) yes
Ccb Cdb Hgbb . . 61.99(5) yes
Ccb Cdb Chb . . 89.95(6) yes
Ccb Cdb Hhab . . 108.12(6) yes
Hcbb Cdb Hcab 1_455 . 121.85(5) yes
Hcbb Cdb Hdab 1_455 . 64.58(9) yes
Hcbb Cdb Hdbb 1_455 . 76.96(9) yes
Hcbb Cdb Ceb 1_455 . 150.61(5) yes
Hcbb Cdb Heab 1_455 . 135.26(5) yes
Hcbb Cdb Cgb 1_455 . 86.67(5) yes
Hcbb Cdb Hgbb 1_455 . 77.90(4) yes
Hcbb Cdb Chb 1_455 . 93.77(5) yes
Hcbb Cdb Hhab 1_455 . 88.24(4) yes
Hcab Cdb Hdab . . 67.74(8) yes
Hcab Cdb Hdbb . . 152.24(10) yes
Hcab Cdb Ceb . . 81.46(5) yes
Hcab Cdb Heab . . 101.95(5) yes
Hcab Cdb Cgb . . 62.07(4) yes
Hcab Cdb Hgbb . . 54.08(3) yes
Hcab Cdb Chb . . 107.82(6) yes
Hcab Cdb Hhab . . 128.35(6) yes
Hdab Cdb Hdbb . . 109.93(14) yes
Hdab Cdb Ceb . . 144.71(11) yes
Hdab Cdb Heab . . 151.98(10) yes
Hdab Cdb Cgb . . 90.25(9) yes
Hdab Cdb Hgbb . . 67.65(8) yes
Hdab Cdb Chb . . 145.19(11) yes
Hdab Cdb Hhab . . 152.06(11) yes
Hdbb Cdb Ceb . . 89.23(10) yes
Hdbb Cdb Heab . . 66.56(9) yes
Hdbb Cdb Cgb . . 144.53(10) yes
Hdbb Cdb Hgbb . . 152.73(11) yes
Hdbb Cdb Chb . . 89.45(8) yes
Hdbb Cdb Hhab . . 67.09(7) yes
Ceb Cdb Heab . . 22.67(4) yes
Ceb Cdb Cgb . . 90.14(6) yes
Ceb Cdb Hgbb . . 108.07(6) yes
Ceb Cdb Chb . . 59.84(5) yes
Ceb Cdb Hhab . . 62.41(4) yes
Heab Cdb Cgb . . 108.25(6) yes
Heab Cdb Hgbb . . 128.71(6) yes
Heab Cdb Chb . . 62.02(5) yes
Heab Cdb Hhab . . 54.61(3) yes
Cgb Cdb Hgbb . . 22.61(4) yes
Cgb Cdb Chb . . 60.13(5) yes
Cgb Cdb Hhab . . 81.34(5) yes
Hgbb Cdb Chb . . 81.82(5) yes
Hgbb Cdb Hhab . . 101.81(5) yes
Chb Cdb Hhab . . 22.36(4) yes
Ho1a Ceb N1b 2_756 . 38.4(4) yes
Ho1a Ceb N2b 2_756 . 150.2(4) yes
Ho1a Ceb N3b 2_756 . 94.6(4) yes
Ho1a Ceb N4b 2_756 . 93.1(4) yes
Ho1a Ceb Ccb 2_756 . 64.3(3) yes
Ho1a Ceb Hcbb 2_756 . 65.8(3) yes
Ho1a Ceb Cdb 2_756 . 62.7(4) yes
Ho1a Ceb Hdbb 2_756 . 63.5(3) yes
Ho1a Ceb Heab 2_756 . 86.7(3) yes
Ho1a Ceb Hebb 2_756 . 88.7(4) yes
Ho1a Ceb Cfb 2_756 . 124.7(4) yes
Ho1a Ceb Hfab 2_756 . 121.1(3) yes
Ho1a Ceb Chb 2_756 . 122.4(4) yes
Ho1a Ceb Hhab 2_756 . 118.1(3) yes
N1b Ceb N2b . . 111.86(10) yes
N1b Ceb N3b . . 59.71(5) yes
N1b Ceb N4b . . 59.47(6) yes
N1b Ceb Ccb . . 35.92(5) yes
N1b Ceb Hcbb . . 51.28(5) yes
N1b Ceb Cdb . . 35.80(5) yes
N1b Ceb Hdbb . . 51.22(5) yes
N1b Ceb Heab . . 108.36(12) yes
N1b Ceb Hebb . . 108.77(10) yes
N1b Ceb Cfb . . 91.36(7) yes
N1b Ceb Hfab . . 98.28(6) yes
N1b Ceb Chb . . 90.78(7) yes
N1b Ceb Hhab . . 97.73(7) yes
N2b Ceb N3b . . 59.65(6) yes
N2b Ceb N4b . . 59.63(7) yes
N2b Ceb Ccb . . 91.20(8) yes
N2b Ceb Hcbb . . 98.29(7) yes
N2b Ceb Cdb . . 90.89(9) yes
N2b Ceb Hdbb . . 97.74(9) yes
N2b Ceb Heab . . 107.66(10) yes
N2b Ceb Hebb . . 109.01(13) yes
N2b Ceb Cfb . . 35.69(6) yes
N2b Ceb Hfab . . 51.31(6) yes
N2b Ceb Chb . . 35.80(7) yes
N2b Ceb Hhab . . 51.02(7) yes
N3b Ceb N4b . . 50.94(4) yes
N3b Ceb Ccb . . 31.55(4) yes
N3b Ceb Hcbb . . 43.72(3) yes
N3b Ceb Cdb . . 64.92(5) yes
N3b Ceb Hdbb . . 86.55(5) yes
N3b Ceb Heab . . 149.19(12) yes
N3b Ceb Hebb . . 99.60(9) yes
N3b Ceb Cfb . . 31.65(4) yes
N3b Ceb Hfab . . 43.69(4) yes
N3b Ceb Chb . . 64.74(5) yes
N3b Ceb Hhab . . 86.33(5) yes
N4b Ceb Ccb . . 64.96(5) yes
N4b Ceb Hcbb . . 86.61(5) yes
N4b Ceb Cdb . . 31.26(4) yes
N4b Ceb Hdbb . . 43.38(4) yes
N4b Ceb Heab . . 98.26(10) yes
N4b Ceb Hebb . . 150.54(10) yes
N4b Ceb Cfb . . 65.01(5) yes
N4b Ceb Hfab . . 86.71(5) yes
N4b Ceb Chb . . 31.31(4) yes
N4b Ceb Hhab . . 43.38(3) yes
Ccb Ceb Hcbb . . 22.36(4) yes
Ccb Ceb Cdb . . 59.99(5) yes
Ccb Ceb Hdbb . . 81.32(5) yes
Ccb Ceb Heab . . 144.23(12) yes
Ccb Ceb Hebb . . 89.73(9) yes
Ccb Ceb Cfb . . 60.40(5) yes
Ccb Ceb Hfab . . 62.68(5) yes
Ccb Ceb Chb . . 89.87(6) yes
Ccb Ceb Hhab . . 107.92(6) yes
Hcbb Ceb Cdb . . 81.26(5) yes
Hcbb Ceb Hdbb . . 101.31(5) yes
Hcbb Ceb Heab . . 152.39(10) yes
Hcbb Ceb Hebb . . 67.37(7) yes
Hcbb Ceb Cfb . . 62.92(4) yes
Hcbb Ceb Hfab . . 55.34(3) yes
Hcbb Ceb Chb . . 108.01(6) yes
Hcbb Ceb Hhab . . 128.37(6) yes
Cdb Ceb Hdbb . . 22.40(3) yes
Cdb Ceb Heab . . 88.90(10) yes
Cdb Ceb Hebb . . 144.56(10) yes
Cdb Ceb Cfb . . 90.05(6) yes
Cdb Ceb Hfab . . 108.17(6) yes
Cdb Ceb Chb . . 59.79(5) yes
Cdb Ceb Hhab . . 62.23(5) yes
Hdbb Ceb Heab . . 66.50(9) yes
Hdbb Ceb Hebb . . 151.97(10) yes
Hdbb Ceb Cfb . . 108.03(6) yes
Hdbb Ceb Hfab . . 128.55(6) yes
Hdbb Ceb Chb . . 62.21(5) yes
Hdbb Ceb Hhab . . 54.79(4) yes
Heab Ceb Hebb . . 111.20(14) yes
Heab Ceb Cfb . . 143.31(10) yes
Heab Ceb Hfab . . 151.60(10) yes
Heab Ceb Chb . . 88.63(9) yes
Heab Ceb Hhab . . 66.31(8) yes
Hebb Ceb Cfb . . 89.98(10) yes
Hebb Ceb Hfab . . 67.48(8) yes
Hebb Ceb Chb . . 144.78(11) yes
Hebb Ceb Hhab . . 152.19(10) yes
Cfb Ceb Hfab . . 22.49(4) yes
Cfb Ceb Chb . . 59.73(5) yes
Cfb Ceb Hhab . . 80.92(5) yes
Hfab Ceb Chb . . 81.21(5) yes
Hfab Ceb Hhab . . 101.13(5) yes
Chb Ceb Hhab . . 22.32(4) yes
Ho3b Cfb N1b . . 94.0(4) yes
Ho3b Cfb N2b . . 151.5(4) yes
Ho3b Cfb N3b . . 39.7(4) yes
Ho3b Cfb N4b . . 96.0(4) yes
Ho3b Cfb Ccb . . 63.2(3) yes
Ho3b Cfb Hcbb . . 63.2(3) yes
Ho3b Cfb Ceb . . 123.1(3) yes
Ho3b Cfb Hebb . . 118.0(3) yes
Ho3b Cfb Hfab . . 84.8(4) yes
Ho3b Cfb Hfbb . . 88.8(3) yes
Ho3b Cfb Cgb . . 65.9(4) yes
Ho3b Cfb Hgab . . 67.1(4) yes
Ho3b Cfb Chb . . 125.8(4) yes
Ho3b Cfb Hhbb . . 122.3(4) yes
N1b Cfb N2b . . 59.73(6) yes
N1b Cfb N3b . . 59.71(6) yes
N1b Cfb N4b . . 51.10(4) yes
N1b Cfb Ccb . . 31.47(4) yes
N1b Cfb Hcbb . . 43.51(3) yes
N1b Cfb Ceb . . 31.56(4) yes
N1b Cfb Hebb . . 43.40(3) yes
N1b Cfb Hfab . . 98.80(9) yes
N1b Cfb Hfbb . . 149.99(12) yes
N1b Cfb Cgb . . 64.70(5) yes
N1b Cfb Hgab . . 86.44(5) yes
N1b Cfb Chb . . 64.99(5) yes
N1b Cfb Hhbb . . 86.93(5) yes
N2b Cfb N3b . . 112.00(11) yes
N2b Cfb N4b . . 59.86(8) yes
N2b Cfb Ccb . . 91.21(8) yes
N2b Cfb Hcbb . . 98.13(7) yes
N2b Cfb Ceb . . 35.93(6) yes
N2b Cfb Hebb . . 51.14(6) yes
N2b Cfb Hfab . . 108.42(12) yes
N2b Cfb Hfbb . . 108.50(11) yes
N2b Cfb Cgb . . 91.09(9) yes
N2b Cfb Hgab . . 98.24(9) yes
N2b Cfb Chb . . 36.05(7) yes
N2b Cfb Hhbb . . 51.44(6) yes
N3b Cfb N4b . . 59.51(7) yes
N3b Cfb Ccb . . 35.93(6) yes
N3b Cfb Hcbb . . 51.25(6) yes
N3b Cfb Ceb . . 91.27(8) yes
N3b Cfb Hebb . . 98.05(7) yes
N3b Cfb Hfab . . 108.43(11) yes
N3b Cfb Hfbb . . 108.30(12) yes
N3b Cfb Cgb . . 35.56(7) yes
N3b Cfb Hgab . . 50.80(6) yes
N3b Cfb Chb . . 90.90(9) yes
N3b Cfb Hhbb . . 98.10(9) yes
N4b Cfb Ccb . . 65.02(5) yes
N4b Cfb Hcbb . . 86.57(5) yes
N4b Cfb Ceb . . 65.30(5) yes
N4b Cfb Hebb . . 86.58(5) yes
N4b Cfb Hfab . . 149.91(10) yes
N4b Cfb Hfbb . . 98.89(11) yes
N4b Cfb Cgb . . 31.24(4) yes
N4b Cfb Hgab . . 43.40(4) yes
N4b Cfb Chb . . 31.39(4) yes
N4b Cfb Hhbb . . 43.81(4) yes
Ccb Cfb Hcbb . . 22.27(4) yes
Ccb Cfb Ceb . . 60.18(5) yes
Ccb Cfb Hebb . . 62.45(4) yes
Ccb Cfb Hfab . . 89.14(9) yes
Ccb Cfb Hfbb . . 144.21(12) yes
Ccb Cfb Cgb . . 59.66(5) yes
Ccb Cfb Hgab . . 80.96(5) yes
Ccb Cfb Chb . . 90 yes
Ccb Cfb Hhbb . . 108.41(6) yes
Hcbb Cfb Ceb . . 62.51(4) yes
Hcbb Cfb Hebb . . 55.14(3) yes
Hcbb Cfb Hfab . . 66.86(8) yes
Hcbb Cfb Hfbb . . 151.89(10) yes
Hcbb Cfb Cgb . . 80.86(5) yes
Hcbb Cfb Hgab . . 100.86(5) yes
Hcbb Cfb Chb . . 108.04(6) yes
Hcbb Cfb Hhbb . . 128.76(6) yes
Ceb Cfb Hebb . . 22.05(4) yes
Ceb Cfb Hfab . . 89.06(9) yes
Ceb Cfb Hfbb . . 144.42(11) yes
Ceb Cfb Cgb . . 89.97(6) yes
Ceb Cfb Hgab . . 108.23(7) yes
Ceb Cfb Chb . . 60.18(5) yes
Ceb Cfb Hhbb . . 81.64(5) yes
Hebb Cfb Hfab . . 67.01(8) yes
Hebb Cfb Hfbb . . 152.14(10) yes
Hebb Cfb Cgb . . 107.67(6) yes
Hebb Cfb Hgab . . 128.25(6) yes
Hebb Cfb Chb . . 81.21(5) yes
Hebb Cfb Hhbb . . 101.38(5) yes
Hfab Cfb Hfbb . . 111.21(15) yes
Hfab Cfb Cgb . . 143.94(10) yes
Hfab Cfb Hgab . . 151.75(10) yes
Hfab Cfb Chb . . 144.43(11) yes
Hfab Cfb Hhbb . . 152.07(10) yes
Hfbb Cfb Cgb . . 89.60(10) yes
Hfbb Cfb Hgab . . 67.15(9) yes
Hfbb Cfb Chb . . 89.33(10) yes
Hfbb Cfb Hhbb . . 66.69(8) yes
Cgb Cfb Hgab . . 22.45(3) yes
Cgb Cfb Chb . . 59.95(6) yes
Cgb Cfb Hhbb . . 62.78(5) yes
Hgab Cfb Chb . . 62.49(5) yes
Hgab Cfb Hhbb . . 55.33(4) yes
Chb Cfb Hhbb . . 22.64(4) yes
Ho3b Cgb N1b . . 91.8(3) yes
Ho3b Cgb N2b . . 91.0(3) yes
Ho3b Cgb N3b . . 35.5(4) yes
Ho3b Cgb N4b . . 147.5(4) yes
Ho3b Cgb Ccb . . 61.6(3) yes
Ho3b Cgb Hcab . . 63.6(3) yes
Ho3b Cgb Cdb . . 121.9(3) yes
Ho3b Cgb Hdab . . 119.2(3) yes
Ho3b Cgb Cfb . . 61.2(3) yes
Ho3b Cgb Hfbb . . 63.1(3) yes
Ho3b Cgb Hgab . . 88.6(3) yes
Ho3b Cgb Hgbb . . 88.9(3) yes
Ho3b Cgb Chb . . 120.5(3) yes
Ho3b Cgb Hhbb . . 117.0(3) yes
N1b Cgb N2b . . 51.23(3) yes
N1b Cgb N3b . . 60.00(6) yes
N1b Cgb N4b . . 59.79(6) yes
N1b Cgb Ccb . . 31.58(4) yes
N1b Cgb Hcab . . 43.95(3) yes
N1b Cgb Cdb . . 31.44(4) yes
N1b Cgb Hdab . . 43.45(3) yes
N1b Cgb Cfb . . 65.06(5) yes
N1b Cgb Hfbb . . 86.68(5) yes
N1b Cgb Hgab . . 151.35(11) yes
N1b Cgb Hgbb . . 98.36(9) yes
N1b Cgb Chb . . 64.97(4) yes
N1b Cgb Hhbb . . 86.57(4) yes
N2b Cgb N3b . . 59.56(7) yes
N2b Cgb N4b . . 59.58(7) yes
N2b Cgb Ccb . . 65.16(5) yes
N2b Cgb Hcab . . 87.05(5) yes
N2b Cgb Cdb . . 65.02(5) yes
N2b Cgb Hdab . . 86.61(5) yes
N2b Cgb Cfb . . 31.04(4) yes
N2b Cgb Hfbb . . 43.12(4) yes
N2b Cgb Hgab . . 100.11(10) yes
N2b Cgb Hgbb . . 149.58(10) yes
N2b Cgb Chb . . 31.13(5) yes
N2b Cgb Hhbb . . 43.10(3) yes
N3b Cgb N4b . . 112.03(11) yes
N3b Cgb Ccb . . 36.18(6) yes
N3b Cgb Hcab . . 51.59(6) yes
N3b Cgb Cdb . . 91.43(8) yes
N3b Cgb Hdab . . 98.52(7) yes
N3b Cgb Cfb . . 35.95(6) yes
N3b Cgb Hfbb . . 51.27(6) yes
N3b Cgb Hgab . . 108.81(13) yes
N3b Cgb Hgbb . . 107.75(11) yes
N3b Cgb Chb . . 90.69(8) yes
N3b Cgb Hhbb . . 97.29(8) yes
N4b Cgb Ccb . . 91.37(8) yes
N4b Cgb Hcab . . 98.71(7) yes
N4b Cgb Cdb . . 35.95(6) yes
N4b Cgb Hdab . . 51.27(6) yes
N4b Cgb Cfb . . 90.62(9) yes
N4b Cgb Hfbb . . 97.34(8) yes
N4b Cgb Hgab . . 108.73(11) yes
N4b Cgb Hgbb . . 109.22(13) yes
N4b Cgb Chb . . 35.90(7) yes
N4b Cgb Hhbb . . 51.31(6) yes
Ccb Cgb Hcab . . 22.57(4) yes
Ccb Cgb Cdb . . 60.30(5) yes
Ccb Cgb Hdab . . 62.70(5) yes
Ccb Cgb Cfb . . 60.19(5) yes
Ccb Cgb Hfbb . . 81.50(6) yes
Ccb Cgb Hgab . . 144.98(13) yes
Ccb Cgb Hgbb . . 88.39(9) yes
Ccb Cgb Chb . . 89.97(6) yes
Ccb Cgb Hhbb . . 107.89(6) yes
Hcab Cgb Cdb . . 63.06(4) yes
Hcab Cgb Hdab . . 55.59(3) yes
Hcab Cgb Cfb . . 81.64(5) yes
Hcab Cgb Hfbb . . 101.65(6) yes
Hcab Cgb Hgab . . 151.51(11) yes
Hcab Cgb Hgbb . . 65.82(8) yes
Hcab Cgb Chb . . 108.43(6) yes
Hcab Cgb Hhbb . . 128.69(6) yes
Cdb Cgb Hdab . . 22.32(4) yes
Cdb Cgb Cfb . . 89.84(6) yes
Cdb Cgb Hfbb . . 107.78(6) yes
Cdb Cgb Hgab . . 144.68(11) yes
Cdb Cgb Hgbb . . 89.43(9) yes
Cdb Cgb Chb . . 59.94(5) yes
Cdb Cgb Hhbb . . 81.28(5) yes
Hdab Cgb Cfb . . 108.00(6) yes
Hdab Cgb Hfbb . . 128.28(6) yes
Hdab Cgb Hgab . . 151.50(12) yes
Hdab Cgb Hgbb . . 67.12(8) yes
Hdab Cgb Chb . . 81.20(5) yes
Hdab Cgb Hhbb . . 101.30(5) yes
Cfb Cgb Hfbb . . 22.38(4) yes
Cfb Cgb Hgab . . 90.40(10) yes
Cfb Cgb Hgbb . . 143.66(12) yes
Cfb Cgb Chb . . 59.36(6) yes
Cfb Cgb Hhbb . . 61.58(5) yes
Hfbb Cgb Hgab . . 68.02(9) yes
Hfbb Cgb Hgbb . . 151.79(11) yes
Hfbb Cgb Chb . . 61.69(5) yes
Hfbb Cgb Hhbb . . 53.99(3) yes
Hgab Cgb Hgbb . . 110.30(14) yes
Hgab Cgb Chb . . 90.35(9) yes
Hgab Cgb Hhbb . . 67.98(7) yes
Hgbb Cgb Chb . . 145.03(12) yes
Hgbb Cgb Hhbb . . 153.50(12) yes
Chb Cgb Hhbb . . 22.38(3) yes
N1b Chb N2b . . 60.09(6) yes
N1b Chb N3b . . 51.43(3) yes
N1b Chb N4b . . 59.86(6) yes
N1b Chb Cdb . . 31.47(4) yes
N1b Chb Hdbb . . 43.52(3) yes
N1b Chb Ceb . . 31.70(4) yes
N1b Chb Heab . . 43.94(3) yes
N1b Chb Cfb . . 65.46(4) yes
N1b Chb Hfab . 1_455 117.82(5) yes
N1b Chb Hfbb . . 87.37(4) yes
N1b Chb Cgb . . 65.07(4) yes
N1b Chb Hgab . . 86.99(4) yes
N1b Chb Hhbb . . 150.98(10) yes
N1b Chb Hhab . . 99.94(9) yes
N2b Chb N3b . . 60.17(6) yes
N2b Chb N4b . . 112.57(10) yes
N2b Chb Cdb . . 91.56(8) yes
N2b Chb Hdbb . . 98.27(7) yes
N2b Chb Ceb . . 35.92(6) yes
N2b Chb Heab . . 51.62(6) yes
N2b Chb Cfb . . 35.93(6) yes
N2b Chb Hfab . 1_455 175.19(8) yes
N2b Chb Hfbb . . 51.59(6) yes
N2b Chb Cgb . . 91.68(8) yes
N2b Chb Hgab . . 98.84(8) yes
N2b Chb Hhbb . . 108.14(13) yes
N2b Chb Hhab . . 108.91(12) yes
N3b Chb N4b . . 59.85(7) yes
N3b Chb Cdb . . 65.34(5) yes
N3b Chb Hdbb . . 87.06(4) yes
N3b Chb Ceb . . 65.42(5) yes
N3b Chb Heab . . 87.46(5) yes
N3b Chb Cfb . . 31.85(4) yes
N3b Chb Hfab . 1_455 115.04(5) yes
N3b Chb Hfbb . . 43.96(4) yes
N3b Chb Cgb . . 31.51(5) yes
N3b Chb Hgab . . 43.76(3) yes
N3b Chb Hhbb . . 99.56(9) yes
N3b Chb Hhab . . 151.37(10) yes
N4b Chb Cdb . . 36.03(6) yes
N4b Chb Hdbb . . 51.57(6) yes
N4b Chb Ceb . . 91.56(8) yes
N4b Chb Heab . . 98.49(7) yes
N4b Chb Cfb . . 91.70(8) yes
N4b Chb Hfab . 1_455 63.55(7) yes
N4b Chb Hfbb . . 98.58(8) yes
N4b Chb Cgb . . 35.70(7) yes
N4b Chb Hgab . . 51.04(6) yes
N4b Chb Hhbb . . 109.31(12) yes
N4b Chb Hhab . . 108.79(13) yes
Cdb Chb Hdbb . . 22.49(3) yes
Cdb Chb Ceb . . 60.37(5) yes
Cdb Chb Heab . . 62.72(5) yes
Cdb Chb Cfb . . 90.60(6) yes
Cdb Chb Hfab . 1_455 86.46(6) yes
Cdb Chb Hfbb . . 108.88(5) yes
Cdb Chb Cgb . . 59.93(5) yes
Cdb Chb Hgab . . 81.37(5) yes
Cdb Chb Hhbb . . 145.33(12) yes
Cdb Chb Hhab . . 90.05(9) yes
Hdbb Chb Ceb . . 62.61(5) yes
Hdbb Chb Heab . . 54.90(3) yes
Hdbb Chb Cfb . . 108.61(5) yes
Hdbb Chb Hfab . 1_455 81.52(5) yes
Hdbb Chb Hfbb . . 129.33(5) yes
Hdbb Chb Cgb . . 81.36(5) yes
Hdbb Chb Hgab . . 101.47(5) yes
Hdbb Chb Hhbb . . 152.59(12) yes
Hdbb Chb Hhab . . 67.57(8) yes
Ceb Chb Heab . . 22.82(4) yes
Ceb Chb Cfb . . 60.09(5) yes
Ceb Chb Hfab . 1_455 144.13(7) yes
Ceb Chb Hfbb . . 81.71(5) yes
Ceb Chb Cgb . . 90.34(6) yes
Ceb Chb Hgab . . 108.72(5) yes
Ceb Chb Hhbb . . 144.05(13) yes
Ceb Chb Hhab . . 90.26(10) yes
Heab Chb Cfb . . 81.80(5) yes
Heab Chb Hfab . 1_455 130.52(6) yes
Heab Chb Hfbb . . 102.09(5) yes
Heab Chb Cgb . . 108.64(5) yes
Heab Chb Hgab . . 129.44(5) yes
Heab Chb Hhbb . . 151.11(12) yes
Heab Chb Hhab . . 67.43(8) yes
Cfb Chb Hfab . 1_455 139.62(6) yes
Cfb Chb Hfbb . . 22.69(4) yes
Cfb Chb Cgb . . 60.69(6) yes
Cfb Chb Hgab . . 63.23(5) yes
Cfb Chb Hhbb . . 89.51(10) yes
Cfb Chb Hhab . . 144.84(12) yes
Hfab Chb Hfbb 1_455 . 125.08(5) yes
Hfab Chb Cgb 1_455 . 83.54(6) yes
Hfab Chb Hgab 1_455 . 76.54(4) yes
Hfab Chb Hhbb 1_455 . 71.54(9) yes
Hfab Chb Hhab 1_455 . 75.49(9) yes
Hfbb Chb Cgb . . 63.12(5) yes
Hfbb Chb Hgab . . 55.65(4) yes
Hfbb Chb Hhbb . . 66.82(9) yes
Hfbb Chb Hhab . . 151.70(12) yes
Cgb Chb Hgab . . 22.60(3) yes
Cgb Chb Hhbb . . 90.47(9) yes
Cgb Chb Hhab . . 144.48(12) yes
Hgab Chb Hhbb . . 67.87(8) yes
Hgab Chb Hhab . . 151.17(12) yes
Hhbb Chb Hhab . . 109.07(12) yes

loop_
_geom_bond_atom_site_label_1
_geom_bond_atom_site_label_2
_geom_bond_site_symmetry_2
_geom_bond_distance
_geom_bond_publ_flag
O1a Ho1a . 0.977(16) yes
O1a O2a . 2.225(3) yes
O1a C1a . 1.318(2) yes
O1a C2a . 2.360(2) yes
O1a H2aa . 2.7587(18) yes
O1a H2ab . 2.3985(19) yes
O1a H7ab 3_867 2.823(2) yes
O1a O1am . 0.037(2) yes
O1a O2am . 2.226(2) yes
O1a Heaa 2_746 2.931(2) yes
O1a N1b 2_746 2.687(2) yes
Ho1a O2a . 2.328(14) yes
Ho1a C1a . 1.900(14) yes
Ho1a O1am . 0.987(16) yes
Ho1a O2am . 2.320(14) yes
Ho1a N1b 2_746 1.719(16) yes
Ho1a Ccb 2_746 2.676(17) yes
Ho1a Hcbb 2_746 2.831(16) yes
Ho1a Hcab 2_746 2.851(16) yes
Ho1a Cdb 2_746 2.615(15) yes
Ho1a Hdab 2_746 2.769(16) yes
Ho1a Hdbb 2_746 2.732(14) yes
Ho1a Ceb 2_746 2.615(15) yes
Ho1a Heab 2_746 2.743(14) yes
Ho1a Hebb 2_746 2.766(16) yes
O2a C1a . 1.215(2) yes
O2a C2a . 2.403(2) yes
O2a H2aa . 2.816(2) yes
O2a C3a . 2.914(2) yes
O2a H3aa . 2.6790(18) yes
O2a O1am . 2.260(2) yes
O2a O2am . 0.027(2) yes
O2a Heaa 2_646 2.670(2) yes
O2a Hhaa 2_646 2.413(2) yes
O2a Hcbb 2_746 2.881(2) yes
O2a Hdab 2_646 2.721(2) yes
O2a Hdbb 2_646 2.888(2) yes
O3a Ho3a . 0.872(17) yes
O3a O4a . 2.217(3) yes
O3a Caa . 2.341(2) yes
O3a Haab . 2.724(2) yes
O3a Haaa . 2.396(2) yes
O3a Cba . 1.309(2) yes
O3a O3am . 0.046(2) yes
O3a O4am . 2.239(2) yes
O3a N3a . 2.661(2) yes
O3a Hgaa 1_655 2.895(2) yes
Ho3a O4a . 2.304(15) yes
Ho3a Cba . 1.819(15) yes
Ho3a O3am . 0.827(17) yes
Ho3a O4am . 2.332(15) yes
Ho3a N3a . 1.802(17) yes
Ho3a Cca . 2.750(18) yes
Ho3a Hcba . 2.816(18) yes
Ho3a Hcaa . 2.976(18) yes
Ho3a Cfa . 2.539(15) yes
Ho3a Hfaa . 2.606(16) yes
Ho3a Hfba . 2.652(14) yes
Ho3a Cga . 2.812(17) yes
Ho3a Hgaa . 2.912(17) yes
O4a C9a . 2.915(2) yes
O4a H9aa . 2.649(2) yes
O4a Caa . 2.401(3) yes
O4a Haab . 2.849(2) yes
O4a Cba . 1.207(2) yes
O4a O3am . 2.226(2) yes
O4a O4am . 0.077(2) yes
O4a Hdbb 4_665 2.845(2) yes
O4a Hebb 4_565 2.486(2) yes
O4a Hhab 4_665 2.559(2) yes
C1a C2a . 1.5053(15) yes
C1a H2aa . 2.0167(11) yes
C1a H2ab . 2.0262(11) yes
C1a C3a . 2.5496(16) yes
C1a H3ab . 2.7972(12) yes
C1a H3aa . 2.7206(11) yes
C1a O1am . 1.3462(12) yes
C1a O2am . 1.2268(12) yes
C2a H2aa . 0.9737(12) yes
C2a H2ab . 0.9632(11) yes
C2a C3a . 1.5180(17) yes
C2a H3ab . 2.0723(13) yes
C2a H3aa . 2.0788(12) yes
C2a C4a . 2.5186(15) yes
C2a H4ab . 2.6547(11) yes
C2a H4aa . 2.7101(10) yes
C2a O1am . 2.3715(11) yes
C2a O2am . 2.4229(11) yes
C3a H2aa . 2.0418(13) yes
C3a H2ab . 2.0655(12) yes
C3a H3ab . 1.0014(12) yes
C3a H3aa . 0.9916(11) yes
C3a C4a . 1.5253(15) yes
C3a H4ab . 2.0443(11) yes
C3a H4aa . 2.0559(11) yes
C3a C5a . 2.5615(15) yes
C3a H5ab . 2.7611(11) yes
C3a H5aa . 2.7495(11) yes
C3a O2am . 2.9389(11) yes
C4a H2aa . 2.6481(12) yes
C4a H2ab . 2.7467(11) yes
C4a H3ab . 2.0865(11) yes
C4a H3aa . 2.0705(11) yes
C4a H4ab . 0.9708(11) yes
C4a H4aa . 0.9787(11) yes
C4a C5a . 1.5167(17) yes
C4a H5ab . 2.0552(13) yes
C4a H5aa . 2.0735(12) yes
C4a C6a . 2.5260(15) yes
C4a H6ab . 2.6979(11) yes
C4a H6aa . 2.6940(10) yes
C5a H3ab . 2.7471(10) yes
C5a H3aa . 2.7755(11) yes
C5a H4ab . 2.0450(12) yes
C5a H4aa . 2.0540(12) yes
C5a H5ab . 0.9812(11) yes
C5a H5aa . 1.0004(11) yes
C5a C6a . 1.5231(15) yes
C5a H6ab . 2.0605(11) yes
C5a H6aa . 2.0473(11) yes
C5a C7a . 2.5704(15) yes
C5a H7ab . 2.8292(11) yes
C5a H7aa . 2.7118(11) yes
C6a H4ab . 2.7209(11) yes
C6a H4aa . 2.6822(12) yes
C6a H5ab . 2.0756(11) yes
C6a H5aa . 2.0672(12) yes
C6a H6ab . 0.9892(12) yes
C6a H6aa . 0.9631(12) yes
C6a C7a . 1.5186(17) yes
C6a H7ab . 2.0595(13) yes
C6a H7aa . 2.0632(12) yes
C6a C8a . 2.5257(15) yes
C6a H8ab . 2.6802(11) yes
C6a H8aa . 2.7230(10) yes
C7a H5ab . 2.7824(10) yes
C7a H5aa . 2.7579(11) yes
C7a H6ab . 2.0658(12) yes
C7a H6aa . 2.0310(13) yes
C7a H7ab . 0.9742(11) yes
C7a H7aa . 0.9815(12) yes
C7a C8a . 1.5276(15) yes
C7a H8ab . 2.0636(12) yes
C7a H8aa . 2.0681(11) yes
C7a C9a . 2.5673(15) yes
C7a H9ab . 2.6891(11) yes
C7a H9aa . 2.8425(11) yes
C8a H6ab . 2.7673(11) yes
C8a H6aa . 2.6173(11) yes
C8a H7ab . 2.0621(11) yes
C8a H7aa . 2.0675(12) yes
C8a H8ab . 0.9838(12) yes
C8a H8aa . 0.9840(12) yes
C8a C9a . 1.5210(17) yes
C8a H9ab . 2.0629(13) yes
C8a H9aa . 2.0696(12) yes
C8a Caa . 2.5106(15) yes
C8a Haab . 2.6180(11) yes
C8a Haaa . 2.7603(10) yes
C9a H7ab . 2.7372(10) yes
C9a H7aa . 2.7779(11) yes
C9a H8ab . 2.0571(12) yes
C9a H8aa . 2.0557(12) yes
C9a H9ab . 0.9814(12) yes
C9a H9aa . 0.9841(11) yes
C9a Caa . 1.5240(15) yes
C9a Haab . 2.0642(12) yes
C9a Haaa . 2.0671(11) yes
C9a Cba . 2.5610(15) yes
C9a O4am . 2.9015(11) yes
Caa H8ab . 2.7595(11) yes
Caa H8aa . 2.5994(11) yes
Caa H9ab . 2.0726(12) yes
Caa H9aa . 2.0727(11) yes
Caa Haab . 0.9886(12) yes
Caa Haaa . 0.9722(11) yes
Caa Cba . 1.5061(16) yes
Caa O3am . 2.3856(11) yes
Caa O4am . 2.3859(12) yes
Caa Heab 4_665 2.9888(13) yes
Cba H9ab . 2.8444(11) yes
Cba H9aa . 2.6980(11) yes
Cba Haab . 2.0291(13) yes
Cba Haaa . 2.0361(12) yes
Cba O3am . 1.3375(11) yes
Cba O4am . 1.2132(12) yes
O1b H5aa 1_655 2.892(2) yes
O1b Ho1b . 0.923(16) yes
O1b O2b . 2.226(3) yes
O1b C1b . 1.324(2) yes
O1b C2b . 2.354(2) yes
O1b H2ba . 2.6127(18) yes
O1b H2bb . 2.4813(19) yes
O1b O1bm . 0.0301(18) yes
O1b O2bm . 2.221(2) yes
O1b N1a 2_746 2.711(2) yes
O1b Hfbb 3_766 2.750(2) yes
Ho1b O2b . 2.272(16) yes
Ho1b C1b . 1.832(15) yes
Ho1b O1bm . 0.897(16) yes
Ho1b O2bm . 2.263(15) yes
Ho1b N1a 2_746 1.825(16) yes
Ho1b Cca 2_746 2.626(17) yes
Ho1b Hcba 2_746 2.838(17) yes
Ho1b Hcaa 2_746 2.644(16) yes
Ho1b Cda 2_746 2.602(16) yes
Ho1b Hdaa 2_746 2.596(16) yes
Ho1b Hdba 2_746 2.800(15) yes
Ho1b Cea 2_746 2.918(16) yes
O2b H2aa . 2.7664(19) yes
O2b H4aa . 2.870(2) yes
O2b C1b . 1.206(3) yes
O2b C2b . 2.406(2) yes
O2b H2ba . 2.917(2) yes
O2b C3b . 2.875(2) yes
O2b H3ba . 2.6374(19) yes
O2b O1bm . 2.235(2) yes
O2b O2bm . 0.0309(19) yes
O2b Hdaa 2_646 2.658(2) yes
O2b Hdba 2_646 2.729(2) yes
O2b Hhbb 3_666 2.717(2) yes
O3b Ho3b . 0.930(17) yes
O3b O4b . 2.221(3) yes
O3b H2ba 3_766 2.906(2) yes
O3b H4ba 3_766 2.962(2) yes
O3b Cab . 2.350(2) yes
O3b Habb . 2.5500(18) yes
O3b Haba . 2.5193(19) yes
O3b Cbb . 1.321(2) yes
O3b O3bm . 0.0452(18) yes
O3b O4bm . 2.256(2) yes
O3b N3b . 2.689(2) yes
O3b Hgab 1_655 2.974(2) yes
O3b Hgbb 1_655 2.946(2) yes
Ho3b O4b . 2.327(15) yes
Ho3b Cbb . 1.873(14) yes
Ho3b O3bm . 0.892(17) yes
Ho3b O4bm . 2.349(15) yes
Ho3b N3b . 1.773(16) yes
Ho3b Ccb . 2.653(17) yes
Ho3b Hcbb . 2.747(16) yes
Ho3b Hcab . 2.812(17) yes
Ho3b Cfb . 2.642(15) yes
Ho3b Hfab . 2.732(16) yes
Ho3b Hfbb . 2.801(14) yes
Ho3b Cgb . 2.753(17) yes
Ho3b Hgab . 2.904(17) yes
Ho3b Hgbb . 2.908(18) yes
O4b H8bb 1_455 2.812(2) yes
O4b C9b . 2.875(2) yes
O4b H9bb . 2.9342(19) yes
O4b H9ba . 2.7309(19) yes
O4b Cab . 2.399(2) yes
O4b Habb . 2.958(2) yes
O4b Cbb . 1.203(3) yes
O4b O3bm . 2.243(2) yes
O4b O4bm . 0.042(2) yes
O4b Hfaa . 2.819(2) yes
O4b Hfba . 2.749(2) yes
O4b Hhba 1_655 2.773(2) yes
C1b C2b . 1.5076(15) yes
C1b H2ba . 2.0139(11) yes
C1b H2bb . 2.0432(11) yes
C1b C3b . 2.5548(15) yes
C1b H3bb . 2.8269(12) yes
C1b H3ba . 2.6870(12) yes
C1b O1bm . 1.3450(13) yes
C1b O2bm . 1.2104(14) yes
C1b Hhbb 3_666 2.9787(13) yes
C2b H2ba . 0.9779(11) yes
C2b H2bb . 0.9769(11) yes
C2b C3b . 1.5194(17) yes
C2b H3bb . 2.0573(12) yes
C2b H3ba . 2.0733(13) yes
C2b C4b . 2.5192(15) yes
C2b H4bb . 2.6785(10) yes
C2b H4ba . 2.7064(10) yes
C2b O1bm . 2.3833(11) yes
C2b O2bm . 2.4178(11) yes
C3b H2ba . 2.0587(12) yes
C3b H2bb . 2.0662(12) yes
C3b H3bb . 0.9761(11) yes
C3b H3ba . 0.9931(12) yes
C3b C4b . 1.5270(15) yes
C3b H4bb . 2.0690(11) yes
C3b H4ba . 2.0673(10) yes
C3b C5b . 2.5689(15) yes
C3b H5bb . 2.8082(11) yes
C3b H5ba . 2.7246(11) yes
C3b O2bm . 2.8883(10) yes
C4b H2ba . 2.6366(11) yes
C4b H2bb . 2.7707(11) yes
C4b H3bb . 2.0651(11) yes
C4b H3ba . 2.0848(11) yes
C4b H4bb . 0.9918(12) yes
C4b H4ba . 0.9844(11) yes
C4b C5b . 1.5223(17) yes
C4b H5bb . 2.0689(12) yes
C4b H5ba . 2.0782(12) yes
C4b C6b . 2.5378(15) yes
C4b H6bb . 2.6926(10) yes
C4b H6ba . 2.7296(10) yes
C5b H3bb . 2.7549(10) yes
C5b H3ba . 2.7836(11) yes
C5b H4bb . 2.0703(12) yes
C5b H4ba . 2.0551(13) yes
C5b H5bb . 0.9887(12) yes
C5b H5ba . 0.9996(12) yes
C5b C6b . 1.5277(15) yes
C5b H6bb . 2.0587(12) yes
C5b H6ba . 2.0627(11) yes
C5b C7b . 2.5685(15) yes
C5b H7bb . 2.7909(11) yes
C5b H7ba . 2.7326(11) yes
C6b H4bb . 2.7672(11) yes
C6b H4ba . 2.6580(11) yes
C6b H5bb . 2.0766(11) yes
C6b H5ba . 2.0775(12) yes
C6b H6bb . 0.9757(12) yes
C6b H6ba . 0.9768(11) yes
C6b C7b . 1.5203(17) yes
C6b H7bb . 2.0674(12) yes
C6b H7ba . 2.0712(13) yes
C6b C8b . 2.5305(15) yes
C6b H8bb . 2.7178(11) yes
C6b H8ba . 2.6865(10) yes
C7b H5bb . 2.7519(10) yes
C7b H5ba . 2.7778(11) yes
C7b H6bb . 2.0548(13) yes
C7b H6ba . 2.0487(12) yes
C7b H7bb . 0.9960(11) yes
C7b H7ba . 0.9904(12) yes
C7b C8b . 1.5270(15) yes
C7b H8bb . 2.0612(12) yes
C7b H8ba . 2.0602(11) yes
C7b C9b . 2.5697(15) yes
C7b H9bb . 2.7580(11) yes
C7b H9ba . 2.7688(11) yes
C8b H6bb . 2.7380(11) yes
C8b H6ba . 2.6582(11) yes
C8b H7bb . 2.0888(11) yes
C8b H7ba . 2.0731(12) yes
C8b H8bb . 0.9826(12) yes
C8b H8ba . 0.9799(11) yes
C8b C9b . 1.5210(16) yes
C8b H9bb . 2.0717(12) yes
C8b H9ba . 2.0681(12) yes
C8b Cab . 2.5171(15) yes
C8b Habb . 2.6420(10) yes
C8b Haba . 2.7481(10) yes
C9b H7bb . 2.8035(10) yes
C9b H7ba . 2.7422(10) yes
C9b H8bb . 2.0663(12) yes
C9b H8ba . 2.0452(12) yes
C9b H9bb . 0.9957(12) yes
C9b H9ba . 0.9926(11) yes
C9b Cab . 1.5223(15) yes
C9b Habb . 2.0442(12) yes
C9b Haba . 2.0702(11) yes
C9b Cbb . 2.5651(15) yes
C9b O4bm . 2.8976(11) yes
Cab H8bb . 2.6971(11) yes
Cab H8ba . 2.6747(11) yes
Cab H9bb . 2.0856(12) yes
Cab H9ba . 2.0747(11) yes
Cab Habb . 0.9566(12) yes
Cab Haba . 0.9855(11) yes
Cab Cbb . 1.5049(16) yes
Cab O3bm . 2.3950(10) yes
Cab O4bm . 2.4377(12) yes
Cbb H9bb . 2.8294(11) yes
Cbb H9ba . 2.7326(10) yes
Cbb Habb . 2.0096(13) yes
Cbb Haba . 2.0326(12) yes
Cbb O3bm . 1.3583(11) yes
Cbb O4bm . 1.2452(13) yes
Cbb Hhba 1_655 2.9244(12) yes
O1am H2aa . 2.7716 yes
O1am H2ab . 2.3953 yes
O1am H7ab 3_867 2.7931 yes
O1am O2am . 2.2606 yes
O1am Heaa 2_746 2.9355(8) yes
O1am N1b 2_746 2.6958(7) yes
O2am H2aa . 2.8296 yes
O2am H3aa . 2.701 yes
O2am Heaa 2_646 2.6740(7) yes
O2am Hhaa 2_646 2.3942(7) yes
O2am Hcbb 2_746 2.8569(7) yes
O2am Hdab 2_646 2.7096(8) yes
O2am Hdbb 2_646 2.8824(7) yes
O3am Haab . 2.7643 yes
O3am Haaa . 2.4421 yes
O3am O4am . 2.2478 yes
O3am N3a . 2.6157(11) yes
O3am Hgaa 1_655 2.9036(8) yes
O4am H9aa . 2.6222 yes
O4am Haab . 2.8111 yes
O4am Hdbb 4_665 2.7895(6) yes
O4am Heab 4_665 2.9578(7) yes
O4am Hebb 4_565 2.4975(8) yes
O4am Hhab 4_665 2.4962(7) yes
O1bm H5aa 1_655 2.8867 yes
O1bm H2ba . 2.6423 yes
O1bm H2bb . 2.5084 yes
O1bm O2bm . 2.2307 yes
O1bm N1a 2_746 2.6855(7) yes
O1bm Hfbb 3_766 2.7596(7) yes
O2bm H2aa . 2.7365 yes
O2bm H4aa . 2.8528 yes
O2bm H2ba . 2.9356 yes
O2bm H3ba . 2.6562 yes
O2bm Hdaa 2_646 2.6681(7) yes
O2bm Hdba 2_646 2.7214(7) yes
O2bm Hhbb 3_666 2.7467(6) yes
O3bm H2ba 3_766 2.8803 yes
O3bm H4ba 3_766 2.9731 yes
O3bm Habb . 2.59 yes
O3bm Haba . 2.5618 yes
O3bm O4bm . 2.2772 yes
O3bm N3b . 2.6503(12) yes
O3bm Hgab 1_655 2.9680(8) yes
O3bm Hgbb 1_655 2.9514(7) yes
O4bm H8bb 1_455 2.7871 yes
O4bm H9bb . 2.9503 yes
O4bm H9ba . 2.7445 yes
O4bm Habb . 2.9962 yes
O4bm Hfaa . 2.7864(7) yes
O4bm Hfba . 2.7065(8) yes
O4bm Hhba 1_655 2.7780(7) yes
N1a N2a . 2.4512(13) yes
N1a N3a . 2.4509(13) yes
N1a N4a . 2.4455(14) yes
N1a Cca . 1.4817(13) yes
N1a Hcba . 2.0286(10) yes
N1a Hcaa . 2.0360(9) yes
N1a Cda . 1.4759(16) yes
N1a Hdaa . 2.0158(11) yes
N1a Hdba . 2.0149(10) yes
N1a Cea . 1.4857(14) yes
N1a Heaa . 2.0312(9) yes
N1a Heba . 2.0151(11) yes
N1a Cfa . 2.8378(14) yes
N1a Cga . 2.8292(14) yes
N1a Cha . 2.8270(14) yes
N2a N3a . 2.4490(15) yes
N2a N4a . 2.4495(19) yes
N2a Cca . 2.8435(15) yes
N2a Cda . 2.8339(18) yes
N2a Cea . 1.4735(17) yes
N2a Heaa . 2.0119(13) yes
N2a Heba . 2.0070(14) yes
N2a Cfa . 1.4648(16) yes
N2a Hfaa . 2.0034(14) yes
N2a Hfba . 2.0100(13) yes
N2a Cga . 2.8404(18) yes
N2a Cha . 1.469(2) yes
N2a Hhba . 2.0085(15) yes
N2a Hhaa . 2.0136(15) yes
N2a Hcab . 2.6910(15) yes
N2a Hdab . 2.6906(12) yes
N3a N4a . 2.4410(17) yes
N3a Cca . 1.4850(16) yes
N3a Hcba . 2.0353(14) yes
N3a Hcaa . 2.0217(13) yes
N3a Cda . 2.8344(17) yes
N3a Cea . 2.8376(16) yes
N3a Cfa . 1.4893(18) yes
N3a Hfaa . 2.0253(16) yes
N3a Hfba . 2.0293(13) yes
N3a Cga . 1.475(2) yes
N3a Hgaa . 2.0293(15) yes
N3a Hgba . 2.0106(16) yes
N3a Cha . 2.8221(16) yes
N4a Cca . 2.8382(17) yes
N4a Hcba 1_455 2.6227(16) yes
N4a Cda . 1.4733(17) yes
N4a Hdaa . 2.0189(13) yes
N4a Hdba . 2.0167(13) yes
N4a Cea . 2.8386(19) yes
N4a Cfa . 2.832(2) yes
N4a Hfaa 1_455 2.7063(14) yes
N4a Cga . 1.4687(16) yes
N4a Hgaa . 2.0227(13) yes
N4a Hgba . 2.0224(13) yes
N4a Cha . 1.4757(18) yes
N4a Hhba . 2.0282(14) yes
N4a Hhaa . 2.0180(13) yes
Cca Hcba . 0.9868(16) yes
Cca Hcaa . 0.9884(14) yes
Cca Cda . 2.3993(18) yes
Cca Hdaa . 2.5931(16) yes
Cca Cea . 2.4013(16) yes
Cca Heba . 2.5837(14) yes
Cca Cfa . 2.4066(17) yes
Cca Hfaa . 2.5848(14) yes
Cca Cga . 2.3937(18) yes
Cca Hgba . 2.5639(16) yes
Cda Hcba 1_455 2.9361(16) yes
Cda Hcaa . 2.5983(13) yes
Cda Hdaa . 0.9801(14) yes
Cda Hdba . 0.9830(13) yes
Cda Cea . 2.398(2) yes
Cda Heaa . 2.5780(15) yes
Cda Cga . 2.3836(17) yes
Cda Hgba . 2.5713(14) yes
Cda Cha . 2.3838(17) yes
Cda Hhaa . 2.5786(13) yes
Cea Hcba . 2.5941(13) yes
Cea Hdba . 2.5793(16) yes
Cea Heaa . 0.9940(13) yes
Cea Heba . 0.9648(16) yes
Cea Cfa . 2.3827(17) yes
Cea Hfaa . 2.5616(14) yes
Cea Cha . 2.3849(18) yes
Cea Hhaa . 2.5828(15) yes
Cfa Hcba . 2.6036(13) yes
Cfa Heba . 2.5703(14) yes
Cfa Hfaa . 0.9802(16) yes
Cfa Hfba . 0.9880(14) yes
Cfa Cga . 2.406(2) yes
Cfa Hgaa . 2.6106(17) yes
Cfa Cha . 2.3740(19) yes
Cfa Hhba . 2.5630(15) yes
Cga Hcaa . 2.5752(14) yes
Cga Hdaa . 2.5811(14) yes
Cga Hfba . 2.5943(16) yes
Cga Hgaa . 0.9969(14) yes
Cga Hgba . 0.9885(15) yes
Cga Cha . 2.3882(17) yes
Cga Hhba . 2.5914(14) yes
Cha Hdba . 2.5698(14) yes
Cha Heaa . 2.5617(15) yes
Cha Hfaa 1_455 2.9532(16) yes
Cha Hfba . 2.5606(15) yes
Cha Hgaa . 2.5935(14) yes
Cha Hhba . 0.9865(14) yes
Cha Hhaa . 0.9809(14) yes
N1b N2b . 2.4512(13) yes
N1b N3b . 2.4510(13) yes
N1b N4b . 2.4455(14) yes
N1b Ccb . 1.4817(14) yes
N1b Hcbb . 2.0286(10) yes
N1b Hcab . 2.0360(9) yes
N1b Cdb . 1.4759(16) yes
N1b Hdab . 2.0158(11) yes
N1b Hdbb . 2.0149(11) yes
N1b Ceb . 1.4857(14) yes
N1b Heab . 2.0312(9) yes
N1b Hebb . 2.0151(11) yes
N1b Cfb . 2.8378(15) yes
N1b Cgb . 2.8292(14) yes
N1b Chb . 2.8270(13) yes
N2b Hcaa 4_564 2.6956(15) yes
N2b Hdaa 4_564 2.8424(12) yes
N2b Hgba 4_564 2.8049(13) yes
N2b N3b . 2.4490(16) yes
N2b N4b . 2.4495(19) yes
N2b Ccb . 2.8435(15) yes
N2b Cdb . 2.8339(18) yes
N2b Ceb . 1.4735(16) yes
N2b Heab . 2.0119(14) yes
N2b Hebb . 2.0070(14) yes
N2b Cfb . 1.4648(17) yes
N2b Hfab . 2.0034(14) yes
N2b Hfbb . 2.0100(14) yes
N2b Cgb . 2.8404(18) yes
N2b Chb . 1.469(2) yes
N2b Hhbb . 2.0085(14) yes
N2b Hhab . 2.0136(15) yes
N3b N4b . 2.4410(18) yes
N3b Ccb . 1.4850(16) yes
N3b Hcbb . 2.0353(14) yes
N3b Hcab . 2.0217(13) yes
N3b Cdb . 2.8344(18) yes
N3b Ceb . 2.8376(17) yes
N3b Cfb . 1.4893(18) yes
N3b Hfab . 2.0253(15) yes
N3b Hfbb . 2.0293(13) yes
N3b Cgb . 1.475(2) yes
N3b Hgab . 2.0293(14) yes
N3b Hgbb . 2.0106(16) yes
N3b Chb . 2.8221(16) yes
N4b Ccb . 2.8382(17) yes
N4b Hcbb 1_455 2.7273(16) yes
N4b Cdb . 1.4733(16) yes
N4b Hdab . 2.0189(13) yes
N4b Hdbb . 2.0167(14) yes
N4b Ceb . 2.8386(19) yes
N4b Cfb . 2.832(2) yes
N4b Hfab 1_455 2.5876(14) yes
N4b Cgb . 1.4687(17) yes
N4b Hgab . 2.0227(14) yes
N4b Hgbb . 2.0224(13) yes
N4b Chb . 1.4757(18) yes
N4b Hhbb . 2.0282(13) yes
N4b Hhab . 2.0180(13) yes
Ccb Hcbb . 0.9868(16) yes
Ccb Hcab . 0.9884(14) yes
Ccb Cdb . 2.3993(18) yes
Ccb Hdab . 2.5931(16) yes
Ccb Ceb . 2.4013(16) yes
Ccb Hebb . 2.5837(14) yes
Ccb Cfb . 2.4066(17) yes
Ccb Hfab . 2.5848(15) yes
Ccb Cgb . 2.3937(18) yes
Ccb Hgbb . 2.5639(15) yes
Cdb Hcbb 1_455 2.8636(16) yes
Cdb Hcab . 2.5983(14) yes
Cdb Hdab . 0.9801(14) yes
Cdb Hdbb . 0.9830(14) yes
Cdb Ceb . 2.398(2) yes
Cdb Heab . 2.5780(15) yes
Cdb Cgb . 2.3836(17) yes
Cdb Hgbb . 2.5713(14) yes
Cdb Chb . 2.3838(17) yes
Cdb Hhab . 2.5786(13) yes
Ceb Hcbb . 2.5941(13) yes
Ceb Hdbb . 2.5793(16) yes
Ceb Heab . 0.9940(14) yes
Ceb Hebb . 0.9648(16) yes
Ceb Cfb . 2.3827(18) yes
Ceb Hfab . 2.5616(15) yes
Ceb Chb . 2.3849(18) yes
Ceb Hhab . 2.5828(14) yes
Cfb Hcbb . 2.6036(13) yes
Cfb Hebb . 2.5703(14) yes
Cfb Hfab . 0.9802(16) yes
Cfb Hfbb . 0.9880(14) yes
Cfb Cgb . 2.406(2) yes
Cfb Hgab . 2.6106(16) yes
Cfb Chb . 2.3740(19) yes
Cfb Hhbb . 2.5630(15) yes
Cgb Hcab . 2.5752(14) yes
Cgb Hdab . 2.5811(15) yes
Cgb Hfbb . 2.5943(16) yes
Cgb Hgab . 0.9969(14) yes
Cgb Hgbb . 0.9885(15) yes
Cgb Chb . 2.3882(17) yes
Cgb Hhbb . 2.5914(13) yes
Chb Hdbb . 2.5698(14) yes
Chb Heab . 2.5617(15) yes
Chb Hfab 1_455 2.8823(16) yes
Chb Hfbb . 2.5606(15) yes
Chb Hgab . 2.5935(14) yes
Chb Hhbb . 0.9865(14) yes
Chb Hhab . 0.9809(14) yes
